data_4128338
loop_
_publ_author_name
'Zhang, Hai-Ning'
'Gao, Wen-Xi'
'Lin, Yue-Jian'
'Jin, Guo-Xin'

_publ_section_title
;
 Reversible Structural Transformation between a Molecular Solomon Link and
 an Unusual Unsymmetrical Trefoil Knot.
;
_journal_issue 40
_journal_name_full 'Journal of the American Chemical Society'
_journal_page_first 16057
_journal_page_last 16063
_journal_paper_doi 10.1021/jacs.9b08254
_journal_volume 141
_journal_year 2019
_chemical_formula_moiety 'C188 H182 Ag2 Ir6 N22, 3.5(C F3 O3 S)'
_chemical_formula_sum 'C210 H228 Ag2 F18 Ir6 N24 O26 S6'
_chemical_formula_weight 5407.45
_space_group_crystal_system monoclinic
_space_group_IT_number 14
_space_group_name_Hall '-P 2yn'
_space_group_name_H-M_alt 'P 1 21/n 1'
_symmetry_space_group_name_Hall '-P 2yn'
_symmetry_space_group_name_H-M 'P 1 21/n 1'
_atom_sites_solution_hydrogens geom
_audit_creation_date 2018-12-23
_audit_creation_method
; 
Olex2 1.2-beta 
(compiled 2015.01.26 svn.r3150 for OlexSys, GUI svn.r4998) 
;
_cell_angle_alpha 90
_cell_angle_beta 101.089(3)
_cell_angle_gamma 90
_cell_formula_units_Z 4
_cell_length_a 28.2902(19)
_cell_length_b 21.3553(16)
_cell_length_c 36.871(3)
_cell_measurement_reflns_used 9888
_cell_measurement_temperature 173(2)
_cell_measurement_theta_max 55.33
_cell_measurement_theta_min 3.30
_cell_volume 21860(3)
_computing_cell_refinement 'Bruker SAINT'
_computing_data_collection 'Bruker APEX2'
_computing_data_reduction 'Bruker SAINT'
_computing_molecular_graphics 'Olex2 (Dolomanov et al., 2009)'
_computing_publication_material 'Olex2 (Dolomanov et al., 2009)'
_computing_structure_refinement 'XL (Sheldrick, 2008)'
_computing_structure_solution 'SHELXS-97 (Sheldrick 2008)'
_diffrn_ambient_temperature 172.99
_diffrn_measured_fraction_theta_full 0.999
_diffrn_measured_fraction_theta_max 0.997
_diffrn_measurement_device_type 'Bruker APEX-II CCD'
_diffrn_measurement_method '\f and \w scans'
_diffrn_radiation_type GaK\a
_diffrn_radiation_wavelength 1.34139
_diffrn_reflns_av_R_equivalents 0.0470
_diffrn_reflns_av_unetI/netI 0.0462
_diffrn_reflns_Laue_measured_fraction_full 0.999
_diffrn_reflns_Laue_measured_fraction_max 0.997
_diffrn_reflns_limit_h_max 34
_diffrn_reflns_limit_h_min -34
_diffrn_reflns_limit_k_max 26
_diffrn_reflns_limit_k_min -26
_diffrn_reflns_limit_l_max 45
_diffrn_reflns_limit_l_min -45
_diffrn_reflns_number 146245
_diffrn_reflns_point_group_measured_fraction_full 0.999
_diffrn_reflns_point_group_measured_fraction_max 0.997
_diffrn_reflns_theta_full 53.594
_diffrn_reflns_theta_max 55.579
_diffrn_reflns_theta_min 3.288
_diffrn_standards_number 0
_exptl_absorpt_coefficient_mu 6.531
_exptl_absorpt_correction_T_max 0.4568
_exptl_absorpt_correction_T_min 0.3381
_exptl_absorpt_correction_type multi-scan
_exptl_absorpt_process_details
; 
SADABS-2016/2 (Bruker,2016/2) was used for absorption correction. 
wR2(int) was 0.1305 before and 0.0698 after correction. 
The Ratio of minimum to maximum transmission is 0.7401. 
The \l/2 correction factor is Not present. 
;
_exptl_crystal_colour yellow
_exptl_crystal_density_diffrn 1.643
_exptl_crystal_description block
_exptl_crystal_F_000 10712
_exptl_crystal_size_max 0.15
_exptl_crystal_size_mid 0.15
_exptl_crystal_size_min 0.1
_refine_diff_density_max 4.056
_refine_diff_density_min -3.174
_refine_diff_density_rms 0.119
_refine_ls_extinction_method none
_refine_ls_goodness_of_fit_ref 1.061
_refine_ls_hydrogen_treatment constr
_refine_ls_matrix_type full
_refine_ls_number_parameters 2349
_refine_ls_number_reflns 42453
_refine_ls_number_restraints 447
_refine_ls_restrained_S_all 1.076
_refine_ls_R_factor_all 0.0778
_refine_ls_R_factor_gt 0.0589
_refine_ls_shift/su_max 0.005
_refine_ls_shift/su_mean 0.000
_refine_ls_structure_factor_coef Fsqd
_refine_ls_weighting_details 'w=1/[\s^2^(Fo^2^)+(0.0900P)^2^+50.4112P] where P=(Fo^2^+2Fc^2^)/3'
_refine_ls_weighting_scheme calc
_refine_ls_wR_factor_gt 0.1645
_refine_ls_wR_factor_ref 0.1794
_reflns_Friedel_coverage 0.000
_reflns_number_gt 30962
_reflns_number_total 42453
_reflns_threshold_expression 'I > 2\s(I)'
_cod_data_source_file ja9b08254_si_005.cif
_cod_data_source_block 5
_cod_original_cell_volume 21859(3)
_cod_database_code 4128338
_shelx_space_group_comment
; 
The symmetry employed for this shelxl refinement is uniquely defined 
by the following loop, which should always be used as a source of 
symmetry information in preference to the above space-group names. 
They are only intended as comments. 
;
_shelx_estimated_absorpt_t_max 0.561
_shelx_estimated_absorpt_t_min 0.441
_olex2_refinement_description
; 
1. Fixed Uiso 
 At 1.2 times of: 
  All C(H) groups, All C(H,H) groups 
 At 1.5 times of: 
  All C(H,H,H) groups 
2. Restrained distances 
 C161-C162 = C162-C163 = C179-C180 = C180-C181 
 1.4 with sigma of 0.02 
 C179-C184 
 1.5 with sigma of 0.02 
 S3-C191 
 1.8 with sigma of 0.02 
 S1-O3 = S2-O4 = S2-O5 = S2-O6 = S3-O7 = S3-O8 = S3-O9 
 1.42 with sigma of 0.02 
 O7-O8 = O7-O9 = O8-O9 
 2.4 with sigma of 0.03 
 C190-F4 = C190-F5 = C190-F6 = C191-F7 = C191-F8 = C191-F9 
 1.35 with sigma of 0.02 
 S4-O11 
 1.35 with sigma of 0.02 
3. Rigid bond restraints 
 C190, F4, C163, C168, S4, C192, C192, F11 
 with sigma for 1-2 distances of 0.02 and sigma for 1-3 distances of 0.02 
4. Uiso/Uaniso restraints and constraints 
O12 \\sim O12': within 2A with sigma of 0.02 and sigma for terminal atoms of 
0.05 
S3 \\sim O7 \\sim O8 \\sim O9 \\sim C191 \\sim F7 \\sim F8 \\sim F9: within 2A 
with sigma of 0.02 and sigma for terminal atoms of 0.05 
Uanis(C162) \\sim Ueq, Uanis(C179) \\sim Ueq, Uanis(C180) \\sim Ueq, Uanis(S3) 
\\sim Ueq, Uanis(C191) \\sim Ueq, Uanis(O7) \\sim Ueq, Uanis(O8) \\sim Ueq, 
Uanis(O9) \\sim Ueq, Uanis(F7) \\sim Ueq, Uanis(F8) \\sim Ueq, Uanis(F9) \\sim 
Ueq: with sigma of 0.02 and sigma for terminal atoms of 0.04 
Uanis(S4) \\sim Ueq, Uanis(O10) \\sim Ueq, Uanis(O11) \\sim Ueq, Uanis(O12) 
\\sim Ueq, Uanis(C192) \\sim Ueq, Uanis(F10) \\sim Ueq, Uanis(F11) \\sim Ueq, 
Uanis(F12) \\sim Ueq, Uanis(S4') \\sim Ueq: with sigma of 0.02 and sigma for 
terminal atoms of 0.04 
Uanis(O10') \\sim Ueq, Uanis(O11') \\sim Ueq, Uanis(O12') \\sim Ueq, 
Uanis(C292) \\sim Ueq, Uanis(F10') \\sim Ueq, Uanis(F11') \\sim Ueq, 
Uanis(F12') \\sim Ueq: with sigma of 0.02 and sigma for terminal atoms of 0.04 
Uanis(F1) \\sim Ueq, Uanis(F2) \\sim Ueq, Uanis(F3) \\sim Ueq, Uanis(F5) \\sim 
Ueq, Uanis(F6) \\sim Ueq, Uanis(C51) \\sim Ueq, Uanis(C52) \\sim Ueq, 
Uanis(C53) \\sim Ueq, Uanis(C54) \\sim Ueq, Uanis(C55) \\sim Ueq, Uanis(C56) 
\\sim Ueq: with sigma of 0.02 and sigma for terminal atoms of 0.04 
Uanis(C130) \\sim Ueq, Uanis(C131) \\sim Ueq, Uanis(C132) \\sim Ueq, 
Uanis(C135) \\sim Ueq, Uanis(C136) \\sim Ueq, Uanis(C137) \\sim Ueq, 
Uanis(C138) \\sim Ueq: with sigma of 0.02 and sigma for terminal atoms of 0.04 
Uanis(C161) \\sim Ueq, Uanis(C162) \\sim Ueq, Uanis(C163) \\sim Ueq, 
Uanis(C164) \\sim Ueq, Uanis(C165) \\sim Ueq, Uanis(C166) \\sim Ueq, 
Uanis(C167) \\sim Ueq, Uanis(C168) \\sim Ueq: with sigma of 0.02 and sigma for 
terminal atoms of 0.04 
Uanis(C179) \\sim Ueq, Uanis(C180) \\sim Ueq, Uanis(C181) \\sim Ueq, 
Uanis(C182) \\sim Ueq, Uanis(C183) \\sim Ueq, Uanis(C184) \\sim Ueq, 
Uanis(C185) \\sim Ueq, Uanis(C186) \\sim Ueq, Uanis(C187) \\sim Ueq, 
Uanis(C188) \\sim Ueq: with sigma of 0.02 and sigma for terminal atoms of 0.04 
Uanis(S2) \\sim Ueq, Uanis(C190) \\sim Ueq: with sigma of 0.01 and sigma for 
terminal atoms of 0.02 
5. Others 
 Sof(S4')=Sof(O10')=Sof(O11')=Sof(O12')=Sof(C292)=Sof(F10')=Sof(F11')= 
 Sof(F12')=1-FVAR(1) 
 Sof(S4)=Sof(O10)=Sof(O11)=Sof(O12)=Sof(C192)=Sof(F10)=Sof(F11)=Sof(F12)=FVAR(1) 
 Fixed Sof: O7(0.5) O8(0.5) O9(0.5) S3(0.5) F7(0.5) F8(0.5) F9(0.5) C191(0.5) 
6.a Secondary CH2 refined with riding coordinates: 
 C62(H62A,H62B), C75(H75A,H75B), C86(H86A,H86B), C99(H99A,H99B), C110(H11A, 
 H11B), C123(H12A,H12B) 
6.b Aromatic/amide H refined with riding coordinates: 
 C4(H4), C5(H5), C6(H6), C7(H7), C10(H10), C11(H11), C12(H12), C13(H13), 
 C18(H18), C19(H19), C20(H20), C21(H21), C24(H24), C25(H25), C26(H26), C27(H27), 
  C32(H32), C33(H33), C34(H34), C35(H35), C38(H38), C39(H39), C40(H40), 
 C41(H41), C46(H46), C47(H47), C48(H48), C49(H49), C52(H52), C53(H53), C54(H54), 
  C55(H55), C57(H57), C58(H58), C60(H60), C61(H61), C64(H64), C65(H65), 
 C67(H67), C68(H68), C70(H70), C71(H71), C73(H73), C74(H74), C76(H76), C77(H77), 
  C79(H79), C80(H80), C81(H81), C82(H82), C84(H84), C85(H85), C88(H88), 
 C89(H89), C91(H91), C92(H92), C94(H94), C95(H95), C97(H97), C98(H98), 
 C100(H100), C101(H101), C103(H103), C104(H104), C105(H105), C106(H106), 
 C108(H108), C109(H109), C112(H112), C113(H113), C115(H115), C116(H116), 
 C118(H118), C119(H119), C121(H121), C122(H122), C124(H124), C125(H125), 
 C127(H127), C128(H128) 
6.c Idealised Me refined as rotating group: 
 C134(H13A,H13B,H13C), C135(H13D,H13E,H13F), C136(H13G,H13H,H13I), C137(H13J, 
 H13K,H13L), C138(H13M,H13N,H13O), C144(H14A,H14B,H14C), C145(H14D,H14E,H14F), 
 C146(H14G,H14H,H14I), C147(H14J,H14K,H14L), C148(H14M,H14N,H14O), C154(H15A, 
 H15B,H15C), C155(H15D,H15E,H15F), C156(H15G,H15H,H15I), C157(H15J,H15K,H15L), 
 C158(H15M,H15N,H15O), C164(H16A,H16B,H16C), C165(H16D,H16E,H16F), C166(H16G, 
 H16H,H16I), C167(H16J,H16K,H16L), C168(H16M,H16N,H16O), C174(H17A,H17B,H17C), 
 C175(H17D,H17E,H17F), C176(H17G,H17H,H17I), C177(H17J,H17K,H17L), C178(H17M, 
 H17N,H17O), C184(H18A,H18B,H18C), C185(H18D,H18E,H18F), C186(H18G,H18H,H18I), 
 C187(H18J,H18K,H18L), C188(H18M,H18N,H18O) 
;
_shelx_shelxl_version_number 2014/7
_olex2_submission_special_instructions 'No special instructions were received'

loop_
_space_group_symop_operation_xyz
'x, y, z'
'-x+1/2, y+1/2, -z+1/2'
'-x, -y, -z'
'x-1/2, -y-1/2, z-1/2'

loop_
_atom_site_label
_atom_site_type_symbol
_atom_site_fract_x
_atom_site_fract_y
_atom_site_fract_z
_atom_site_U_iso_or_equiv
_atom_site_adp_type
_atom_site_occupancy
_atom_site_site_symmetry_order
_atom_site_calc_flag
_atom_site_refinement_flags_posn
_atom_site_refinement_flags_adp
_atom_site_refinement_flags_occupancy
_atom_site_disorder_assembly
_atom_site_disorder_group
Ir1 Ir 0.10255(2) 0.85941(2) 0.50542(2) 0.07871(12) Uani 1 1 d . . . . .
Ir2 Ir 0.45147(2) 0.62628(2) 0.68701(2) 0.06824(10) Uani 1 1 d . . . . .
Ir3 Ir 0.07580(2) 0.40996(2) 0.27914(2) 0.06419(10) Uani 1 1 d . . . . .
Ir4 Ir 0.20472(2) 0.60422(2) 0.26881(2) 0.07720(12) Uani 1 1 d . . . . .
Ir5 Ir 0.27600(2) 0.18622(2) 0.66245(2) 0.06635(10) Uani 1 1 d . . . . .
Ir6 Ir 0.35298(2) 0.11443(2) 0.54037(2) 0.09406(15) Uani 1 1 d . . . . .
Ag1 Ag 0.24697(2) 0.70391(3) 0.61416(2) 0.06039(13) Uani 1 1 d . . . . .
Ag2 Ag 0.30446(2) 0.75706(3) 0.56642(2) 0.06199(13) Uani 1 1 d . . . . .
N1 N 0.1749(2) 0.8414(3) 0.50383(19) 0.0707(16) Uani 1 1 d . . . . .
N2 N 0.1230(2) 0.7911(3) 0.5465(2) 0.0714(17) Uani 1 1 d . . . . .
N3 N 0.1823(2) 0.7365(3) 0.58246(17) 0.0613(14) Uani 1 1 d . . . . .
N4 N 0.2476(2) 0.8044(3) 0.53285(17) 0.0614(14) Uani 1 1 d . . . . .
N5 N 0.42826(19) 0.6697(3) 0.63599(16) 0.0662(16) Uani 1 1 d . . . . .
N6 N 0.37565(19) 0.6255(3) 0.68005(15) 0.0625(15) Uani 1 1 d . . . . .
N7 N 0.30502(19) 0.6691(3) 0.65261(15) 0.0587(14) Uani 1 1 d . . . . .
N8 N 0.3683(2) 0.7164(3) 0.59510(17) 0.0680(16) Uani 1 1 d . . . . .
N9 N 0.07827(18) 0.5119(3) 0.27975(15) 0.0581(13) Uani 1 1 d . . . . .
N10 N 0.1529(2) 0.4276(3) 0.28719(16) 0.0637(15) Uani 1 1 d . . . . .
N11 N 0.2056(2) 0.5068(4) 0.28290(16) 0.0714(18) Uani 1 1 d . . . . .
N12 N 0.1314(2) 0.5913(3) 0.27651(16) 0.0645(15) Uani 1 1 d . . . . .
N13 N 0.3449(2) 0.1860(3) 0.6446(2) 0.076(2) Uani 1 1 d . . . . .
N14 N 0.2533(2) 0.1700(3) 0.60397(17) 0.0609(14) Uani 1 1 d . . . . .
N15 N 0.2847(2) 0.1432(3) 0.5536(2) 0.0678(16) Uani 1 1 d . . . . .
N16 N 0.3766(2) 0.1564(4) 0.5949(2) 0.088(2) Uani 1 1 d . . . . .
N17 N 0.4458(2) 0.5396(3) 0.65826(15) 0.0663(16) Uani 1 1 d . . . . .
N18 N 0.0822(2) 0.4100(3) 0.33702(16) 0.0624(14) Uani 1 1 d . . . . .
N19 N 0.2248(2) 0.6296(4) 0.32525(18) 0.0723(18) Uani 1 1 d . . . . .
N20 N 0.2723(2) 0.2827(3) 0.65242(17) 0.0634(15) Uani 1 1 d . . . . .
N21 N 0.3592(2) 0.2034(3) 0.51636(19) 0.0726(17) Uani 1 1 d . . . . .
N22 N 0.0878(2) 0.7824(3) 0.46806(19) 0.0704(16) Uani 1 1 d . . . . .
O1 O 0.0622(3) 0.5062(7) 0.6668(3) 0.180(5) Uani 1 1 d . . . . .
O2 O 0.1409(4) 0.5555(5) 0.6856(4) 0.167(4) Uani 1 1 d . . . . .
O3 O 0.1269(4) 0.4833(7) 0.6360(3) 0.179(5) Uani 1 1 d D . . . .
O4 O 0.5698(3) 0.6377(6) 0.8105(3) 0.182(5) Uani 1 1 d D . . . .
O5 O 0.6084(8) 0.6067(9) 0.8698(4) 0.268(10) Uani 1 1 d D . . . .
O6 O 0.6363(4) 0.6967(5) 0.8438(3) 0.156(4) Uani 1 1 d D . . . .
O7 O 0.5007(11) 0.4067(13) 0.5181(8) 0.177(9) Uani 0.5 1 d D U P . .
O8 O 0.4831(8) 0.4573(14) 0.4587(5) 0.145(7) Uani 0.5 1 d D U P . .
O9 O 0.5595(7) 0.4669(17) 0.4929(8) 0.180(9) Uani 0.5 1 d D U P . .
S1 S 0.11163(11) 0.50775(18) 0.67239(11) 0.1275(12) Uani 1 1 d D . . . .
S2 S 0.61187(13) 0.64247(18) 0.83315(15) 0.1553(18) Uani 1 1 d D U . . .
S3 S 0.5111(3) 0.4577(5) 0.4975(3) 0.140(3) Uani 0.5 1 d D U P . .
F1 F 0.1153(4) 0.4503(6) 0.7319(3) 0.197(5) Uani 1 1 d . U . . .
F2 F 0.1194(5) 0.3869(5) 0.6865(4) 0.222(6) Uani 1 1 d . U . . .
F3 F 0.1811(3) 0.4378(5) 0.7111(3) 0.177(4) Uani 1 1 d . U . . .
F4 F 0.6542(11) 0.6256(13) 0.7846(7) 0.417(15) Uiso 1 1 d D U . . .
F5 F 0.6908(5) 0.5836(8) 0.8412(4) 0.301(10) Uani 1 1 d D U . . .
F6 F 0.6309(6) 0.5335(6) 0.8131(5) 0.305(10) Uani 1 1 d D U . . .
F7 F 0.5184(7) 0.5714(9) 0.4841(6) 0.135(6) Uani 0.5 1 d D U P . .
F8 F 0.4430(8) 0.5462(13) 0.4886(7) 0.172(7) Uani 0.5 1 d D U P . .
F9 F 0.4960(10) 0.5595(13) 0.5389(7) 0.168(8) Uani 0.5 1 d D U P . .
C1 C 0.1999(3) 0.8071(3) 0.5321(2) 0.0645(18) Uani 1 1 d . . . . .
C2 C 0.1704(3) 0.7780(3) 0.5555(2) 0.0644(18) Uani 1 1 d . . . . .
C3 C 0.1018(3) 0.7563(4) 0.5695(2) 0.073(2) Uani 1 1 d . . . . .
C4 C 0.0539(3) 0.7480(5) 0.5731(3) 0.085(3) Uani 1 1 d . . . . .
H4 H 0.0287 0.7708 0.5581 0.102 Uiso 1 1 calc R . . . .
C5 C 0.0443(3) 0.7058(5) 0.5990(3) 0.091(3) Uani 1 1 d . . . . .
H5 H 0.0118 0.6998 0.6014 0.109 Uiso 1 1 calc R . . . .
C6 C 0.0800(3) 0.6713(5) 0.6219(3) 0.091(3) Uani 1 1 d . . . . .
H6 H 0.0718 0.6430 0.6395 0.109 Uiso 1 1 calc R . . . .
C7 C 0.1283(3) 0.6790(5) 0.6185(3) 0.080(2) Uani 1 1 d . . . . .
H7 H 0.1533 0.6561 0.6337 0.096 Uiso 1 1 calc R . . . .
C8 C 0.1383(3) 0.7208(4) 0.5926(2) 0.0672(19) Uani 1 1 d . . . . .
C9 C 0.2538(3) 0.8373(3) 0.5022(2) 0.0659(18) Uani 1 1 d . . . . .
C10 C 0.2956(3) 0.8494(4) 0.4890(3) 0.076(2) Uani 1 1 d . . . . .
H10 H 0.3260 0.8347 0.5017 0.091 Uiso 1 1 calc R . . . .
C11 C 0.2916(4) 0.8840(4) 0.4565(3) 0.088(3) Uani 1 1 d . . . . .
H11 H 0.3197 0.8935 0.4471 0.105 Uiso 1 1 calc R . . . .
C12 C 0.2473(4) 0.9045(4) 0.4379(3) 0.094(3) Uani 1 1 d . . . . .
H12 H 0.2454 0.9266 0.4153 0.113 Uiso 1 1 calc R . . . .
C13 C 0.2057(4) 0.8935(4) 0.4513(3) 0.093(3) Uani 1 1 d . . . . .
H13 H 0.1754 0.9081 0.4383 0.112 Uiso 1 1 calc R . . . .
C14 C 0.2092(3) 0.8606(4) 0.4842(3) 0.075(2) Uani 1 1 d . . . . .
C15 C 0.3801(2) 0.6854(4) 0.6265(2) 0.0639(18) Uani 1 1 d . . . . .
C16 C 0.3519(2) 0.6620(4) 0.65235(19) 0.0620(17) Uani 1 1 d . . . . .
C17 C 0.3418(3) 0.6060(4) 0.69939(19) 0.0652(19) Uani 1 1 d . . . . .
C18 C 0.3445(3) 0.5629(4) 0.7288(2) 0.072(2) Uani 1 1 d . . . . .
H18 H 0.3739 0.5427 0.7393 0.087 Uiso 1 1 calc R . . . .
C19 C 0.3023(3) 0.5515(5) 0.7417(2) 0.077(2) Uani 1 1 d . . . . .
H19 H 0.3029 0.5243 0.7621 0.093 Uiso 1 1 calc R . . . .
C20 C 0.2582(3) 0.5801(4) 0.7247(2) 0.071(2) Uani 1 1 d . . . . .
H20 H 0.2298 0.5706 0.7338 0.085 Uiso 1 1 calc R . . . .
C21 C 0.2552(3) 0.6211(4) 0.6954(2) 0.0645(18) Uani 1 1 d . . . . .
H21 H 0.2255 0.6400 0.6844 0.077 Uiso 1 1 calc R . . . .
C22 C 0.2978(3) 0.6338(4) 0.68266(19) 0.0606(17) Uani 1 1 d . . . . .
C23 C 0.4107(3) 0.7208(5) 0.5818(2) 0.076(2) Uani 1 1 d . . . . .
C24 C 0.4193(3) 0.7457(6) 0.5489(3) 0.095(3) Uani 1 1 d . . . . .
H24 H 0.3941 0.7646 0.5316 0.114 Uiso 1 1 calc R . . . .
C25 C 0.4661(3) 0.7419(7) 0.5420(3) 0.109(4) Uani 1 1 d . . . . .
H25 H 0.4730 0.7584 0.5196 0.131 Uiso 1 1 calc R . . . .
C26 C 0.5031(3) 0.7141(6) 0.5678(3) 0.101(3) Uani 1 1 d . . . . .
H26 H 0.5347 0.7128 0.5626 0.122 Uiso 1 1 calc R . . . .
C27 C 0.4950(3) 0.6887(5) 0.6002(2) 0.082(2) Uani 1 1 d . . . . .
H27 H 0.5204 0.6699 0.6174 0.098 Uiso 1 1 calc R . . . .
C28 C 0.4481(2) 0.6914(4) 0.6070(2) 0.069(2) Uani 1 1 d . . . . .
C29 C 0.1225(2) 0.5307(4) 0.27685(18) 0.0594(17) Uani 1 1 d . . . . .
C30 C 0.1601(2) 0.4867(4) 0.28053(19) 0.0636(18) Uani 1 1 d . . . . .
C31 C 0.1986(3) 0.4022(4) 0.2953(2) 0.068(2) Uani 1 1 d . . . . .
C32 C 0.2146(3) 0.3424(5) 0.3064(2) 0.083(3) Uani 1 1 d . . . . .
H32 H 0.1924 0.3095 0.3081 0.100 Uiso 1 1 calc R . . . .
C33 C 0.2643(3) 0.3322(5) 0.3152(2) 0.087(3) Uani 1 1 d . . . . .
H33 H 0.2764 0.2923 0.3238 0.105 Uiso 1 1 calc R . . . .
C34 C 0.2960(3) 0.3805(6) 0.3115(2) 0.088(3) Uani 1 1 d . . . . .
H34 H 0.3296 0.3718 0.3166 0.105 Uiso 1 1 calc R . . . .
C35 C 0.2813(3) 0.4401(5) 0.3007(2) 0.083(3) Uani 1 1 d . . . . .
H35 H 0.3038 0.4724 0.2988 0.099 Uiso 1 1 calc R . . . .
C36 C 0.2314(3) 0.4513(5) 0.2928(2) 0.073(2) Uani 1 1 d . . . . .
C37 C 0.0876(2) 0.6187(4) 0.28031(19) 0.0623(18) Uani 1 1 d . . . . .
C38 C 0.0753(3) 0.6801(4) 0.2854(2) 0.074(2) Uani 1 1 d . . . . .
H38 H 0.0976 0.7131 0.2845 0.089 Uiso 1 1 calc R . . . .
C39 C 0.0301(3) 0.6923(5) 0.2917(3) 0.084(2) Uani 1 1 d . . . . .
H39 H 0.0208 0.7344 0.2951 0.101 Uiso 1 1 calc R . . . .
C40 C -0.0023(3) 0.6438(5) 0.2934(3) 0.086(3) Uani 1 1 d . . . . .
H40 H -0.0332 0.6537 0.2982 0.103 Uiso 1 1 calc R . . . .
C41 C 0.0086(3) 0.5819(4) 0.2883(2) 0.074(2) Uani 1 1 d . . . . .
H41 H -0.0143 0.5496 0.2889 0.089 Uiso 1 1 calc R . . . .
C42 C 0.0552(3) 0.5686(4) 0.28229(19) 0.0646(18) Uani 1 1 d . . . . .
C43 C 0.3386(3) 0.1637(4) 0.6107(3) 0.077(2) Uani 1 1 d . . . . .
C44 C 0.2911(2) 0.1563(4) 0.5893(2) 0.0654(19) Uani 1 1 d . . . . .
C45 C 0.2153(2) 0.1650(3) 0.5732(2) 0.0597(16) Uani 1 1 d . . . . .
C46 C 0.1660(3) 0.1753(3) 0.5702(2) 0.0661(18) Uani 1 1 d . . . . .
H46 H 0.1525 0.1863 0.5910 0.079 Uiso 1 1 calc R . . . .
C47 C 0.1381(3) 0.1688(4) 0.5358(3) 0.083(3) Uani 1 1 d . . . . .
H47 H 0.1045 0.1758 0.5329 0.099 Uiso 1 1 calc R . . . .
C48 C 0.1569(3) 0.1523(4) 0.5050(3) 0.077(2) Uani 1 1 d . . . . .
H48 H 0.1361 0.1483 0.4816 0.093 Uiso 1 1 calc R . . . .
C49 C 0.2049(3) 0.1418(4) 0.5081(2) 0.073(2) Uani 1 1 d . . . . .
H49 H 0.2178 0.1304 0.4871 0.088 Uiso 1 1 calc R . . . .
C50 C 0.2347(3) 0.1480(3) 0.5423(2) 0.0615(17) Uani 1 1 d . . . . .
C51 C 0.4147(3) 0.1772(5) 0.6219(3) 0.094(3) Uani 1 1 d . U . . .
C52 C 0.4627(3) 0.1840(6) 0.6216(4) 0.115(4) Uani 1 1 d . U . . .
H52 H 0.4760 0.1704 0.6012 0.138 Uiso 1 1 calc R . . . .
C53 C 0.4907(4) 0.2113(7) 0.6520(4) 0.130(5) Uani 1 1 d . U . . .
H53 H 0.5242 0.2169 0.6526 0.156 Uiso 1 1 calc R . . . .
C54 C 0.4715(4) 0.2307(7) 0.6817(4) 0.127(5) Uani 1 1 d . U . . .
H54 H 0.4921 0.2499 0.7020 0.153 Uiso 1 1 calc R . . . .
C55 C 0.4236(3) 0.2234(5) 0.6830(3) 0.103(3) Uani 1 1 d . U . . .
H55 H 0.4109 0.2367 0.7038 0.123 Uiso 1 1 calc R . . . .
C56 C 0.3951(3) 0.1962(5) 0.6530(3) 0.088(3) Uani 1 1 d . U . . .
C57 C 0.4572(3) 0.5325(5) 0.6245(2) 0.076(2) Uani 1 1 d . . . . .
H57 H 0.4699 0.5677 0.6137 0.091 Uiso 1 1 calc R . . . .
C58 C 0.4516(3) 0.4781(4) 0.6050(2) 0.074(2) Uani 1 1 d . . . . .
H58 H 0.4597 0.4763 0.5812 0.089 Uiso 1 1 calc R . . . .
C59 C 0.4342(3) 0.4258(4) 0.6196(2) 0.0701(19) Uani 1 1 d . . . . .
C60 C 0.4242(3) 0.4313(4) 0.6549(2) 0.071(2) Uani 1 1 d . . . . .
H60 H 0.4131 0.3959 0.6665 0.085 Uiso 1 1 calc R . . . .
C61 C 0.4303(3) 0.4878(4) 0.6731(2) 0.070(2) Uani 1 1 d . . . . .
H61 H 0.4232 0.4904 0.6972 0.084 Uiso 1 1 calc R . . . .
C62 C 0.4226(3) 0.3664(4) 0.5973(2) 0.075(2) Uani 1 1 d . . . . .
H62A H 0.4287 0.3297 0.6139 0.090 Uiso 1 1 calc R . . . .
H62B H 0.4438 0.3631 0.5789 0.090 Uiso 1 1 calc R . . . .
C63 C 0.3702(3) 0.3664(4) 0.5775(2) 0.0645(18) Uani 1 1 d . . . . .
C64 C 0.3394(3) 0.3185(4) 0.5812(2) 0.073(2) Uani 1 1 d . . . . .
H64 H 0.3509 0.2844 0.5970 0.088 Uiso 1 1 calc R . . . .
C65 C 0.2917(3) 0.3180(4) 0.5626(2) 0.0681(19) Uani 1 1 d . . . . .
H65 H 0.2719 0.2830 0.5652 0.082 Uiso 1 1 calc R . . . .
C66 C 0.2728(3) 0.3675(3) 0.54044(18) 0.0602(16) Uani 1 1 d . . . . .
C67 C 0.3042(3) 0.4169(3) 0.5363(2) 0.0650(18) Uani 1 1 d . . . . .
H67 H 0.2926 0.4515 0.5209 0.078 Uiso 1 1 calc R . . . .
C68 C 0.3515(3) 0.4155(4) 0.5544(2) 0.073(2) Uani 1 1 d . . . . .
H68 H 0.3721 0.4492 0.5509 0.088 Uiso 1 1 calc R . . . .
C69 C 0.2224(3) 0.3692(4) 0.52028(19) 0.0614(17) Uani 1 1 d . . . . .
C70 C 0.1987(3) 0.3158(4) 0.5043(2) 0.0679(19) Uani 1 1 d . . . . .
H70 H 0.2145 0.2764 0.5080 0.082 Uiso 1 1 calc R . . . .
C71 C 0.1528(3) 0.3190(4) 0.4833(2) 0.073(2) Uani 1 1 d . . . . .
H71 H 0.1377 0.2817 0.4727 0.088 Uiso 1 1 calc R . . . .
C72 C 0.1288(3) 0.3747(4) 0.4773(2) 0.0687(19) Uani 1 1 d . . . . .
C73 C 0.1512(3) 0.4280(4) 0.4938(3) 0.078(2) Uani 1 1 d . . . . .
H73 H 0.1348 0.4670 0.4904 0.094 Uiso 1 1 calc R . . . .
C74 C 0.1967(3) 0.4252(4) 0.5150(2) 0.075(2) Uani 1 1 d . . . . .
H74 H 0.2111 0.4623 0.5263 0.090 Uiso 1 1 calc R . . . .
C75 C 0.0792(3) 0.3795(5) 0.4517(2) 0.077(2) Uani 1 1 d . . . . .
H75A H 0.0616 0.3397 0.4528 0.093 Uiso 1 1 calc R . . . .
H75B H 0.0605 0.4132 0.4608 0.093 Uiso 1 1 calc R . . . .
C76 C 0.0490(2) 0.4385(4) 0.3536(2) 0.0629(17) Uani 1 1 d . . . . .
H76 H 0.0256 0.4652 0.3393 0.076 Uiso 1 1 calc R . . . .
C77 C 0.0484(3) 0.4298(4) 0.3902(2) 0.0674(18) Uani 1 1 d . . . . .
H77 H 0.0242 0.4499 0.4007 0.081 Uiso 1 1 calc R . . . .
C78 C 0.0818(3) 0.3927(4) 0.4124(2) 0.0672(19) Uani 1 1 d . . . . .
C79 C 0.1168(3) 0.3664(5) 0.3958(2) 0.087(3) Uani 1 1 d . . . . .
H79 H 0.1417 0.3420 0.4101 0.105 Uiso 1 1 calc R . . . .
C80 C 0.1158(3) 0.3755(4) 0.3586(2) 0.075(2) Uani 1 1 d . . . . .
H80 H 0.1401 0.3563 0.3479 0.090 Uiso 1 1 calc R . . . .
C81 C 0.2027(3) 0.6779(4) 0.3382(2) 0.077(2) Uani 1 1 d . . . . .
H81 H 0.1725 0.6914 0.3245 0.093 Uiso 1 1 calc R . . . .
C82 C 0.2216(3) 0.7085(5) 0.3702(3) 0.082(2) Uani 1 1 d . . . . .
H82 H 0.2046 0.7427 0.3780 0.099 Uiso 1 1 calc R . . . .
C83 C 0.2649(4) 0.6902(4) 0.3911(2) 0.081(2) Uani 1 1 d . . . . .
C84 C 0.2871(3) 0.6369(5) 0.3784(3) 0.088(3) Uani 1 1 d . . . . .
H84 H 0.3166 0.6214 0.3922 0.105 Uiso 1 1 calc R . . . .
C85 C 0.2655(3) 0.6073(4) 0.3458(2) 0.075(2) Uani 1 1 d . . . . .
H85 H 0.2799 0.5707 0.3381 0.090 Uiso 1 1 calc R . . . .
C86 C 0.2886(5) 0.7256(5) 0.4247(3) 0.105(3) Uani 1 1 d . . . . .
H86A H 0.2737 0.7676 0.4245 0.125 Uiso 1 1 calc R . . . .
H86B H 0.3231 0.7313 0.4241 0.125 Uiso 1 1 calc R . . . .
C87 C 0.2836(5) 0.6912(4) 0.4605(3) 0.093(3) Uani 1 1 d . . . . .
C88 C 0.2404(5) 0.6875(5) 0.4722(3) 0.099(3) Uani 1 1 d . . . . .
H88 H 0.2128 0.7078 0.4584 0.119 Uiso 1 1 calc R . . . .
C89 C 0.2365(4) 0.6558(4) 0.5030(3) 0.087(3) Uani 1 1 d . . . . .
H89 H 0.2062 0.6542 0.5104 0.105 Uiso 1 1 calc R . . . .
C90 C 0.2758(3) 0.6252(3) 0.5243(2) 0.068(2) Uani 1 1 d . . . . .
C91 C 0.3181(4) 0.6304(5) 0.5132(2) 0.086(3) Uani 1 1 d . . . . .
H91 H 0.3457 0.6109 0.5276 0.104 Uiso 1 1 calc R . . . .
C92 C 0.3234(4) 0.6626(5) 0.4819(3) 0.098(3) Uani 1 1 d . . . . .
H92 H 0.3540 0.6653 0.4750 0.118 Uiso 1 1 calc R . . . .
C93 C 0.2698(3) 0.5882(3) 0.5574(2) 0.0651(19) Uani 1 1 d . . . . .
C94 C 0.3095(3) 0.5610(4) 0.5806(2) 0.0691(19) Uani 1 1 d . . . . .
H94 H 0.3408 0.5666 0.5753 0.083 Uiso 1 1 calc R . . . .
C95 C 0.3038(3) 0.5261(4) 0.6111(2) 0.0679(19) Uani 1 1 d . . . . .
H95 H 0.3312 0.5074 0.6260 0.081 Uiso 1 1 calc R . . . .
C96 C 0.2587(3) 0.5177(4) 0.6203(2) 0.0657(18) Uani 1 1 d . . . . .
C97 C 0.2193(3) 0.5452(4) 0.5974(2) 0.074(2) Uani 1 1 d . . . . .
H97 H 0.1880 0.5407 0.6029 0.089 Uiso 1 1 calc R . . . .
C98 C 0.2251(3) 0.5789(4) 0.5667(3) 0.076(2) Uani 1 1 d . . . . .
H98 H 0.1975 0.5964 0.5514 0.091 Uiso 1 1 calc R . . . .
C99 C 0.2527(3) 0.4817(4) 0.6542(2) 0.076(2) Uani 1 1 d . . . . .
H99A H 0.2755 0.4987 0.6757 0.091 Uiso 1 1 calc R . . . .
H99B H 0.2197 0.4889 0.6586 0.091 Uiso 1 1 calc R . . . .
C100 C 0.3064(3) 0.3206(4) 0.6710(2) 0.070(2) Uani 1 1 d . . . . .
H100 H 0.3351 0.3025 0.6845 0.084 Uiso 1 1 calc R . . . .
C101 C 0.3013(3) 0.3840(4) 0.6710(2) 0.071(2) Uani 1 1 d . . . . .
H101 H 0.3266 0.4089 0.6844 0.085 Uiso 1 1 calc R . . . .
C102 C 0.2607(3) 0.4128(4) 0.65235(19) 0.0653(18) Uani 1 1 d . . . . .
C103 C 0.2258(3) 0.3733(4) 0.6313(2) 0.0699(19) Uani 1 1 d . . . . .
H103 H 0.1977 0.3909 0.6166 0.084 Uiso 1 1 calc R . . . .
C104 C 0.2323(3) 0.3103(4) 0.6320(2) 0.0662(18) Uani 1 1 d . . . . .
H104 H 0.2083 0.2846 0.6178 0.079 Uiso 1 1 calc R . . . .
C105 C 0.3215(3) 0.2279(4) 0.4932(2) 0.072(2) Uani 1 1 d . . . . .
H105 H 0.2910 0.2081 0.4906 0.087 Uiso 1 1 calc R . . . .
C106 C 0.3257(3) 0.2810(4) 0.4730(2) 0.0695(19) Uani 1 1 d . . . . .
H106 H 0.2980 0.2975 0.4572 0.083 Uiso 1 1 calc R . . . .
C107 C 0.3694(3) 0.3107(3) 0.4752(2) 0.0610(16) Uani 1 1 d . . . . .
C108 C 0.4070(3) 0.2862(4) 0.5003(2) 0.0678(19) Uani 1 1 d . . . . .
H108 H 0.4376 0.3062 0.5043 0.081 Uiso 1 1 calc R . . . .
C109 C 0.4007(3) 0.2332(4) 0.5195(2) 0.079(2) Uani 1 1 d . . . . .
H109 H 0.4277 0.2168 0.5361 0.095 Uiso 1 1 calc R . . . .
C110 C 0.3774(3) 0.3648(4) 0.4507(3) 0.075(2) Uani 1 1 d . . . . .
H11A H 0.3874 0.3478 0.4283 0.090 Uiso 1 1 calc R . . . .
H11B H 0.4042 0.3907 0.4640 0.090 Uiso 1 1 calc R . . . .
C111 C 0.3335(3) 0.4066(4) 0.4386(2) 0.0679(19) Uani 1 1 d . . . . .
C112 C 0.2960(3) 0.3889(4) 0.4105(2) 0.077(2) Uani 1 1 d . . . . .
H112 H 0.2988 0.3514 0.3972 0.093 Uiso 1 1 calc R . . . .
C113 C 0.2545(3) 0.4242(4) 0.4012(2) 0.071(2) Uani 1 1 d . . . . .
H113 H 0.2295 0.4105 0.3818 0.086 Uiso 1 1 calc R . . . .
C114 C 0.2488(3) 0.4796(3) 0.41969(19) 0.0606(16) Uani 1 1 d . . . . .
C115 C 0.2876(3) 0.4988(4) 0.4462(2) 0.071(2) Uani 1 1 d . . . . .
H115 H 0.2857 0.5377 0.4583 0.085 Uiso 1 1 calc R . . . .
C116 C 0.3291(3) 0.4631(4) 0.4558(2) 0.072(2) Uani 1 1 d . . . . .
H116 H 0.3547 0.4777 0.4744 0.086 Uiso 1 1 calc R . . . .
C117 C 0.2036(3) 0.5155(3) 0.41268(18) 0.0592(16) Uani 1 1 d . . . . .
C118 C 0.1871(3) 0.5433(4) 0.4416(2) 0.079(2) Uani 1 1 d . . . . .
H118 H 0.2055 0.5389 0.4660 0.095 Uiso 1 1 calc R . . . .
C119 C 0.1449(4) 0.5772(5) 0.4365(2) 0.093(3) Uani 1 1 d . . . . .
H119 H 0.1348 0.5960 0.4571 0.112 Uiso 1 1 calc R . . . .
C120 C 0.1174(3) 0.5840(4) 0.4015(2) 0.0651(18) Uani 1 1 d . . . . .
C121 C 0.1329(3) 0.5569(4) 0.3735(2) 0.070(2) Uani 1 1 d . . . . .
H121 H 0.1141 0.5614 0.3493 0.084 Uiso 1 1 calc R . . . .
C122 C 0.1751(3) 0.5225(4) 0.3780(2) 0.0698(19) Uani 1 1 d . . . . .
H122 H 0.1845 0.5035 0.3571 0.084 Uiso 1 1 calc R . . . .
C123 C 0.0698(3) 0.6213(4) 0.3957(2) 0.079(2) Uani 1 1 d . . . . .
H12A H 0.0609 0.6342 0.3695 0.095 Uiso 1 1 calc R . . . .
H12B H 0.0438 0.5940 0.4013 0.095 Uiso 1 1 calc R . . . .
C124 C 0.0639(3) 0.7328(4) 0.4752(3) 0.081(2) Uani 1 1 d . . . . .
H124 H 0.0514 0.7324 0.4973 0.097 Uiso 1 1 calc R . . . .
C125 C 0.0558(3) 0.6805(4) 0.4521(3) 0.082(2) Uani 1 1 d . . . . .
H125 H 0.0379 0.6461 0.4586 0.098 Uiso 1 1 calc R . . . .
C126 C 0.0738(3) 0.6784(4) 0.4199(2) 0.0696(19) Uani 1 1 d . . . . .
C127 C 0.0980(3) 0.7321(4) 0.4118(2) 0.077(2) Uani 1 1 d . . . . .
H127 H 0.1106 0.7340 0.3897 0.093 Uiso 1 1 calc R . . . .
C128 C 0.1036(3) 0.7827(4) 0.4358(3) 0.079(2) Uani 1 1 d . . . . .
H128 H 0.1192 0.8192 0.4293 0.094 Uiso 1 1 calc R . . . .
C129 C 0.1073(3) 0.9564(4) 0.5241(3) 0.087(3) Uani 1 1 d . . . . .
C130 C 0.0930(5) 0.9564(5) 0.4850(4) 0.107(3) Uani 1 1 d . U . . .
C131 C 0.0469(5) 0.9228(6) 0.4784(5) 0.134(5) Uani 1 1 d . U . . .
C132 C 0.0351(5) 0.9028(6) 0.5119(6) 0.133(5) Uani 1 1 d . U . . .
C133 C 0.0714(4) 0.9238(5) 0.5412(4) 0.108(4) Uani 1 1 d . . . . .
C134 C 0.1521(5) 0.9863(5) 0.5447(4) 0.120(4) Uani 1 1 d . . . . .
H13A H 0.1771 0.9849 0.5296 0.180 Uiso 1 1 calc GR . . . .
H13B H 0.1633 0.9636 0.5679 0.180 Uiso 1 1 calc GR . . . .
H13C H 0.1454 1.0299 0.5502 0.180 Uiso 1 1 calc GR . . . .
C135 C 0.1173(7) 0.9914(6) 0.4584(4) 0.149(6) Uani 1 1 d . U . . .
H13D H 0.1136 1.0365 0.4618 0.224 Uiso 1 1 calc GR . . . .
H13E H 0.1025 0.9799 0.4330 0.224 Uiso 1 1 calc GR . . . .
H13F H 0.1516 0.9807 0.4630 0.224 Uiso 1 1 calc GR . . . .
C136 C 0.0208(7) 0.9146(9) 0.4383(6) 0.231(11) Uani 1 1 d . U . . .
H13G H 0.0343 0.8785 0.4274 0.347 Uiso 1 1 calc GR . . . .
H13H H 0.0251 0.9524 0.4242 0.347 Uiso 1 1 calc GR . . . .
H13I H -0.0136 0.9077 0.4377 0.347 Uiso 1 1 calc GR . . . .
C137 C -0.0129(5) 0.8748(8) 0.5121(8) 0.219(10) Uani 1 1 d . U . . .
H13J H -0.0381 0.9041 0.5008 0.329 Uiso 1 1 calc GR . . . .
H13K H -0.0161 0.8663 0.5376 0.329 Uiso 1 1 calc GR . . . .
H13L H -0.0161 0.8356 0.4981 0.329 Uiso 1 1 calc GR . . . .
C138 C 0.0757(8) 0.9162(8) 0.5812(5) 0.173(7) Uani 1 1 d . U . . .
H13M H 0.0848 0.9563 0.5936 0.260 Uiso 1 1 calc GR . . . .
H13N H 0.1004 0.8848 0.5903 0.260 Uiso 1 1 calc GR . . . .
H13O H 0.0447 0.9025 0.5867 0.260 Uiso 1 1 calc GR . . . .
C139 C 0.5119(3) 0.5999(5) 0.7311(3) 0.090(3) Uani 1 1 d . . . . .
C140 C 0.5268(3) 0.6488(5) 0.7083(3) 0.088(3) Uani 1 1 d . . . . .
C141 C 0.4972(3) 0.7040(5) 0.7111(2) 0.076(2) Uani 1 1 d . . . . .
C142 C 0.4644(3) 0.6879(5) 0.7349(2) 0.078(2) Uani 1 1 d . . . . .
C143 C 0.4744(3) 0.6256(6) 0.7468(2) 0.088(3) Uani 1 1 d . . . . .
C144 C 0.5339(4) 0.5383(6) 0.7362(3) 0.123(4) Uani 1 1 d . . . . .
H14A H 0.5583 0.5379 0.7590 0.185 Uiso 1 1 calc GR . . . .
H14B H 0.5491 0.5284 0.7151 0.185 Uiso 1 1 calc GR . . . .
H14C H 0.5091 0.5070 0.7379 0.185 Uiso 1 1 calc GR . . . .
C145 C 0.5697(3) 0.6462(7) 0.6904(3) 0.122(5) Uani 1 1 d . . . . .
H14D H 0.5991 0.6487 0.7093 0.183 Uiso 1 1 calc GR . . . .
H14E H 0.5687 0.6813 0.6732 0.183 Uiso 1 1 calc GR . . . .
H14F H 0.5695 0.6066 0.6768 0.183 Uiso 1 1 calc GR . . . .
C146 C 0.5011(4) 0.7635(6) 0.6941(3) 0.104(3) Uani 1 1 d . . . . .
H14G H 0.4689 0.7814 0.6860 0.157 Uiso 1 1 calc GR . . . .
H14H H 0.5165 0.7580 0.6726 0.157 Uiso 1 1 calc GR . . . .
H14I H 0.5206 0.7918 0.7119 0.157 Uiso 1 1 calc GR . . . .
C147 C 0.4266(4) 0.7272(6) 0.7453(3) 0.110(4) Uani 1 1 d . . . . .
H14J H 0.3961 0.7041 0.7410 0.165 Uiso 1 1 calc GR . . . .
H14K H 0.4230 0.7654 0.7304 0.165 Uiso 1 1 calc GR . . . .
H14L H 0.4355 0.7382 0.7715 0.165 Uiso 1 1 calc GR . . . .
C148 C 0.4557(5) 0.5919(7) 0.7771(3) 0.125(5) Uani 1 1 d . . . . .
H14M H 0.4582 0.5466 0.7737 0.187 Uiso 1 1 calc GR . . . .
H14N H 0.4219 0.6033 0.7761 0.187 Uiso 1 1 calc GR . . . .
H14O H 0.4749 0.6040 0.8011 0.187 Uiso 1 1 calc GR . . . .
C149 C 0.0470(3) 0.3931(5) 0.2214(2) 0.083(3) Uani 1 1 d . . . . .
C150 C 0.0748(3) 0.3412(5) 0.2367(3) 0.087(3) Uani 1 1 d . . . . .
C151 C 0.0556(4) 0.3146(5) 0.2660(3) 0.093(3) Uani 1 1 d . . . . .
C152 C 0.0126(3) 0.3496(5) 0.2677(3) 0.091(3) Uani 1 1 d . . . . .
C153 C 0.0077(3) 0.3982(5) 0.2408(2) 0.080(2) Uani 1 1 d . . . . .
C154 C 0.0538(5) 0.4340(7) 0.1903(3) 0.121(4) Uani 1 1 d . . . . .
H15A H 0.0877 0.4328 0.1877 0.181 Uiso 1 1 calc GR . . . .
H15B H 0.0449 0.4771 0.1952 0.181 Uiso 1 1 calc GR . . . .
H15C H 0.0334 0.4192 0.1674 0.181 Uiso 1 1 calc GR . . . .
C155 C 0.1185(4) 0.3191(7) 0.2226(4) 0.133(5) Uani 1 1 d . . . . .
H15D H 0.1083 0.2933 0.2004 0.200 Uiso 1 1 calc GR . . . .
H15E H 0.1390 0.2942 0.2417 0.200 Uiso 1 1 calc GR . . . .
H15F H 0.1366 0.3554 0.2163 0.200 Uiso 1 1 calc GR . . . .
C156 C 0.0739(5) 0.2577(6) 0.2865(4) 0.143(6) Uani 1 1 d . . . . .
H15G H 0.0531 0.2221 0.2772 0.215 Uiso 1 1 calc GR . . . .
H15H H 0.0739 0.2637 0.3128 0.215 Uiso 1 1 calc GR . . . .
H15I H 0.1068 0.2493 0.2830 0.215 Uiso 1 1 calc GR . . . .
C157 C -0.0199(4) 0.3349(8) 0.2940(3) 0.133(5) Uani 1 1 d . . . . .
H15J H -0.0392 0.3719 0.2971 0.200 Uiso 1 1 calc GR . . . .
H15K H -0.0005 0.3227 0.3179 0.200 Uiso 1 1 calc GR . . . .
H15L H -0.0413 0.3003 0.2841 0.200 Uiso 1 1 calc GR . . . .
C158 C -0.0321(4) 0.4426(6) 0.2330(3) 0.119(4) Uani 1 1 d . . . . .
H15M H -0.0561 0.4274 0.2121 0.179 Uiso 1 1 calc GR . . . .
H15N H -0.0200 0.4834 0.2269 0.179 Uiso 1 1 calc GR . . . .
H15O H -0.0469 0.4467 0.2548 0.179 Uiso 1 1 calc GR . . . .
C159 C 0.1967(6) 0.6118(8) 0.2103(3) 0.132(5) Uani 1 1 d . . . . .
C160 C 0.1903(3) 0.6745(6) 0.2261(3) 0.092(3) Uani 1 1 d . . . . .
C161 C 0.2351(4) 0.6893(6) 0.2495(3) 0.108(4) Uani 1 1 d D U . . .
C162 C 0.2657(5) 0.6391(9) 0.2487(5) 0.149(6) Uani 1 1 d D U . . .
C163 C 0.2461(7) 0.5919(9) 0.2257(5) 0.150(6) Uani 1 1 d D U . . .
C164 C 0.1577(9) 0.5801(10) 0.1836(4) 0.209(10) Uani 1 1 d . U . . .
H16A H 0.1589 0.5936 0.1584 0.314 Uiso 1 1 calc GR . . . .
H16B H 0.1263 0.5912 0.1893 0.314 Uiso 1 1 calc GR . . . .
H16C H 0.1621 0.5346 0.1855 0.314 Uiso 1 1 calc GR . . . .
C165 C 0.1505(5) 0.7190(8) 0.2205(4) 0.162(7) Uani 1 1 d . U . . .
H16D H 0.1560 0.7503 0.2403 0.243 Uiso 1 1 calc GR . . . .
H16E H 0.1203 0.6968 0.2209 0.243 Uiso 1 1 calc GR . . . .
H16F H 0.1485 0.7399 0.1966 0.243 Uiso 1 1 calc GR . . . .
C166 C 0.2498(7) 0.7450(9) 0.2709(4) 0.200(9) Uani 1 1 d . U . . .
H16G H 0.2738 0.7339 0.2928 0.301 Uiso 1 1 calc GR . . . .
H16H H 0.2217 0.7640 0.2785 0.301 Uiso 1 1 calc GR . . . .
H16I H 0.2639 0.7748 0.2558 0.301 Uiso 1 1 calc GR . . . .
C167 C 0.3193(6) 0.6300(13) 0.2670(7) 0.245(12) Uani 1 1 d . U . . .
H16J H 0.3226 0.6296 0.2939 0.368 Uiso 1 1 calc GR . . . .
H16K H 0.3385 0.6645 0.2597 0.368 Uiso 1 1 calc GR . . . .
H16L H 0.3309 0.5902 0.2588 0.368 Uiso 1 1 calc GR . . . .
C168 C 0.2641(11) 0.5330(12) 0.2161(6) 0.276(13) Uani 1 1 d . U . . .
H16M H 0.2891 0.5182 0.2365 0.413 Uiso 1 1 calc GR . . . .
H16N H 0.2778 0.5377 0.1938 0.413 Uiso 1 1 calc GR . . . .
H16O H 0.2377 0.5025 0.2114 0.413 Uiso 1 1 calc GR . . . .
C169 C 0.2979(3) 0.1597(5) 0.7197(2) 0.085(3) Uani 1 1 d . . . . .
C170 C 0.2552(4) 0.1948(5) 0.7160(3) 0.088(3) Uani 1 1 d . . . . .
C171 C 0.2190(3) 0.1652(5) 0.6910(3) 0.085(3) Uani 1 1 d . . . . .
C172 C 0.2374(3) 0.1079(4) 0.6794(2) 0.081(2) Uani 1 1 d . . . . .
C173 C 0.2875(4) 0.1043(4) 0.6970(3) 0.088(3) Uani 1 1 d . . . . .
C174 C 0.3449(4) 0.1730(7) 0.7451(3) 0.127(5) Uani 1 1 d . . . . .
H17A H 0.3468 0.2177 0.7514 0.191 Uiso 1 1 calc GR . . . .
H17B H 0.3716 0.1619 0.7329 0.191 Uiso 1 1 calc GR . . . .
H17C H 0.3471 0.1482 0.7678 0.191 Uiso 1 1 calc GR . . . .
C175 C 0.2512(6) 0.2546(6) 0.7359(3) 0.128(4) Uani 1 1 d . . . . .
H17D H 0.2239 0.2788 0.7226 0.192 Uiso 1 1 calc GR . . . .
H17E H 0.2809 0.2788 0.7373 0.192 Uiso 1 1 calc GR . . . .
H17F H 0.2462 0.2455 0.7610 0.192 Uiso 1 1 calc GR . . . .
C176 C 0.1666(4) 0.1848(7) 0.6815(4) 0.129(5) Uani 1 1 d . . . . .
H17G H 0.1519 0.1796 0.7033 0.193 Uiso 1 1 calc GR . . . .
H17H H 0.1496 0.1586 0.6614 0.193 Uiso 1 1 calc GR . . . .
H17I H 0.1646 0.2288 0.6738 0.193 Uiso 1 1 calc GR . . . .
C177 C 0.2100(4) 0.0615(5) 0.6536(3) 0.108(4) Uani 1 1 d . . . . .
H17J H 0.2321 0.0390 0.6407 0.162 Uiso 1 1 calc GR . . . .
H17K H 0.1856 0.0832 0.6355 0.162 Uiso 1 1 calc GR . . . .
H17L H 0.1943 0.0316 0.6676 0.162 Uiso 1 1 calc GR . . . .
C178 C 0.3213(5) 0.0538(6) 0.6933(4) 0.124(4) Uani 1 1 d . . . . .
H17M H 0.3247 0.0260 0.7149 0.186 Uiso 1 1 calc GR . . . .
H17N H 0.3528 0.0717 0.6919 0.186 Uiso 1 1 calc GR . . . .
H17O H 0.3091 0.0298 0.6708 0.186 Uiso 1 1 calc GR . . . .
C179 C 0.3687(6) 0.0178(6) 0.5548(4) 0.144(5) Uani 1 1 d D U . . .
C180 C 0.3274(5) 0.0199(5) 0.5262(4) 0.131(5) Uani 1 1 d D U . . .
C181 C 0.3407(5) 0.0511(5) 0.4939(4) 0.117(4) Uani 1 1 d D U . . .
C182 C 0.3921(5) 0.0647(6) 0.5041(4) 0.121(4) Uani 1 1 d . U . . .
C183 C 0.4079(5) 0.0440(7) 0.5406(5) 0.148(5) Uani 1 1 d . U . . .
C184 C 0.3721(7) -0.0094(8) 0.5936(5) 0.197(9) Uani 1 1 d D U . . .
H18A H 0.3401 -0.0098 0.6000 0.296 Uiso 1 1 calc GR . . . .
H18B H 0.3939 0.0164 0.6114 0.296 Uiso 1 1 calc GR . . . .
H18C H 0.3846 -0.0523 0.5941 0.296 Uiso 1 1 calc GR . . . .
C185 C 0.2780(6) -0.0019(5) 0.5269(5) 0.162(7) Uani 1 1 d . U . . .
H18D H 0.2761 -0.0473 0.5229 0.243 Uiso 1 1 calc GR . . . .
H18E H 0.2552 0.0191 0.5073 0.243 Uiso 1 1 calc GR . . . .
H18F H 0.2699 0.0080 0.5509 0.243 Uiso 1 1 calc GR . . . .
C186 C 0.3116(6) 0.0594(6) 0.4572(5) 0.139(5) Uani 1 1 d . U . . .
H18G H 0.3203 0.0988 0.4466 0.208 Uiso 1 1 calc GR . . . .
H18H H 0.2775 0.0603 0.4588 0.208 Uiso 1 1 calc GR . . . .
H18I H 0.3174 0.0245 0.4414 0.208 Uiso 1 1 calc GR . . . .
C187 C 0.4225(5) 0.0892(8) 0.4788(5) 0.155(6) Uani 1 1 d . U . . .
H18J H 0.4079 0.1274 0.4668 0.232 Uiso 1 1 calc GR . . . .
H18K H 0.4249 0.0577 0.4599 0.232 Uiso 1 1 calc GR . . . .
H18L H 0.4548 0.0987 0.4928 0.232 Uiso 1 1 calc GR . . . .
C188 C 0.4596(6) 0.0467(10) 0.5621(6) 0.217(10) Uani 1 1 d . U . . .
H18M H 0.4791 0.0726 0.5486 0.326 Uiso 1 1 calc GR . . . .
H18N H 0.4730 0.0042 0.5649 0.326 Uiso 1 1 calc GR . . . .
H18O H 0.4600 0.0650 0.5865 0.326 Uiso 1 1 calc GR . . . .
C189 C 0.1326(5) 0.4447(8) 0.7011(4) 0.134(5) Uani 1 1 d . . . . .
C190 C 0.6531(6) 0.5891(9) 0.8147(6) 0.178(7) Uani 1 1 d D U . . .
C191 C 0.4903(10) 0.5372(12) 0.5029(8) 0.158(7) Uani 0.5 1 d D U P . .
S4 S 0.0672(2) 0.3704(3) 0.03984(18) 0.114(2) Uani 0.502(6) 1 d D U P A 1
O10 O 0.0214(5) 0.3410(9) 0.0406(4) 0.096(4) Uani 0.502(6) 1 d . U P A 1
O11 O 0.0665(7) 0.4251(7) 0.0153(5) 0.136(7) Uani 0.502(6) 1 d D U P A 1
O12 O 0.1045(9) 0.3224(12) 0.0379(7) 0.132(8) Uani 0.502(6) 1 d . U P A 1
C192 C 0.0861(7) 0.4109(12) 0.0860(7) 0.102(6) Uani 0.502(6) 1 d . U P A 1
F10 F 0.0557(6) 0.4471(9) 0.0931(5) 0.152(6) Uani 0.502(6) 1 d . U P A 1
F11 F 0.0910(8) 0.3644(12) 0.1111(5) 0.173(7) Uani 0.502(6) 1 d . U P A 1
F12 F 0.1261(6) 0.4378(8) 0.0884(6) 0.159(7) Uani 0.502(6) 1 d . U P A 1
S4' S 0.0634(2) 0.2842(4) 0.0679(2) 0.124(2) Uani 0.498(6) 1 d . U P A 2
O10' O 0.0167(6) 0.2893(12) 0.0470(6) 0.132(6) Uani 0.498(6) 1 d . U P A 2
O11' O 0.0718(8) 0.3164(11) 0.1051(6) 0.149(8) Uani 0.498(6) 1 d . U P A 2
O12' O 0.1011(9) 0.2901(14) 0.0483(9) 0.147(9) Uani 0.498(6) 1 d . U P A 2
C292 C 0.0600(8) 0.2052(10) 0.0788(7) 0.092(6) Uani 0.498(6) 1 d . U P A 2
F10' F 0.0986(9) 0.1986(12) 0.1095(9) 0.236(12) Uani 0.498(6) 1 d . U P A 2
F11' F 0.0331(7) 0.1873(9) 0.0958(7) 0.179(8) Uani 0.498(6) 1 d . U P A 2
F12' F 0.0640(12) 0.1724(12) 0.0570(9) 0.236(12) Uani 0.498(6) 1 d . U P A 2

loop_
_atom_site_aniso_label
_atom_site_aniso_U_11
_atom_site_aniso_U_22
_atom_site_aniso_U_33
_atom_site_aniso_U_23
_atom_site_aniso_U_13
_atom_site_aniso_U_12
Ir1 0.0601(2) 0.0641(2) 0.1070(3) 0.00023(19) 0.00392(19) 0.00380(15)
Ir2 0.04439(16) 0.1043(3) 0.05292(17) -0.00805(16) 0.00153(13) -0.01239(15)
Ir3 0.04704(16) 0.0888(2) 0.05317(17) -0.00107(15) 0.00069(12) -0.00318(14)
Ir4 0.05372(18) 0.1231(3) 0.05615(19) 0.01397(18) 0.01392(14) -0.01265(18)
Ir5 0.05092(17) 0.0783(2) 0.0676(2) 0.02377(16) 0.00573(14) -0.00891(14)
Ir6 0.0776(2) 0.0874(3) 0.1313(4) 0.0461(3) 0.0555(3) 0.0238(2)
Ag1 0.0472(2) 0.0686(3) 0.0671(3) -0.0067(2) 0.0152(2) -0.0048(2)
Ag2 0.0474(2) 0.0729(3) 0.0656(3) -0.0032(2) 0.0109(2) -0.0087(2)
N1 0.064(4) 0.059(4) 0.085(4) 0.004(3) 0.006(3) -0.004(3)
N2 0.055(3) 0.066(4) 0.091(5) -0.005(3) 0.008(3) 0.004(3)
N3 0.052(3) 0.060(3) 0.073(4) -0.005(3) 0.015(3) -0.001(2)
N4 0.063(3) 0.053(3) 0.069(4) -0.005(3) 0.015(3) -0.002(3)
N5 0.040(3) 0.099(5) 0.058(3) -0.003(3) 0.006(2) -0.011(3)
N6 0.044(3) 0.096(4) 0.046(3) -0.005(3) 0.006(2) -0.013(3)
N7 0.047(3) 0.077(4) 0.053(3) -0.013(3) 0.011(2) -0.011(3)
N8 0.048(3) 0.098(5) 0.059(3) -0.003(3) 0.011(3) -0.011(3)
N9 0.042(3) 0.079(4) 0.052(3) 0.002(3) 0.007(2) -0.001(3)
N10 0.046(3) 0.093(5) 0.052(3) -0.010(3) 0.006(2) 0.007(3)
N11 0.041(3) 0.119(5) 0.055(3) -0.015(3) 0.011(2) 0.000(3)
N12 0.049(3) 0.089(5) 0.054(3) 0.009(3) 0.005(2) -0.003(3)
N13 0.049(3) 0.093(5) 0.084(5) 0.043(4) 0.004(3) -0.002(3)
N14 0.049(3) 0.067(4) 0.068(4) 0.013(3) 0.014(3) -0.003(2)
N15 0.057(3) 0.065(4) 0.085(5) 0.017(3) 0.022(3) 0.004(3)
N16 0.056(4) 0.119(6) 0.094(5) 0.055(5) 0.026(4) 0.015(4)
N17 0.047(3) 0.103(5) 0.045(3) -0.004(3) 0.000(2) -0.009(3)
N18 0.048(3) 0.081(4) 0.054(3) 0.007(3) -0.001(2) 0.000(3)
N19 0.049(3) 0.106(5) 0.060(4) 0.008(3) 0.006(3) -0.019(3)
N20 0.050(3) 0.072(4) 0.065(3) 0.021(3) 0.003(3) -0.007(3)
N21 0.061(4) 0.078(4) 0.084(4) 0.027(3) 0.027(3) 0.004(3)
N22 0.059(3) 0.074(4) 0.076(4) -0.001(3) 0.007(3) -0.001(3)
O1 0.083(5) 0.276(14) 0.188(10) 0.100(10) 0.042(6) 0.019(7)
O2 0.138(8) 0.119(7) 0.224(12) -0.015(7) -0.017(8) -0.043(6)
O3 0.148(8) 0.277(14) 0.140(8) 0.035(8) 0.102(7) 0.044(9)
O4 0.104(7) 0.232(12) 0.186(10) -0.083(9) -0.032(7) 0.014(7)
O5 0.37(3) 0.261(19) 0.163(12) 0.060(12) 0.022(14) -0.043(17)
O6 0.133(7) 0.143(8) 0.186(10) -0.078(7) 0.016(7) -0.031(6)
O7 0.177(14) 0.184(15) 0.170(14) 0.008(12) 0.029(12) -0.042(12)
O8 0.140(12) 0.180(14) 0.116(11) -0.012(10) 0.028(10) -0.052(11)
O9 0.157(13) 0.216(14) 0.165(13) 0.015(12) 0.025(11) -0.044(12)
S1 0.0795(17) 0.138(3) 0.157(3) 0.046(2) 0.0035(18) -0.0211(17)
S2 0.107(2) 0.114(2) 0.219(4) -0.075(3) -0.034(3) 0.0160(18)
S3 0.132(5) 0.174(6) 0.120(5) -0.012(4) 0.041(4) -0.076(5)
F1 0.149(7) 0.304(14) 0.159(8) 0.015(8) 0.081(7) 0.007(8)
F2 0.199(10) 0.129(7) 0.312(15) -0.017(8) -0.015(10) -0.019(7)
F3 0.103(5) 0.243(10) 0.189(8) 0.072(8) 0.040(5) 0.019(6)
F5 0.233(13) 0.338(17) 0.266(14) -0.117(12) -0.121(11) 0.157(12)
F6 0.317(16) 0.166(10) 0.356(18) -0.127(11) -0.122(14) 0.082(10)
F7 0.148(11) 0.132(10) 0.132(10) -0.005(8) 0.043(9) -0.041(9)
F8 0.141(11) 0.194(13) 0.184(13) 0.003(11) 0.037(10) -0.049(10)
F9 0.186(14) 0.185(13) 0.147(12) -0.017(10) 0.066(10) -0.026(11)
C1 0.058(4) 0.056(4) 0.079(5) -0.003(3) 0.012(4) -0.002(3)
C2 0.056(4) 0.060(4) 0.079(5) -0.015(4) 0.015(3) -0.004(3)
C3 0.056(4) 0.083(5) 0.081(5) -0.007(4) 0.016(4) -0.004(4)
C4 0.053(4) 0.108(7) 0.094(6) -0.011(5) 0.016(4) -0.001(4)
C5 0.058(5) 0.122(8) 0.098(7) -0.011(6) 0.030(5) -0.009(5)
C6 0.064(5) 0.122(8) 0.091(6) 0.000(6) 0.027(5) -0.015(5)
C7 0.062(5) 0.100(6) 0.084(6) 0.004(5) 0.027(4) -0.006(4)
C8 0.052(4) 0.073(5) 0.079(5) -0.014(4) 0.017(3) 0.001(3)
C9 0.072(5) 0.047(4) 0.079(5) -0.001(3) 0.017(4) -0.005(3)
C10 0.073(5) 0.061(4) 0.092(6) 0.000(4) 0.013(4) -0.002(4)
C11 0.104(7) 0.070(5) 0.094(6) 0.004(5) 0.030(6) -0.011(5)
C12 0.104(7) 0.075(6) 0.103(7) 0.022(5) 0.016(6) -0.010(5)
C13 0.087(6) 0.081(6) 0.104(7) 0.024(5) 0.000(5) -0.006(5)
C14 0.067(5) 0.065(5) 0.092(6) 0.009(4) 0.011(4) -0.002(4)
C15 0.047(4) 0.086(5) 0.060(4) -0.010(4) 0.012(3) -0.012(3)
C16 0.043(3) 0.086(5) 0.056(4) -0.011(4) 0.006(3) -0.014(3)
C17 0.054(4) 0.097(6) 0.045(3) -0.016(4) 0.011(3) -0.015(4)
C18 0.063(4) 0.099(6) 0.055(4) -0.014(4) 0.012(3) -0.014(4)
C19 0.080(5) 0.106(6) 0.047(4) -0.012(4) 0.016(4) -0.020(5)
C20 0.067(5) 0.097(6) 0.053(4) -0.024(4) 0.023(3) -0.014(4)
C21 0.060(4) 0.080(5) 0.056(4) -0.022(4) 0.019(3) -0.010(3)
C22 0.056(4) 0.075(5) 0.053(4) -0.015(3) 0.016(3) -0.013(3)
C23 0.044(4) 0.112(7) 0.071(5) 0.003(4) 0.011(3) -0.010(4)
C24 0.055(4) 0.160(10) 0.075(5) 0.031(6) 0.020(4) 0.004(5)
C25 0.062(5) 0.183(12) 0.087(6) 0.027(7) 0.025(5) -0.007(6)
C26 0.058(5) 0.147(9) 0.105(7) 0.023(7) 0.033(5) -0.006(5)
C27 0.046(4) 0.124(7) 0.076(5) 0.008(5) 0.014(4) -0.009(4)
C28 0.045(4) 0.096(6) 0.068(4) 0.002(4) 0.015(3) -0.009(3)
C29 0.040(3) 0.087(5) 0.050(4) -0.001(3) 0.006(3) 0.000(3)
C30 0.050(4) 0.093(6) 0.048(4) -0.002(4) 0.009(3) -0.004(3)
C31 0.050(4) 0.098(6) 0.054(4) -0.011(4) 0.004(3) 0.012(4)
C32 0.062(5) 0.122(8) 0.064(5) -0.028(5) 0.010(4) 0.010(5)
C33 0.067(5) 0.123(8) 0.070(5) -0.021(5) 0.010(4) 0.023(5)
C34 0.052(4) 0.147(9) 0.065(5) -0.018(5) 0.012(4) 0.022(5)
C35 0.047(4) 0.130(8) 0.072(5) -0.020(5) 0.014(4) 0.006(4)
C36 0.048(4) 0.116(7) 0.056(4) -0.017(4) 0.013(3) 0.009(4)
C37 0.045(3) 0.085(5) 0.053(4) 0.014(3) 0.000(3) -0.001(3)
C38 0.062(4) 0.083(6) 0.075(5) 0.023(4) 0.004(4) 0.006(4)
C39 0.076(5) 0.085(6) 0.092(6) 0.027(5) 0.014(5) 0.012(4)
C40 0.063(5) 0.097(6) 0.097(6) 0.041(5) 0.016(4) 0.032(5)
C41 0.046(4) 0.101(6) 0.075(5) 0.027(4) 0.007(3) 0.004(4)
C42 0.054(4) 0.090(5) 0.047(4) 0.014(3) 0.003(3) 0.009(4)
C43 0.041(4) 0.094(6) 0.098(6) 0.042(5) 0.015(4) -0.002(3)
C44 0.050(4) 0.069(4) 0.081(5) 0.025(4) 0.022(3) 0.001(3)
C45 0.050(4) 0.057(4) 0.071(4) 0.010(3) 0.007(3) -0.002(3)
C46 0.051(4) 0.063(4) 0.080(5) 0.005(4) 0.002(3) -0.005(3)
C47 0.058(4) 0.075(5) 0.108(7) 0.013(5) -0.003(5) -0.010(4)
C48 0.079(5) 0.062(5) 0.084(6) 0.003(4) 0.000(4) -0.017(4)
C49 0.083(6) 0.058(4) 0.077(5) 0.003(4) 0.013(4) -0.016(4)
C50 0.057(4) 0.050(4) 0.078(5) 0.007(3) 0.014(3) -0.005(3)
C51 0.050(4) 0.120(7) 0.109(7) 0.072(6) 0.010(4) 0.007(4)
C52 0.053(5) 0.149(9) 0.139(8) 0.089(7) 0.010(5) 0.005(5)
C53 0.053(5) 0.186(11) 0.142(10) 0.085(9) -0.004(6) -0.002(6)
C54 0.067(6) 0.160(10) 0.136(9) 0.082(8) -0.027(6) -0.017(6)
C55 0.052(4) 0.139(8) 0.104(6) 0.066(6) -0.019(4) -0.011(5)
C56 0.048(4) 0.103(6) 0.103(6) 0.059(5) -0.005(4) -0.006(4)
C57 0.063(4) 0.101(6) 0.064(5) 0.001(4) 0.017(4) -0.012(4)
C58 0.066(5) 0.095(6) 0.065(4) -0.008(4) 0.019(4) -0.014(4)
C59 0.055(4) 0.091(6) 0.064(4) -0.001(4) 0.011(3) 0.001(4)
C60 0.048(4) 0.098(6) 0.065(4) 0.008(4) 0.004(3) -0.004(4)
C61 0.050(4) 0.101(6) 0.057(4) 0.007(4) 0.005(3) -0.006(4)
C62 0.059(4) 0.088(6) 0.077(5) 0.009(4) 0.011(4) 0.000(4)
C63 0.065(4) 0.077(5) 0.051(4) -0.001(3) 0.009(3) -0.001(4)
C64 0.075(5) 0.087(5) 0.054(4) 0.019(4) 0.003(4) -0.002(4)
C65 0.072(5) 0.071(5) 0.057(4) 0.013(3) 0.002(3) -0.009(4)
C66 0.066(4) 0.069(4) 0.046(3) -0.005(3) 0.011(3) -0.006(3)
C67 0.072(5) 0.060(4) 0.060(4) 0.006(3) 0.004(3) -0.006(3)
C68 0.072(5) 0.068(5) 0.078(5) -0.002(4) 0.013(4) -0.008(4)
C69 0.064(4) 0.068(4) 0.052(4) 0.002(3) 0.010(3) -0.007(3)
C70 0.079(5) 0.061(4) 0.059(4) 0.003(3) -0.001(4) -0.009(3)
C71 0.078(5) 0.073(5) 0.065(4) 0.002(4) 0.001(4) -0.015(4)
C72 0.065(4) 0.084(5) 0.057(4) 0.013(4) 0.009(3) -0.001(4)
C73 0.070(5) 0.070(5) 0.094(6) 0.003(4) 0.012(4) 0.005(4)
C74 0.072(5) 0.065(5) 0.083(5) -0.010(4) 0.005(4) 0.002(4)
C75 0.065(5) 0.107(6) 0.061(4) 0.011(4) 0.013(4) -0.007(4)
C76 0.047(3) 0.083(5) 0.057(4) 0.007(3) 0.007(3) 0.001(3)
C77 0.058(4) 0.082(5) 0.063(4) 0.005(4) 0.012(3) -0.001(4)
C78 0.056(4) 0.088(5) 0.056(4) 0.001(4) 0.008(3) -0.006(4)
C79 0.069(5) 0.127(8) 0.063(5) 0.016(5) 0.005(4) 0.023(5)
C80 0.054(4) 0.103(6) 0.066(5) 0.009(4) 0.008(3) 0.015(4)
C81 0.065(5) 0.093(6) 0.074(5) 0.008(4) 0.015(4) -0.006(4)
C82 0.088(6) 0.082(6) 0.077(5) 0.007(4) 0.018(5) -0.007(5)
C83 0.097(6) 0.074(5) 0.067(5) 0.015(4) 0.003(4) -0.028(5)
C84 0.078(5) 0.090(6) 0.079(6) 0.015(5) -0.022(4) -0.019(5)
C85 0.058(4) 0.093(6) 0.071(5) 0.010(4) 0.008(4) -0.009(4)
C86 0.140(9) 0.085(6) 0.079(6) 0.009(5) -0.005(6) -0.039(6)
C87 0.127(9) 0.062(5) 0.075(6) 0.001(4) -0.014(6) -0.025(5)
C88 0.129(9) 0.072(6) 0.086(7) 0.006(5) -0.002(6) 0.008(6)
C89 0.108(7) 0.074(5) 0.076(5) 0.001(4) 0.010(5) 0.018(5)
C90 0.088(6) 0.057(4) 0.052(4) -0.009(3) -0.004(4) -0.006(4)
C91 0.086(6) 0.101(7) 0.064(5) 0.009(4) -0.009(4) -0.018(5)
C92 0.106(7) 0.105(7) 0.072(6) 0.008(5) -0.008(5) -0.030(6)
C93 0.085(5) 0.050(4) 0.054(4) -0.012(3) -0.002(4) 0.005(3)
C94 0.066(4) 0.078(5) 0.061(4) -0.007(4) 0.006(3) 0.012(4)
C95 0.061(4) 0.081(5) 0.060(4) 0.000(4) 0.007(3) 0.016(4)
C96 0.077(5) 0.061(4) 0.058(4) -0.011(3) 0.010(3) 0.004(3)
C97 0.057(4) 0.078(5) 0.085(5) -0.010(4) 0.005(4) 0.001(4)
C98 0.064(5) 0.067(5) 0.087(6) -0.006(4) -0.011(4) 0.000(4)
C99 0.075(5) 0.091(6) 0.063(4) -0.014(4) 0.019(4) 0.001(4)
C100 0.051(4) 0.089(6) 0.064(4) 0.015(4) -0.005(3) -0.004(4)
C101 0.059(4) 0.089(6) 0.059(4) 0.008(4) 0.001(3) -0.011(4)
C102 0.064(4) 0.084(5) 0.048(4) -0.003(3) 0.011(3) -0.005(4)
C103 0.060(4) 0.081(5) 0.065(4) 0.004(4) 0.005(3) 0.006(4)
C104 0.056(4) 0.072(5) 0.066(4) 0.006(4) -0.001(3) -0.006(3)
C105 0.059(4) 0.072(5) 0.087(5) 0.017(4) 0.017(4) 0.001(3)
C106 0.058(4) 0.073(5) 0.076(5) 0.010(4) 0.009(4) 0.005(3)
C107 0.059(4) 0.066(4) 0.061(4) 0.007(3) 0.018(3) 0.003(3)
C108 0.056(4) 0.088(5) 0.061(4) 0.008(4) 0.015(3) -0.010(4)
C109 0.058(4) 0.100(6) 0.079(5) 0.030(5) 0.014(4) 0.004(4)
C110 0.060(4) 0.077(5) 0.091(6) 0.019(4) 0.025(4) 0.005(4)
C111 0.068(4) 0.071(5) 0.065(4) 0.014(4) 0.016(4) -0.002(4)
C112 0.101(6) 0.067(5) 0.063(5) -0.002(4) 0.014(4) 0.014(4)
C113 0.091(6) 0.061(4) 0.056(4) 0.000(3) -0.003(4) 0.002(4)
C114 0.070(4) 0.060(4) 0.052(4) 0.001(3) 0.011(3) -0.011(3)
C115 0.075(5) 0.059(4) 0.073(5) -0.008(4) 0.001(4) -0.008(4)
C116 0.066(4) 0.068(5) 0.077(5) -0.001(4) 0.005(4) -0.006(4)
C117 0.070(4) 0.056(4) 0.050(4) -0.006(3) 0.007(3) -0.010(3)
C118 0.074(5) 0.100(6) 0.059(4) -0.008(4) 0.000(4) 0.017(4)
C119 0.091(6) 0.130(8) 0.055(4) -0.008(5) 0.006(4) 0.021(6)
C120 0.057(4) 0.076(5) 0.060(4) -0.003(4) 0.004(3) -0.001(3)
C121 0.074(5) 0.077(5) 0.052(4) 0.007(4) -0.002(3) -0.006(4)
C122 0.094(6) 0.061(4) 0.053(4) 0.003(3) 0.011(4) 0.008(4)
C123 0.065(5) 0.103(6) 0.066(5) -0.002(4) 0.001(4) 0.005(4)
C124 0.075(5) 0.080(6) 0.089(6) -0.004(5) 0.024(4) -0.014(4)
C125 0.077(5) 0.088(6) 0.082(6) -0.008(5) 0.019(4) -0.017(4)
C126 0.055(4) 0.077(5) 0.074(5) 0.002(4) 0.005(4) 0.004(3)
C127 0.068(5) 0.086(6) 0.076(5) 0.017(4) 0.011(4) 0.009(4)
C128 0.071(5) 0.069(5) 0.094(6) 0.012(5) 0.009(4) -0.004(4)
C129 0.084(6) 0.053(4) 0.122(8) -0.004(5) 0.014(5) 0.006(4)
C130 0.126(8) 0.065(5) 0.122(8) 0.017(5) 0.003(7) 0.026(5)
C131 0.103(8) 0.105(8) 0.163(11) -0.020(8) -0.050(8) 0.046(7)
C132 0.093(8) 0.100(8) 0.200(13) -0.014(9) 0.015(9) 0.032(6)
C133 0.107(8) 0.067(6) 0.152(11) -0.014(6) 0.028(8) 0.016(5)
C134 0.129(9) 0.066(6) 0.150(11) 0.001(6) -0.008(8) -0.003(6)
C135 0.247(17) 0.083(7) 0.113(9) 0.025(7) 0.021(10) 0.058(9)
C136 0.194(16) 0.163(14) 0.26(2) -0.030(14) -0.141(16) 0.055(12)
C137 0.073(8) 0.147(13) 0.44(3) -0.047(16) 0.049(13) 0.006(8)
C138 0.26(2) 0.127(11) 0.167(14) -0.007(10) 0.120(14) 0.033(12)
C139 0.067(5) 0.118(8) 0.071(5) -0.012(5) -0.022(4) -0.006(5)
C140 0.037(4) 0.139(8) 0.080(5) -0.023(6) -0.011(4) -0.018(4)
C141 0.054(4) 0.107(7) 0.065(5) -0.023(4) 0.003(3) -0.016(4)
C142 0.058(4) 0.112(7) 0.063(5) -0.020(5) 0.005(4) -0.019(4)
C143 0.067(5) 0.137(9) 0.053(4) -0.003(5) -0.003(4) -0.025(5)
C144 0.094(7) 0.142(10) 0.112(8) 0.003(7) -0.034(6) 0.010(7)
C145 0.047(5) 0.212(14) 0.105(8) -0.045(8) 0.007(5) -0.011(6)
C146 0.072(6) 0.128(9) 0.108(8) -0.014(7) 0.004(5) -0.035(6)
C147 0.072(6) 0.140(9) 0.120(8) -0.056(7) 0.023(6) -0.027(6)
C148 0.114(9) 0.188(13) 0.060(5) 0.005(7) -0.015(5) -0.048(8)
C149 0.086(6) 0.107(7) 0.049(4) -0.015(4) -0.007(4) -0.017(5)
C150 0.074(5) 0.092(6) 0.087(6) -0.031(5) -0.002(5) -0.004(5)
C151 0.097(7) 0.096(7) 0.075(6) 0.002(5) -0.008(5) -0.027(5)
C152 0.058(5) 0.128(8) 0.078(6) -0.011(6) -0.004(4) -0.026(5)
C153 0.060(5) 0.104(6) 0.064(5) -0.008(4) -0.016(4) -0.012(4)
C154 0.133(10) 0.166(12) 0.057(5) 0.006(6) 0.004(6) -0.036(8)
C155 0.094(8) 0.159(12) 0.141(11) -0.074(9) 0.008(7) 0.007(7)
C156 0.151(12) 0.109(9) 0.140(11) 0.001(8) -0.045(9) -0.016(8)
C157 0.092(7) 0.204(14) 0.106(8) 0.001(9) 0.024(6) -0.069(9)
C158 0.071(6) 0.151(10) 0.113(8) -0.009(7) -0.040(6) 0.012(6)
C159 0.178(14) 0.171(13) 0.052(5) 0.015(7) 0.033(7) -0.047(11)
C160 0.074(5) 0.129(9) 0.074(6) 0.036(6) 0.014(4) -0.010(5)
C161 0.094(7) 0.144(9) 0.085(6) 0.036(6) 0.015(5) -0.045(7)
C162 0.118(9) 0.219(14) 0.132(10) 0.069(10) 0.079(8) -0.002(10)
C163 0.177(13) 0.175(12) 0.131(10) 0.060(9) 0.111(10) 0.066(10)
C164 0.32(2) 0.220(18) 0.082(8) -0.002(10) 0.013(12) -0.102(17)
C165 0.120(10) 0.215(15) 0.160(12) 0.131(12) 0.048(9) 0.026(10)
C166 0.256(19) 0.203(16) 0.116(10) 0.054(10) -0.029(11) -0.153(15)
C167 0.096(10) 0.38(3) 0.28(2) 0.16(2) 0.081(13) 0.001(14)
C168 0.40(3) 0.26(2) 0.229(19) 0.078(16) 0.24(2) 0.14(2)
C169 0.088(6) 0.094(6) 0.069(5) 0.029(5) 0.004(4) -0.030(5)
C170 0.101(7) 0.091(6) 0.075(5) 0.020(5) 0.020(5) -0.005(5)
C171 0.075(5) 0.099(7) 0.086(6) 0.029(5) 0.031(5) -0.007(5)
C172 0.088(6) 0.081(6) 0.074(5) 0.019(4) 0.020(4) -0.031(5)
C173 0.096(7) 0.081(6) 0.091(6) 0.043(5) 0.032(5) 0.001(5)
C174 0.120(9) 0.162(11) 0.079(6) 0.048(7) -0.033(6) -0.059(8)
C175 0.185(14) 0.105(9) 0.103(8) -0.010(7) 0.053(9) -0.021(8)
C176 0.077(7) 0.186(13) 0.131(10) 0.047(9) 0.043(7) 0.014(7)
C177 0.124(9) 0.100(7) 0.099(7) 0.015(6) 0.020(6) -0.046(6)
C178 0.126(9) 0.136(10) 0.118(9) 0.064(8) 0.043(7) 0.037(8)
C179 0.171(11) 0.104(8) 0.189(12) 0.064(8) 0.111(10) 0.059(8)
C180 0.153(10) 0.062(5) 0.209(13) 0.011(7) 0.114(10) 0.009(6)
C181 0.133(9) 0.077(6) 0.166(11) 0.018(7) 0.089(9) 0.016(6)
C182 0.119(8) 0.116(8) 0.148(10) 0.044(7) 0.074(8) 0.040(7)
C183 0.129(9) 0.151(10) 0.185(12) 0.051(9) 0.085(9) 0.071(8)
C184 0.236(18) 0.164(13) 0.229(17) 0.124(13) 0.135(15) 0.106(13)
C185 0.204(14) 0.062(6) 0.267(18) -0.019(8) 0.164(14) -0.022(7)
C186 0.141(11) 0.097(8) 0.191(15) -0.035(9) 0.061(11) -0.004(8)
C187 0.133(11) 0.166(13) 0.195(15) 0.050(11) 0.107(11) 0.016(9)
C188 0.136(12) 0.27(2) 0.26(2) 0.125(17) 0.090(13) 0.120(14)
C189 0.083(8) 0.183(15) 0.141(11) 0.002(10) 0.036(8) -0.024(8)
C190 0.163(10) 0.146(9) 0.207(11) -0.024(8) -0.009(8) 0.015(8)
C191 0.157(10) 0.177(10) 0.147(10) -0.008(10) 0.044(9) -0.043(10)
S4 0.086(3) 0.143(5) 0.122(4) -0.054(4) 0.041(3) -0.007(3)
O10 0.070(8) 0.129(12) 0.095(9) -0.018(9) 0.028(6) 0.001(8)
O11 0.172(15) 0.095(10) 0.152(14) 0.037(10) 0.062(12) -0.052(10)
O12 0.098(11) 0.161(19) 0.149(17) -0.054(15) 0.056(12) -0.020(13)
C192 0.074(10) 0.134(14) 0.114(12) -0.010(10) 0.054(9) 0.010(10)
F10 0.131(11) 0.194(15) 0.141(12) -0.046(11) 0.048(9) 0.027(11)
F11 0.193(18) 0.195(17) 0.129(11) -0.008(11) 0.026(12) -0.044(15)
F12 0.114(10) 0.156(13) 0.222(17) -0.056(12) 0.070(11) -0.055(9)
S4' 0.080(3) 0.151(6) 0.148(6) -0.028(4) 0.043(3) 0.001(3)
O10' 0.070(9) 0.182(18) 0.151(15) -0.013(14) 0.036(9) 0.016(11)
O11' 0.130(14) 0.155(16) 0.166(17) -0.066(14) 0.039(12) -0.003(12)
O12' 0.080(10) 0.18(2) 0.199(19) 0.040(16) 0.078(11) 0.028(13)
C292 0.081(10) 0.084(11) 0.128(14) -0.020(10) 0.065(11) 0.002(9)
F10' 0.180(19) 0.20(2) 0.32(3) 0.11(2) 0.038(19) 0.007(15)
F11' 0.138(13) 0.162(15) 0.26(2) -0.029(14) 0.085(14) -0.033(11)
F12' 0.30(3) 0.166(18) 0.29(3) 0.004(18) 0.15(2) -0.036(18)

loop_
_atom_type_symbol
_atom_type_description
_atom_type_scat_dispersion_real
_atom_type_scat_dispersion_imag
_atom_type_scat_source
C C 0.0150 0.0070 'International Tables Vol C Tables 4.2.6.8 and 6.1.1.4'
H H 0.0000 0.0000 'International Tables Vol C Tables 4.2.6.8 and 6.1.1.4'
Ag Ag 0.0960 3.3590 'International Tables Vol C Tables 4.2.6.8 and 6.1.1.4'
F F 0.0600 0.0410 'International Tables Vol C Tables 4.2.6.8 and 6.1.1.4'
Ir Ir -5.4390 5.4710 'International Tables Vol C Tables 4.2.6.8 and 6.1.1.4'
N N 0.0250 0.0140 'International Tables Vol C Tables 4.2.6.8 and 6.1.1.4'
O O 0.0410 0.0250 'International Tables Vol C Tables 4.2.6.8 and 6.1.1.4'
S S 0.2920 0.4250 'International Tables Vol C Tables 4.2.6.8 and 6.1.1.4'

loop_
_geom_angle_atom_site_label_1
_geom_angle_atom_site_label_2
_geom_angle_atom_site_label_3
_geom_angle
_geom_angle_site_symmetry_1
_geom_angle_site_symmetry_3
N1 Ir1 N2 76.0(3) . .
N1 Ir1 N22 85.0(2) . .
N1 Ir1 C129 100.5(3) . .
N1 Ir1 C130 102.7(4) . .
N1 Ir1 C131 136.7(6) . .
N1 Ir1 C132 164.5(4) . .
N1 Ir1 C133 129.6(4) . .
N2 Ir1 N22 85.6(3) . .
N2 Ir1 C129 116.1(3) . .
N2 Ir1 C130 153.8(4) . .
N2 Ir1 C131 147.1(6) . .
N2 Ir1 C132 110.0(6) . .
N2 Ir1 C133 95.1(4) . .
N22 Ir1 C129 158.3(3) . .
N22 Ir1 C130 120.5(4) . .
N22 Ir1 C131 98.6(4) . .
N22 Ir1 C132 109.4(5) . .
N22 Ir1 C133 144.7(4) . .
C129 Ir1 C130 37.9(4) . .
C129 Ir1 C133 39.2(4) . .
C130 Ir1 C133 65.2(5) . .
C131 Ir1 C129 63.1(4) . .
C131 Ir1 C130 39.2(5) . .
C131 Ir1 C132 37.9(6) . .
C131 Ir1 C133 63.0(5) . .
C132 Ir1 C129 64.1(5) . .
C132 Ir1 C130 65.5(6) . .
C132 Ir1 C133 37.6(5) . .
N5 Ir2 N6 76.0(2) . .
N5 Ir2 N17 87.5(2) . .
N5 Ir2 C139 147.9(3) . .
N5 Ir2 C140 110.1(3) . .
N5 Ir2 C141 95.1(3) . .
N5 Ir2 C142 115.9(3) . .
N5 Ir2 C143 153.8(4) . .
N6 Ir2 N17 87.4(2) . .
N6 Ir2 C139 135.8(3) . .
N6 Ir2 C140 161.2(3) . .
N6 Ir2 C141 124.3(3) . .
N6 Ir2 C142 96.4(3) . .
N6 Ir2 C143 102.8(3) . .
N17 Ir2 C139 96.8(3) . .
N17 Ir2 C140 110.3(3) . .
N17 Ir2 C141 147.9(3) . .
N17 Ir2 C142 156.5(3) . .
N17 Ir2 C143 118.6(4) . .
C140 Ir2 C139 38.8(4) . .
C140 Ir2 C141 39.1(4) . .
C141 Ir2 C139 65.0(4) . .
C142 Ir2 C139 64.5(4) . .
C142 Ir2 C140 64.8(3) . .
C142 Ir2 C141 38.4(3) . .
C143 Ir2 C139 37.8(4) . .
C143 Ir2 C140 63.6(4) . .
C143 Ir2 C141 63.5(4) . .
C143 Ir2 C142 37.9(4) . .
N10 Ir3 N9 78.2(2) . .
N10 Ir3 C152 153.2(4) . .
N18 Ir3 N9 89.6(2) . .
N18 Ir3 N10 88.5(2) . .
N18 Ir3 C149 160.4(3) . .
N18 Ir3 C150 136.7(4) . .
N18 Ir3 C151 101.4(3) . .
N18 Ir3 C152 95.9(3) . .
N18 Ir3 C153 123.5(3) . .
C149 Ir3 N9 100.5(3) . .
C149 Ir3 N10 110.0(3) . .
C149 Ir3 C152 64.6(4) . .
C149 Ir3 C153 38.7(4) . .
C150 Ir3 N9 133.5(3) . .
C150 Ir3 N10 95.2(3) . .
C150 Ir3 C149 38.3(4) . .
C150 Ir3 C151 38.6(4) . .
C150 Ir3 C152 63.8(4) . .
C150 Ir3 C153 63.9(4) . .
C151 Ir3 N9 163.3(3) . .
C151 Ir3 N10 114.3(4) . .
C151 Ir3 C149 65.5(4) . .
C151 Ir3 C152 38.9(4) . .
C151 Ir3 C153 65.1(4) . .
C152 Ir3 N9 128.1(3) . .
C153 Ir3 N9 98.4(3) . .
C153 Ir3 N10 148.0(3) . .
C153 Ir3 C152 38.2(4) . .
N11 Ir4 N12 79.1(2) . .
N11 Ir4 C160 147.6(4) . .
N11 Ir4 C161 154.0(4) . .
N11 Ir4 C163 94.5(5) . .
N12 Ir4 C161 126.5(4) . .
N19 Ir4 N11 91.2(3) . .
N19 Ir4 N12 89.2(2) . .
N19 Ir4 C159 158.5(4) . .
N19 Ir4 C160 121.1(4) . .
N19 Ir4 C161 93.4(4) . .
N19 Ir4 C162 99.7(6) . .
N19 Ir4 C163 132.2(6) . .
C159 Ir4 N11 108.2(5) . .
C159 Ir4 N12 103.0(5) . .
C159 Ir4 C160 40.5(5) . .
C159 Ir4 C161 65.1(5) . .
C159 Ir4 C162 63.8(6) . .
C159 Ir4 C163 39.9(6) . .
C160 Ir4 N12 97.6(3) . .
C160 Ir4 C161 38.3(4) . .
C160 Ir4 C163 66.5(5) . .
C162 Ir4 N11 116.7(5) . .
C162 Ir4 N12 161.3(5) . .
C162 Ir4 C160 63.7(5) . .
C162 Ir4 C161 37.3(4) . .
C162 Ir4 C163 37.0(4) . .
C163 Ir4 N12 138.4(7) . .
C163 Ir4 C161 63.9(6) . .
N13 Ir5 C170 133.7(4) . .
N14 Ir5 N13 78.9(2) . .
N14 Ir5 C169 155.6(3) . .
N14 Ir5 C170 147.3(3) . .
N20 Ir5 N13 88.1(2) . .
N20 Ir5 N14 89.2(2) . .
N20 Ir5 C169 115.2(3) . .
N20 Ir5 C170 93.7(3) . .
N20 Ir5 C171 106.1(3) . .
N20 Ir5 C172 143.6(3) . .
N20 Ir5 C173 154.4(4) . .
C169 Ir5 N13 100.9(3) . .
C169 Ir5 C170 37.9(4) . .
C171 Ir5 N13 162.6(3) . .
C171 Ir5 N14 110.6(3) . .
C171 Ir5 C169 64.2(4) . .
C171 Ir5 C170 37.6(4) . .
C171 Ir5 C172 38.9(4) . .
C171 Ir5 C173 65.2(4) . .
C172 Ir5 N13 128.3(3) . .
C172 Ir5 N14 95.5(3) . .
C172 Ir5 C169 65.2(3) . .
C172 Ir5 C170 64.0(4) . .
C173 Ir5 N13 97.7(3) . .
C173 Ir5 N14 116.4(3) . .
C173 Ir5 C169 39.2(4) . .
C173 Ir5 C170 64.4(4) . .
C173 Ir5 C172 39.2(4) . .
N15 Ir6 N16 78.8(3) . .
N15 Ir6 C180 92.7(4) . .
N15 Ir6 C182 149.2(5) . .
N21 Ir6 N15 89.3(2) . .
N21 Ir6 N16 88.9(3) . .
N21 Ir6 C179 158.8(4) . .
N21 Ir6 C180 141.5(5) . .
N21 Ir6 C181 104.1(4) . .
N21 Ir6 C182 95.1(4) . .
N21 Ir6 C183 120.6(4) . .
C179 Ir6 N15 111.5(4) . .
C179 Ir6 N16 98.9(5) . .
C179 Ir6 C180 38.2(4) . .
C179 Ir6 C181 65.8(5) . .
C179 Ir6 C182 65.0(4) . .
C179 Ir6 C183 38.7(5) . .
C180 Ir6 N16 129.1(4) . .
C181 Ir6 N15 110.0(4) . .
C181 Ir6 N16 164.1(4) . .
C181 Ir6 C180 39.8(4) . .
C181 Ir6 C182 39.4(5) . .
C181 Ir6 C183 64.7(6) . .
C182 Ir6 N16 131.7(5) . .
C182 Ir6 C180 65.4(5) . .
C183 Ir6 N15 150.1(4) . .
C183 Ir6 N16 101.0(6) . .
C183 Ir6 C180 64.0(6) . .
C183 Ir6 C182 37.8(5) . .
N3 Ag1 Ag2 93.69(17) . .
N7 Ag1 Ag2 95.35(16) . .
N7 Ag1 N3 170.6(2) . .
N4 Ag2 Ag1 95.31(17) . .
N4 Ag2 N8 171.1(2) . .
N8 Ag2 Ag1 93.56(17) . .
C1 N1 Ir1 116.4(5) . .
C1 N1 C14 104.5(6) . .
C14 N1 Ir1 138.5(5) . .
C2 N2 Ir1 116.3(6) . .
C2 N2 C3 105.9(7) . .
C3 N2 Ir1 137.6(5) . .
C2 N3 Ag1 135.1(5) . .
C2 N3 C8 104.5(6) . .
C8 N3 Ag1 119.7(5) . .
C1 N4 Ag2 133.4(5) . .
C1 N4 C9 104.3(6) . .
C9 N4 Ag2 122.0(5) . .
C15 N5 Ir2 117.4(5) . .
C28 N5 Ir2 138.1(5) . .
C28 N5 C15 104.4(6) . .
C16 N6 Ir2 115.6(4) . .
C16 N6 C17 105.8(6) . .
C17 N6 Ir2 137.6(5) . .
C16 N7 Ag1 133.4(5) . .
C16 N7 C22 104.0(6) . .
C22 N7 Ag1 121.2(4) . .
C15 N8 Ag2 134.2(5) . .
C15 N8 C23 104.9(6) . .
C23 N8 Ag2 120.9(5) . .
C29 N9 Ir3 109.1(5) . .
C29 N9 C42 101.7(6) . .
C42 N9 Ir3 149.1(5) . .
C30 N10 Ir3 109.2(5) . .
C30 N10 C31 104.3(7) . .
C31 N10 Ir3 146.4(6) . .
C30 N11 Ir4 109.2(5) . .
C30 N11 C36 101.0(7) . .
C36 N11 Ir4 149.8(5) . .
C29 N12 Ir4 108.5(5) . .
C29 N12 C37 103.6(6) . .
C37 N12 Ir4 147.9(6) . .
C43 N13 Ir5 108.8(5) . .
C43 N13 C56 102.2(8) . .
C56 N13 Ir5 148.8(7) . .
C44 N14 Ir5 109.7(5) . .
C44 N14 C45 101.9(6) . .
C45 N14 Ir5 148.3(5) . .
C44 N15 Ir6 109.0(5) . .
C44 N15 C50 102.5(6) . .
C50 N15 Ir6 147.9(6) . .
C43 N16 Ir6 108.9(6) . .
C43 N16 C51 103.2(9) . .
C51 N16 Ir6 147.8(6) . .
C57 N17 Ir2 123.2(6) . .
C61 N17 Ir2 120.9(5) . .
C61 N17 C57 115.9(7) . .
C76 N18 Ir3 121.6(4) . .
C80 N18 Ir3 120.9(5) . .
C80 N18 C76 117.0(6) . .
C81 N19 Ir4 119.4(6) . .
C85 N19 Ir4 120.3(6) . .
C85 N19 C81 118.8(7) . .
C100 N20 Ir5 119.8(5) . .
C100 N20 C104 117.3(7) . .
C104 N20 Ir5 122.0(5) . .
C105 N21 Ir6 119.9(5) . .
C109 N21 Ir6 122.6(5) . .
C109 N21 C105 116.9(7) . .
C124 N22 Ir1 122.6(6) . .
C124 N22 C128 116.9(8) . .
C128 N22 Ir1 120.5(6) . .
S3 O7 C191 3.1(13) . 3_666
F7 O7 S3 70(2) 3_666 .
F7 O7 C191 67(2) 3_666 3_666
F9 O8 S3 66(3) 3_666 .
F9 O8 C191 69(3) 3_666 3_666
C191 O8 S3 4.3(14) 3_666 .
S3 O9 C191 4.5(14) . 3_666
F8 O9 S3 65(2) 3_666 .
F8 O9 C191 68(2) 3_666 3_666
O1 S1 O3 107.6(8) . .
O1 S1 C189 106.8(6) . .
O2 S1 O1 127.6(9) . .
O2 S1 O3 108.0(8) . .
O2 S1 C189 104.6(7) . .
O3 S1 C189 98.3(7) . .
O4 S2 O5 108.0(11) . .
O4 S2 O6 126.3(9) . .
O4 S2 C190 106.1(7) . .
O5 S2 C190 99.5(11) . .
O6 S2 O5 106.0(9) . .
O6 S2 C190 107.9(8) . .
O7 S3 O8 112.8(15) . .
O7 S3 O9 118.9(18) . .
O7 S3 S3 125.0(17) . 3_666
O7 S3 C191 124.3(18) . .
O8 S3 S3 88.4(15) . 3_666
O8 S3 C191 89.2(14) . .
O9 S3 O8 103.4(13) . .
O9 S3 S3 102.8(16) . 3_666
O9 S3 C191 102.9(16) . .
F7 S3 O7 30.1(16) 3_666 .
F7 S3 O8 102.4(15) 3_666 .
F7 S3 O9 147.1(17) 3_666 .
F7 S3 S3 98.1(12) 3_666 3_666
F7 S3 F9 112.8(16) 3_666 3_666
F7 S3 C191 97.6(13) 3_666 .
F8 S3 O7 92.0(18) 3_666 .
F8 S3 O8 132.9(16) 3_666 .
F8 S3 O9 31.7(13) 3_666 .
F8 S3 S3 110.0(14) 3_666 3_666
F8 S3 F7 116.5(17) 3_666 3_666
F8 S3 F9 108.4(18) 3_666 3_666
F8 S3 C191 109.7(16) 3_666 .
F9 S3 O7 109(2) 3_666 .
F9 S3 O8 27.2(16) 3_666 .
F9 S3 O9 83.2(16) 3_666 .
F9 S3 S3 110.7(15) 3_666 3_666
F9 S3 C191 111.6(16) 3_666 .
C191 S3 O7 135(10) 3_666 .
C191 S3 O8 76(10) 3_666 .
C191 S3 O9 99(10) 3_666 .
C191 S3 S3 14(10) 3_666 3_666
C191 S3 S3 0.9(11) . 3_666
C191 S3 F7 106(10) 3_666 3_666
C191 S3 F8 114(10) 3_666 3_666
C191 S3 F9 97(10) 3_666 3_666
C191 S3 C191 15(10) 3_666 .
O7 F7 S3 80(3) 3_666 3_666
O7 F7 C191 85(3) 3_666 .
S3 F7 C191 4.6(15) 3_666 .
O9 F8 S3 83(3) 3_666 3_666
O9 F8 C191 81(3) 3_666 .
S3 F8 C191 4.5(15) 3_666 .
O8 F9 S3 87(3) 3_666 3_666
O8 F9 C191 83(4) 3_666 .
S3 F9 C191 4.7(15) 3_666 .
N1 C1 C2 114.5(7) . .
N4 C1 N1 114.3(7) . .
N4 C1 C2 131.2(7) . .
N2 C2 C1 115.1(7) . .
N3 C2 N2 114.7(7) . .
N3 C2 C1 129.9(7) . .
N2 C3 C4 133.3(8) . .
N2 C3 C8 107.9(7) . .
C4 C3 C8 118.7(8) . .
C3 C4 H4 120.9 . .
C5 C4 C3 118.3(9) . .
C5 C4 H4 120.9 . .
C4 C5 H5 118.4 . .
C4 C5 C6 123.2(8) . .
C6 C5 H5 118.4 . .
C5 C6 H6 120.4 . .
C5 C6 C7 119.3(9) . .
C7 C6 H6 120.4 . .
C6 C7 H7 121.0 . .
C8 C7 C6 118.0(9) . .
C8 C7 H7 121.0 . .
N3 C8 C3 107.0(7) . .
C7 C8 N3 130.5(7) . .
C7 C8 C3 122.5(7) . .
N4 C9 C10 129.7(8) . .
N4 C9 C14 109.1(7) . .
C10 C9 C14 121.2(8) . .
C9 C10 H10 121.1 . .
C9 C10 C11 117.8(8) . .
C11 C10 H10 121.1 . .
C10 C11 H11 119.5 . .
C12 C11 C10 121.0(10) . .
C12 C11 H11 119.5 . .
C11 C12 H12 119.2 . .
C11 C12 C13 121.5(10) . .
C13 C12 H12 119.2 . .
C12 C13 H13 120.8 . .
C12 C13 C14 118.4(9) . .
C14 C13 H13 120.8 . .
N1 C14 C9 107.8(7) . .
N1 C14 C13 132.1(8) . .
C13 C14 C9 120.0(8) . .
N5 C15 C16 113.0(7) . .
N8 C15 N5 114.5(6) . .
N8 C15 C16 132.5(7) . .
N6 C16 C15 116.1(6) . .
N7 C16 N6 114.1(6) . .
N7 C16 C15 129.8(7) . .
N6 C17 C18 131.2(7) . .
N6 C17 C22 106.9(7) . .
C22 C17 C18 121.7(7) . .
C17 C18 H18 121.6 . .
C19 C18 C17 116.8(8) . .
C19 C18 H18 121.6 . .
C18 C19 H19 119.5 . .
C18 C19 C20 121.0(8) . .
C20 C19 H19 119.5 . .
C19 C20 H20 118.9 . .
C21 C20 C19 122.2(7) . .
C21 C20 H20 118.9 . .
C20 C21 H21 121.4 . .
C20 C21 C22 117.3(8) . .
C22 C21 H21 121.4 . .
N7 C22 C17 109.1(6) . .
N7 C22 C21 129.8(7) . .
C21 C22 C17 121.0(7) . .
N8 C23 C24 130.2(8) . .
N8 C23 C28 109.0(7) . .
C24 C23 C28 120.7(7) . .
C23 C24 H24 121.1 . .
C23 C24 C25 117.9(9) . .
C25 C24 H24 121.1 . .
C24 C25 H25 119.7 . .
C24 C25 C26 120.7(9) . .
C26 C25 H25 119.7 . .
C25 C26 H26 118.9 . .
C27 C26 C25 122.1(8) . .
C27 C26 H26 118.9 . .
C26 C27 H27 121.3 . .
C26 C27 C28 117.5(8) . .
C28 C27 H27 121.3 . .
N5 C28 C23 107.2(6) . .
N5 C28 C27 131.7(8) . .
C27 C28 C23 121.1(7) . .
N9 C29 C30 119.6(7) . .
N12 C29 N9 118.6(7) . .
N12 C29 C30 120.9(6) . .
N10 C30 N11 118.5(7) . .
N10 C30 C29 121.3(7) . .
N11 C30 C29 119.4(8) . .
N10 C31 C32 131.6(8) . .
N10 C31 C36 107.0(7) . .
C32 C31 C36 121.3(7) . .
C31 C32 H32 121.1 . .
C31 C32 C33 117.8(10) . .
C33 C32 H32 121.1 . .
C32 C33 H33 120.0 . .
C34 C33 C32 120.1(10) . .
C34 C33 H33 120.0 . .
C33 C34 H34 118.4 . .
C35 C34 C33 123.3(8) . .
C35 C34 H34 118.4 . .
C34 C35 H35 121.5 . .
C34 C35 C36 117.1(9) . .
C36 C35 H35 121.5 . .
N11 C36 C31 109.1(6) . .
N11 C36 C35 130.5(9) . .
C35 C36 C31 120.3(9) . .
N12 C37 C42 106.3(7) . .
C38 C37 N12 131.5(7) . .
C38 C37 C42 121.8(7) . .
C37 C38 H38 120.9 . .
C39 C38 C37 118.3(8) . .
C39 C38 H38 120.9 . .
C38 C39 H39 119.7 . .
C38 C39 C40 120.6(9) . .
C40 C39 H39 119.7 . .
C39 C40 H40 118.6 . .
C41 C40 C39 122.7(8) . .
C41 C40 H40 118.6 . .
C40 C41 H41 121.4 . .
C40 C41 C42 117.2(8) . .
C42 C41 H41 121.4 . .
N9 C42 C37 109.7(6) . .
N9 C42 C41 130.9(8) . .
C41 C42 C37 119.3(8) . .
N13 C43 N16 119.2(8) . .
N13 C43 C44 120.4(8) . .
N16 C43 C44 119.7(9) . .
N14 C44 N15 119.3(7) . .
N14 C44 C43 119.7(8) . .
N15 C44 C43 120.5(7) . .
C46 C45 N14 130.5(7) . .
C46 C45 C50 121.0(7) . .
C50 C45 N14 108.5(6) . .
C45 C46 H46 121.7 . .
C47 C46 C45 116.6(8) . .
C47 C46 H46 121.7 . .
C46 C47 H47 118.6 . .
C46 C47 C48 122.8(8) . .
C48 C47 H47 118.6 . .
C47 C48 H48 119.8 . .
C49 C48 C47 120.4(8) . .
C49 C48 H48 119.8 . .
C48 C49 H49 120.5 . .
C48 C49 C50 119.0(9) . .
C50 C49 H49 120.5 . .
N15 C50 C45 107.9(6) . .
C49 C50 N15 131.9(8) . .
C49 C50 C45 120.1(7) . .
N16 C51 C56 107.4(7) . .
C52 C51 N16 131.5(12) . .
C52 C51 C56 121.1(11) . .
C51 C52 H52 121.4 . .
C51 C52 C53 117.2(13) . .
C53 C52 H52 121.4 . .
C52 C53 H53 119.3 . .
C52 C53 C54 121.5(10) . .
C54 C53 H53 119.2 . .
C53 C54 H54 118.8 . .
C55 C54 C53 122.5(13) . .
C55 C54 H54 118.8 . .
C54 C55 H55 121.5 . .
C56 C55 C54 117.0(13) . .
C56 C55 H55 121.5 . .
N13 C56 C51 108.0(9) . .
C55 C56 N13 131.1(11) . .
C55 C56 C51 120.7(8) . .
N17 C57 H57 118.1 . .
N17 C57 C58 123.8(8) . .
C58 C57 H57 118.1 . .
C57 C58 H58 119.8 . .
C57 C58 C59 120.4(8) . .
C59 C58 H58 119.8 . .
C58 C59 C60 116.8(8) . .
C58 C59 C62 121.9(7) . .
C60 C59 C62 121.2(8) . .
C59 C60 H60 119.9 . .
C61 C60 C59 120.2(8) . .
C61 C60 H60 119.9 . .
N17 C61 C60 122.9(7) . .
N17 C61 H61 118.6 . .
C60 C61 H61 118.6 . .
C59 C62 H62A 109.6 . .
C59 C62 H62B 109.6 . .
C59 C62 C63 110.5(7) . .
H62A C62 H62B 108.1 . .
C63 C62 H62A 109.6 . .
C63 C62 H62B 109.6 . .
C64 C63 C62 122.2(7) . .
C64 C63 C68 116.8(7) . .
C68 C63 C62 121.0(7) . .
C63 C64 H64 118.9 . .
C63 C64 C65 122.2(7) . .
C65 C64 H64 118.9 . .
C64 C65 H65 119.5 . .
C66 C65 C64 121.0(7) . .
C66 C65 H65 119.5 . .
C65 C66 C67 117.3(7) . .
C65 C66 C69 123.0(7) . .
C67 C66 C69 119.7(7) . .
C66 C67 H67 119.8 . .
C68 C67 C66 120.4(7) . .
C68 C67 H67 119.8 . .
C63 C68 H68 118.9 . .
C67 C68 C63 122.2(7) . .
C67 C68 H68 118.9 . .
C70 C69 C66 122.0(7) . .
C74 C69 C66 121.2(7) . .
C74 C69 C70 116.7(7) . .
C69 C70 H70 119.3 . .
C71 C70 C69 121.3(8) . .
C71 C70 H70 119.3 . .
C70 C71 H71 119.4 . .
C72 C71 C70 121.3(7) . .
C72 C71 H71 119.4 . .
C71 C72 C73 118.3(7) . .
C71 C72 C75 121.6(8) . .
C73 C72 C75 120.1(8) . .
C72 C73 H73 119.6 . .
C74 C73 C72 120.9(8) . .
C74 C73 H73 119.6 . .
C69 C74 H74 119.2 . .
C73 C74 C69 121.5(8) . .
C73 C74 H74 119.2 . .
C72 C75 H75A 108.9 . .
C72 C75 H75B 108.9 . .
H75A C75 H75B 107.7 . .
C78 C75 C72 113.5(7) . .
C78 C75 H75A 108.9 . .
C78 C75 H75B 108.9 . .
N18 C76 H76 119.2 . .
N18 C76 C77 121.6(7) . .
C77 C76 H76 119.2 . .
C76 C77 H77 119.0 . .
C76 C77 C78 122.0(8) . .
C78 C77 H77 119.0 . .
C77 C78 C75 122.0(8) . .
C77 C78 C79 116.0(7) . .
C79 C78 C75 121.9(8) . .
C78 C79 H79 119.8 . .
C80 C79 C78 120.4(8) . .
C80 C79 H79 119.8 . .
N18 C80 C79 122.9(8) . .
N18 C80 H80 118.6 . .
C79 C80 H80 118.6 . .
N19 C81 H81 118.5 . .
N19 C81 C82 123.0(8) . .
C82 C81 H81 118.5 . .
C81 C82 H82 119.7 . .
C81 C82 C83 120.6(10) . .
C83 C82 H82 119.7 . .
C82 C83 C84 116.4(8) . .
C82 C83 C86 122.1(10) . .
C84 C83 C86 121.5(9) . .
C83 C84 H84 120.0 . .
C85 C84 C83 120.1(8) . .
C85 C84 H84 120.0 . .
N19 C85 C84 120.9(9) . .
N19 C85 H85 119.5 . .
C84 C85 H85 119.5 . .
C83 C86 H86A 109.3 . .
C83 C86 H86B 109.3 . .
C83 C86 C87 111.6(7) . .
H86A C86 H86B 108.0 . .
C87 C86 H86A 109.3 . .
C87 C86 H86B 109.3 . .
C88 C87 C86 122.0(10) . .
C88 C87 C92 118.0(10) . .
C92 C87 C86 120.0(12) . .
C87 C88 H88 119.5 . .
C89 C88 C87 121.0(10) . .
C89 C88 H88 119.5 . .
C88 C89 H89 119.1 . .
C88 C89 C90 121.8(11) . .
C90 C89 H89 119.1 . .
C89 C90 C93 120.4(9) . .
C91 C90 C89 116.8(8) . .
C91 C90 C93 122.8(8) . .
C90 C91 H91 118.5 . .
C90 C91 C92 122.9(9) . .
C92 C91 H91 118.5 . .
C87 C92 H92 120.3 . .
C91 C92 C87 119.3(11) . .
C91 C92 H92 120.3 . .
C94 C93 C90 121.1(8) . .
C98 C93 C90 122.1(7) . .
C98 C93 C94 116.8(8) . .
C93 C94 H94 119.5 . .
C95 C94 C93 121.0(8) . .
C95 C94 H94 119.5 . .
C94 C95 H95 119.2 . .
C94 C95 C96 121.5(7) . .
C96 C95 H95 119.2 . .
C95 C96 C97 117.5(8) . .
C95 C96 C99 121.5(7) . .
C97 C96 C99 120.9(8) . .
C96 C97 H97 119.7 . .
C98 C97 C96 120.6(8) . .
C98 C97 H97 119.7 . .
C93 C98 H98 118.7 . .
C97 C98 C93 122.6(7) . .
C97 C98 H98 118.7 . .
C96 C99 H99A 108.5 . .
C96 C99 H99B 108.5 . .
H99A C99 H99B 107.5 . .
C102 C99 C96 115.0(6) . .
C102 C99 H99A 108.5 . .
C102 C99 H99B 108.5 . .
N20 C100 H100 118.8 . .
N20 C100 C101 122.3(7) . .
C101 C100 H100 118.8 . .
C100 C101 H101 119.2 . .
C100 C101 C102 121.7(7) . .
C102 C101 H101 119.2 . .
C101 C102 C99 122.7(7) . .
C101 C102 C103 116.1(8) . .
C103 C102 C99 121.3(7) . .
C102 C103 H103 119.9 . .
C104 C103 C102 120.3(7) . .
C104 C103 H103 119.9 . .
N20 C104 H104 118.9 . .
C103 C104 N20 122.2(7) . .
C103 C104 H104 118.9 . .
N21 C105 H105 119.1 . .
N21 C105 C106 121.8(7) . .
C106 C105 H105 119.1 . .
C105 C106 H106 119.3 . .
C105 C106 C107 121.3(7) . .
C107 C106 H106 119.3 . .
C106 C107 C110 123.6(7) . .
C108 C107 C106 115.7(7) . .
C108 C107 C110 120.6(7) . .
C107 C108 H108 119.9 . .
C109 C108 C107 120.2(7) . .
C109 C108 H108 119.9 . .
N21 C109 C108 123.9(7) . .
N21 C109 H109 118.0 . .
C108 C109 H109 118.0 . .
C107 C110 H11A 108.6 . .
C107 C110 H11B 108.6 . .
C107 C110 C111 114.5(6) . .
H11A C110 H11B 107.6 . .
C111 C110 H11A 108.6 . .
C111 C110 H11B 108.6 . .
C112 C111 C110 121.5(8) . .
C116 C111 C110 121.3(8) . .
C116 C111 C112 117.2(7) . .
C111 C112 H112 119.1 . .
C113 C112 C111 121.9(8) . .
C113 C112 H112 119.1 . .
C112 C113 H113 119.4 . .
C112 C113 C114 121.2(7) . .
C114 C113 H113 119.4 . .
C113 C114 C117 122.6(6) . .
C115 C114 C113 116.5(7) . .
C115 C114 C117 120.9(7) . .
C114 C115 H115 118.8 . .
C114 C115 C116 122.3(7) . .
C116 C115 H115 118.8 . .
C111 C116 C115 120.7(7) . .
C111 C116 H116 119.6 . .
C115 C116 H116 119.6 . .
C118 C117 C114 120.1(6) . .
C118 C117 C122 116.5(7) . .
C122 C117 C114 123.5(7) . .
C117 C118 H118 118.9 . .
C119 C118 C117 122.2(7) . .
C119 C118 H118 118.9 . .
C118 C119 H119 119.9 . .
C118 C119 C120 120.2(8) . .
C120 C119 H119 119.9 . .
C119 C120 C123 120.3(8) . .
C121 C120 C119 118.0(8) . .
C121 C120 C123 121.7(7) . .
C120 C121 H121 118.5 . .
C120 C121 C122 122.9(7) . .
C122 C121 H121 118.5 . .
C117 C122 C121 120.2(7) . .
C117 C122 H122 119.9 . .
C121 C122 H122 119.9 . .
C120 C123 H12A 109.3 . .
C120 C123 H12B 109.3 . .
H12A C123 H12B 107.9 . .
C126 C123 C120 111.8(6) . .
C126 C123 H12A 109.3 . .
C126 C123 H12B 109.3 . .
N22 C124 H124 118.1 . .
N22 C124 C125 123.8(9) . .
C125 C124 H124 118.1 . .
C124 C125 H125 119.8 . .
C126 C125 C124 120.4(8) . .
C126 C125 H125 119.8 . .
C125 C126 C123 122.6(8) . .
C125 C126 C127 115.8(8) . .
C127 C126 C123 121.5(8) . .
C126 C127 H127 119.9 . .
C128 C127 C126 120.2(8) . .
C128 C127 H127 119.9 . .
N22 C128 C127 122.9(8) . .
N22 C128 H128 118.6 . .
C127 C128 H128 118.6 . .
C130 C129 Ir1 72.0(6) . .
C130 C129 C133 110.4(10) . .
C130 C129 C134 124.4(11) . .
C133 C129 Ir1 71.3(5) . .
C133 C129 C134 125.2(11) . .
C134 C129 Ir1 124.3(7) . .
C129 C130 Ir1 70.2(5) . .
C129 C130 C131 103.9(12) . .
C129 C130 C135 125.9(12) . .
C131 C130 Ir1 69.1(6) . .
C131 C130 C135 129.7(13) . .
C135 C130 Ir1 130.6(8) . .
C130 C131 Ir1 71.7(5) . .
C130 C131 C136 117.8(18) . .
C132 C131 Ir1 71.4(7) . .
C132 C131 C130 110.9(12) . .
C132 C131 C136 131.4(18) . .
C136 C131 Ir1 123.1(10) . .
C131 C132 Ir1 70.8(8) . .
C131 C132 C133 108.2(13) . .
C131 C132 C137 119.9(18) . .
C133 C132 Ir1 72.2(7) . .
C133 C132 C137 131.0(19) . .
C137 C132 Ir1 130.7(10) . .
C129 C133 Ir1 69.5(6) . .
C132 C133 Ir1 70.2(7) . .
C132 C133 C129 106.6(13) . .
C132 C133 C138 129.9(15) . .
C138 C133 Ir1 124.6(9) . .
C138 C133 C129 123.5(13) . .
C129 C134 H13A 109.5 . .
C129 C134 H13B 109.5 . .
C129 C134 H13C 109.5 . .
H13A C134 H13B 109.5 . .
H13A C134 H13C 109.5 . .
H13B C134 H13C 109.5 . .
C130 C135 H13D 109.5 . .
C130 C135 H13E 109.5 . .
C130 C135 H13F 109.5 . .
H13D C135 H13E 109.5 . .
H13D C135 H13F 109.5 . .
H13E C135 H13F 109.5 . .
C131 C136 H13G 109.5 . .
C131 C136 H13H 109.5 . .
C131 C136 H13I 109.5 . .
H13G C136 H13H 109.5 . .
H13G C136 H13I 109.5 . .
H13H C136 H13I 109.5 . .
C132 C137 H13J 109.5 . .
C132 C137 H13K 109.5 . .
C132 C137 H13L 109.5 . .
H13J C137 H13K 109.5 . .
H13J C137 H13L 109.5 . .
H13K C137 H13L 109.5 . .
C133 C138 H13M 109.5 . .
C133 C138 H13N 109.5 . .
C133 C138 H13O 109.5 . .
H13M C138 H13N 109.5 . .
H13M C138 H13O 109.5 . .
H13N C138 H13O 109.5 . .
C140 C139 Ir2 70.1(5) . .
C143 C139 Ir2 70.3(5) . .
C143 C139 C140 106.3(9) . .
C143 C139 C144 129.5(12) . .
C144 C139 Ir2 125.7(7) . .
C144 C139 C140 124.2(11) . .
C139 C140 Ir2 71.1(4) . .
C139 C140 C141 107.7(8) . .
C139 C140 C145 125.5(11) . .
C141 C140 Ir2 70.7(4) . .
C141 C140 C145 126.1(11) . .
C145 C140 Ir2 131.0(6) . .
C140 C141 Ir2 70.2(5) . .
C142 C141 Ir2 70.4(5) . .
C142 C141 C140 107.3(9) . .
C146 C141 Ir2 125.8(6) . .
C146 C141 C140 126.2(9) . .
C146 C141 C142 126.5(9) . .
C141 C142 Ir2 71.2(5) . .
C141 C142 C147 127.7(10) . .
C143 C142 Ir2 71.0(5) . .
C143 C142 C141 107.5(8) . .
C143 C142 C147 124.8(9) . .
C147 C142 Ir2 122.7(6) . .
C139 C143 Ir2 71.9(5) . .
C139 C143 C148 121.0(12) . .
C142 C143 Ir2 71.2(5) . .
C142 C143 C139 111.2(9) . .
C142 C143 C148 126.9(11) . .
C148 C143 Ir2 132.5(6) . .
C139 C144 H14A 109.5 . .
C139 C144 H14B 109.5 . .
C139 C144 H14C 109.5 . .
H14A C144 H14B 109.5 . .
H14A C144 H14C 109.5 . .
H14B C144 H14C 109.5 . .
C140 C145 H14D 109.5 . .
C140 C145 H14E 109.5 . .
C140 C145 H14F 109.5 . .
H14D C145 H14E 109.5 . .
H14D C145 H14F 109.5 . .
H14E C145 H14F 109.5 . .
C141 C146 H14G 109.5 . .
C141 C146 H14H 109.5 . .
C141 C146 H14I 109.5 . .
H14G C146 H14H 109.5 . .
H14G C146 H14I 109.5 . .
H14H C146 H14I 109.5 . .
C142 C147 H14J 109.5 . .
C142 C147 H14K 109.5 . .
C142 C147 H14L 109.5 . .
H14J C147 H14K 109.5 . .
H14J C147 H14L 109.5 . .
H14K C147 H14L 109.5 . .
C143 C148 H14M 109.5 . .
C143 C148 H14N 109.5 . .
C143 C148 H14O 109.5 . .
H14M C148 H14N 109.5 . .
H14M C148 H14O 109.5 . .
H14N C148 H14O 109.5 . .
C150 C149 Ir3 70.2(5) . .
C150 C149 C153 106.6(9) . .
C150 C149 C154 128.7(11) . .
C153 C149 Ir3 71.3(4) . .
C153 C149 C154 124.6(10) . .
C154 C149 Ir3 125.8(7) . .
C149 C150 Ir3 71.4(5) . .
C149 C150 C151 110.7(9) . .
C149 C150 C155 122.6(11) . .
C151 C150 Ir3 70.8(6) . .
C151 C150 C155 126.7(11) . .
C155 C150 Ir3 124.9(7) . .
C150 C151 Ir3 70.6(5) . .
C150 C151 C152 106.0(9) . .
C150 C151 C156 125.0(12) . .
C152 C151 Ir3 71.8(6) . .
C152 C151 C156 128.5(12) . .
C156 C151 Ir3 128.0(7) . .
C151 C152 Ir3 69.3(5) . .
C151 C152 C157 123.4(11) . .
C153 C152 Ir3 70.7(5) . .
C153 C152 C151 108.4(9) . .
C153 C152 C157 128.2(11) . .
C157 C152 Ir3 125.8(7) . .
C149 C153 Ir3 70.0(4) . .
C149 C153 C158 126.5(10) . .
C152 C153 Ir3 71.1(4) . .
C152 C153 C149 108.2(9) . .
C152 C153 C158 125.2(10) . .
C158 C153 Ir3 127.3(7) . .
C149 C154 H15A 109.5 . .
C149 C154 H15B 109.5 . .
C149 C154 H15C 109.5 . .
H15A C154 H15B 109.5 . .
H15A C154 H15C 109.5 . .
H15B C154 H15C 109.5 . .
C150 C155 H15D 109.5 . .
C150 C155 H15E 109.5 . .
C150 C155 H15F 109.5 . .
H15D C155 H15E 109.5 . .
H15D C155 H15F 109.5 . .
H15E C155 H15F 109.5 . .
C151 C156 H15G 109.5 . .
C151 C156 H15H 109.5 . .
C151 C156 H15I 109.5 . .
H15G C156 H15H 109.5 . .
H15G C156 H15I 109.5 . .
H15H C156 H15I 109.5 . .
C152 C157 H15J 109.5 . .
C152 C157 H15K 109.5 . .
C152 C157 H15L 109.5 . .
H15J C157 H15K 109.5 . .
H15J C157 H15L 109.5 . .
H15K C157 H15L 109.5 . .
C153 C158 H15M 109.5 . .
C153 C158 H15N 109.5 . .
C153 C158 H15O 109.5 . .
H15M C158 H15N 109.5 . .
H15M C158 H15O 109.5 . .
H15N C158 H15O 109.5 . .
C160 C159 Ir4 70.7(6) . .
C160 C159 C164 122.4(17) . .
C163 C159 Ir4 71.3(7) . .
C163 C159 C160 106.8(13) . .
C163 C159 C164 130.8(19) . .
C164 C159 Ir4 123.6(10) . .
C159 C160 Ir4 68.8(6) . .
C161 C160 Ir4 71.8(6) . .
C161 C160 C159 105.9(11) . .
C161 C160 C165 120.8(14) . .
C165 C160 Ir4 126.1(7) . .
C165 C160 C159 133.2(13) . .
C160 C161 Ir4 69.8(6) . .
C160 C161 C166 130.0(15) . .
C162 C161 Ir4 69.6(7) . .
C162 C161 C160 107.7(13) . .
C162 C161 C166 122.3(15) . .
C166 C161 Ir4 126.8(9) . .
C161 C162 Ir4 73.2(7) . .
C161 C162 C167 131(2) . .
C163 C162 Ir4 72.5(8) . .
C163 C162 C161 113.8(15) . .
C163 C162 C167 115(2) . .
C167 C162 Ir4 126.4(10) . .
C159 C163 Ir4 68.9(6) . .
C162 C163 Ir4 70.5(8) . .
C162 C163 C159 105.7(14) . .
C162 C163 C168 133(2) . .
C168 C163 Ir4 123.9(11) . .
C168 C163 C159 121(2) . .
C159 C164 H16A 109.5 . .
C159 C164 H16B 109.5 . .
C159 C164 H16C 109.5 . .
H16A C164 H16B 109.5 . .
H16A C164 H16C 109.5 . .
H16B C164 H16C 109.5 . .
C160 C165 H16D 109.5 . .
C160 C165 H16E 109.5 . .
C160 C165 H16F 109.5 . .
H16D C165 H16E 109.5 . .
H16D C165 H16F 109.5 . .
H16E C165 H16F 109.5 . .
C161 C166 H16G 109.5 . .
C161 C166 H16H 109.5 . .
C161 C166 H16I 109.5 . .
H16G C166 H16H 109.5 . .
H16G C166 H16I 109.5 . .
H16H C166 H16I 109.5 . .
C162 C167 H16J 109.5 . .
C162 C167 H16K 109.5 . .
C162 C167 H16L 109.5 . .
H16J C167 H16K 109.5 . .
H16J C167 H16L 109.5 . .
H16K C167 H16L 109.5 . .
C163 C168 H16M 109.5 . .
C163 C168 H16N 109.5 . .
C163 C168 H16O 109.5 . .
H16M C168 H16N 109.5 . .
H16M C168 H16O 109.5 . .
H16N C168 H16O 109.5 . .
C170 C169 Ir5 71.7(5) . .
C170 C169 C173 107.7(8) . .
C170 C169 C174 127.0(11) . .
C173 C169 Ir5 70.2(5) . .
C173 C169 C174 125.0(11) . .
C174 C169 Ir5 128.0(6) . .
C169 C170 Ir5 70.4(6) . .
C169 C170 C175 123.7(11) . .
C171 C170 Ir5 69.6(5) . .
C171 C170 C169 109.3(10) . .
C171 C170 C175 127.0(11) . .
C175 C170 Ir5 125.4(7) . .
C170 C171 Ir5 72.8(5) . .
C170 C171 C172 109.0(9) . .
C170 C171 C176 126.1(11) . .
C172 C171 Ir5 71.3(5) . .
C172 C171 C176 124.3(10) . .
C176 C171 Ir5 128.8(7) . .
C171 C172 Ir5 69.8(5) . .
C171 C172 C173 107.0(8) . .
C171 C172 C177 126.1(10) . .
C173 C172 Ir5 70.3(4) . .
C173 C172 C177 126.9(10) . .
C177 C172 Ir5 124.4(6) . .
C169 C173 Ir5 70.5(5) . .
C169 C173 C178 126.4(11) . .
C172 C173 Ir5 70.5(5) . .
C172 C173 C169 106.8(9) . .
C172 C173 C178 126.8(11) . .
C178 C173 Ir5 124.9(7) . .
C169 C174 H17A 109.5 . .
C169 C174 H17B 109.5 . .
C169 C174 H17C 109.5 . .
H17A C174 H17B 109.5 . .
H17A C174 H17C 109.5 . .
H17B C174 H17C 109.5 . .
C170 C175 H17D 109.5 . .
C170 C175 H17E 109.5 . .
C170 C175 H17F 109.5 . .
H17D C175 H17E 109.5 . .
H17D C175 H17F 109.5 . .
H17E C175 H17F 109.5 . .
C171 C176 H17G 109.5 . .
C171 C176 H17H 109.5 . .
C171 C176 H17I 109.5 . .
H17G C176 H17H 109.5 . .
H17G C176 H17I 109.5 . .
H17H C176 H17I 109.5 . .
C172 C177 H17J 109.5 . .
C172 C177 H17K 109.5 . .
C172 C177 H17L 109.5 . .
H17J C177 H17K 109.5 . .
H17J C177 H17L 109.5 . .
H17K C177 H17L 109.5 . .
C173 C178 H17M 109.5 . .
C173 C178 H17N 109.5 . .
C173 C178 H17O 109.5 . .
H17M C178 H17N 109.5 . .
H17M C178 H17O 109.5 . .
H17N C178 H17O 109.5 . .
C180 C179 Ir6 71.6(6) . .
C180 C179 C183 107.6(12) . .
C180 C179 C184 127.1(15) . .
C183 C179 Ir6 70.9(7) . .
C183 C179 C184 125.3(16) . .
C184 C179 Ir6 124.6(10) . .
C179 C180 Ir6 70.2(7) . .
C179 C180 C181 108.2(12) . .
C179 C180 C185 128.7(13) . .
C181 C180 Ir6 69.5(7) . .
C181 C180 C185 123.1(15) . .
C185 C180 Ir6 124.1(8) . .
C180 C181 Ir6 70.7(7) . .
C182 C181 Ir6 70.8(9) . .
C182 C181 C180 106.2(13) . .
C186 C181 Ir6 129.8(9) . .
C186 C181 C180 128.2(14) . .
C186 C181 C182 125.0(11) . .
C181 C182 Ir6 69.8(7) . .
C181 C182 C187 125.2(14) . .
C183 C182 Ir6 70.7(7) . .
C183 C182 C181 107.5(11) . .
C183 C182 C187 126.9(14) . .
C187 C182 Ir6 130.0(10) . .
C179 C183 Ir6 70.5(6) . .
C179 C183 C188 123.9(15) . .
C182 C183 Ir6 71.5(7) . .
C182 C183 C179 110.4(14) . .
C182 C183 C188 125.6(14) . .
C188 C183 Ir6 126.4(14) . .
C179 C184 H18A 109.5 . .
C179 C184 H18B 109.5 . .
C179 C184 H18C 109.5 . .
H18A C184 H18B 109.5 . .
H18A C184 H18C 109.5 . .
H18B C184 H18C 109.5 . .
C180 C185 H18D 109.5 . .
C180 C185 H18E 109.5 . .
C180 C185 H18F 109.5 . .
H18D C185 H18E 109.5 . .
H18D C185 H18F 109.5 . .
H18E C185 H18F 109.5 . .
C181 C186 H18G 109.5 . .
C181 C186 H18H 109.5 . .
C181 C186 H18I 109.5 . .
H18G C186 H18H 109.5 . .
H18G C186 H18I 109.5 . .
H18H C186 H18I 109.5 . .
C182 C187 H18J 109.5 . .
C182 C187 H18K 109.5 . .
C182 C187 H18L 109.5 . .
H18J C187 H18K 109.5 . .
H18J C187 H18L 109.5 . .
H18K C187 H18L 109.5 . .
C183 C188 H18M 109.5 . .
C183 C188 H18N 109.5 . .
C183 C188 H18O 109.5 . .
H18M C188 H18N 109.5 . .
H18M C188 H18O 109.5 . .
H18N C188 H18O 109.5 . .
F1 C189 S1 108.3(12) . .
F1 C189 F2 107.5(14) . .
F1 C189 F3 107.2(13) . .
F2 C189 S1 115.0(12) . .
F3 C189 S1 117.1(10) . .
F3 C189 F2 101.1(14) . .
F4 C190 S2 93.5(17) . .
F5 C190 S2 105.3(14) . .
F5 C190 F4 121(2) . .
F5 C190 F6 105.2(17) . .
F6 C190 S2 103.8(14) . .
F6 C190 F4 124(2) . .
O7 C191 S3 127(2) 3_666 .
O7 C191 C191 127(3) 3_666 3_666
O8 C191 O7 109(2) 3_666 3_666
O8 C191 S3 93.5(18) 3_666 .
O8 C191 C191 94(3) 3_666 3_666
O9 C191 O7 112(3) 3_666 3_666
O9 C191 O8 103(2) 3_666 3_666
O9 C191 S3 107(2) 3_666 .
O9 C191 C191 107(3) 3_666 3_666
S3 C191 O7 41(10) 3_666 3_666
S3 C191 O8 100(10) 3_666 3_666
S3 C191 O9 76(10) 3_666 3_666
S3 C191 S3 165(10) 3_666 .
S3 C191 F7 69(10) 3_666 .
S3 C191 F8 61(10) 3_666 .
S3 C191 F9 78(10) 3_666 .
S3 C191 C191 164(10) 3_666 3_666
F7 C191 O7 28.5(17) . 3_666
F7 C191 O8 102(2) . 3_666
F7 C191 O9 140(3) . 3_666
F7 C191 S3 102.1(16) . .
F7 C191 F9 109(2) . .
F7 C191 C191 101(2) . 3_666
F8 C191 O7 86(2) . 3_666
F8 C191 O8 130(3) . 3_666
F8 C191 O9 31.0(15) . 3_666
F8 C191 S3 114(2) . .
F8 C191 F7 111(2) . .
F8 C191 F9 104(2) . .
F8 C191 C191 114(3) . 3_666
F9 C191 O7 103(3) . 3_666
F9 C191 O8 27.5(17) . 3_666
F9 C191 O9 82(2) . 3_666
F9 C191 S3 116(2) . .
F9 C191 C191 117(3) . 3_666
C191 C191 S3 1.0(12) 3_666 .
O10 S4 O11 116.8(11) . .
O10 S4 O12 110.5(12) . .
O10 S4 C192 106.2(9) . .
O11 S4 O12 116.2(13) . .
O11 S4 C192 99.0(11) . .
O12 S4 C192 106.2(12) . .
F10 C192 S4 113.3(18) . .
F10 C192 F11 108(2) . .
F10 C192 F12 111(2) . .
F11 C192 S4 104.8(18) . .
F12 C192 S4 111.6(15) . .
F12 C192 F11 108(2) . .
O10' S4' O11' 115.6(12) . .
O10' S4' O12' 116.1(16) . .
O10' S4' C292 96.6(14) . .
O11' S4' C292 103.7(14) . .
O12' S4' O11' 115.1(17) . .
O12' S4' C292 106.6(13) . .
F10' C292 S4' 102.3(17) . .
F11' C292 S4' 121.5(17) . .
F11' C292 F10' 91(2) . .
F12' C292 S4' 116(2) . .
F12' C292 F10' 111(3) . .
F12' C292 F11' 111(3) . .

loop_
_geom_bond_atom_site_label_1
_geom_bond_atom_site_label_2
_geom_bond_distance
_geom_bond_site_symmetry_2
Ir1 N1 2.096(7) .
Ir1 N2 2.104(7) .
Ir1 N22 2.135(7) .
Ir1 C129 2.179(8) .
Ir1 C130 2.202(10) .
Ir1 C131 2.168(10) .
Ir1 C132 2.176(12) .
Ir1 C133 2.203(11) .
Ir2 N5 2.087(6) .
Ir2 N6 2.111(5) .
Ir2 N17 2.125(7) .
Ir2 C139 2.194(8) .
Ir2 C140 2.179(7) .
Ir2 C141 2.187(8) .
Ir2 C142 2.176(8) .
Ir2 C143 2.174(8) .
Ir3 N9 2.179(6) .
Ir3 N10 2.178(6) .
Ir3 N18 2.107(6) .
Ir3 C149 2.157(7) .
Ir3 C150 2.142(9) .
Ir3 C151 2.145(10) .
Ir3 C152 2.178(8) .
Ir3 C153 2.173(7) .
Ir4 N11 2.143(8) .
Ir4 N12 2.165(6) .
Ir4 N19 2.119(7) .
Ir4 C159 2.132(10) .
Ir4 C160 2.158(9) .
Ir4 C161 2.185(10) .
Ir4 C162 2.139(12) .
Ir4 C163 2.165(12) .
Ir5 N13 2.174(7) .
Ir5 N14 2.156(6) .
Ir5 N20 2.093(6) .
Ir5 C169 2.157(8) .
Ir5 C170 2.175(10) .
Ir5 C171 2.135(8) .
Ir5 C172 2.155(7) .
Ir5 C173 2.153(8) .
Ir6 N15 2.169(6) .
Ir6 N16 2.184(9) .
Ir6 N21 2.118(6) .
Ir6 C179 2.155(12) .
Ir6 C180 2.174(12) .
Ir6 C181 2.157(15) .
Ir6 C182 2.170(12) .
Ir6 C183 2.160(12) .
Ag1 Ag2 2.8519(7) .
Ag1 N3 2.092(6) .
Ag1 N7 2.089(6) .
Ag2 N4 2.092(6) .
Ag2 N8 2.098(6) .
N1 C1 1.356(10) .
N1 C14 1.377(11) .
N2 C2 1.347(9) .
N2 C3 1.352(11) .
N3 C2 1.326(10) .
N3 C8 1.406(9) .
N4 C1 1.345(9) .
N4 C9 1.370(10) .
N5 C15 1.382(9) .
N5 C28 1.381(10) .
N6 C16 1.356(10) .
N6 C17 1.366(9) .
N7 C16 1.337(9) .
N7 C22 1.387(9) .
N8 C15 1.318(10) .
N8 C23 1.385(9) .
N9 C29 1.336(8) .
N9 C42 1.387(10) .
N10 C30 1.309(10) .
N10 C31 1.380(9) .
N11 C30 1.343(9) .
N11 C36 1.403(11) .
N12 C29 1.318(10) .
N12 C37 1.401(10) .
N13 C43 1.315(12) .
N13 C56 1.410(10) .
N14 C44 1.321(9) .
N14 C45 1.409(9) .
N15 C44 1.324(11) .
N15 C50 1.401(9) .
N16 C43 1.326(11) .
N16 C51 1.392(13) .
N17 C57 1.354(10) .
N17 C61 1.344(10) .
N18 C76 1.357(10) .
N18 C80 1.340(9) .
N19 C81 1.341(12) .
N19 C85 1.340(10) .
N20 C100 1.341(10) .
N20 C104 1.365(9) .
N21 C105 1.337(10) .
N21 C109 1.321(10) .
N22 C124 1.308(11) .
N22 C128 1.348(11) .
O1 S1 1.375(9) .
O2 S1 1.344(9) .
O3 S1 1.575(9) .
O4 S2 1.319(9) .
O5 S2 1.573(12) .
O6 S2 1.366(8) .
O7 S3 1.391(16) .
O7 F7 0.71(4) 3_666
O7 C191 1.48(4) 3_666
O8 S3 1.498(15) .
O8 F9 0.69(4) 3_666
O8 C191 1.47(4) 3_666
O9 S3 1.425(16) .
O9 F8 0.75(3) 3_666
O9 C191 1.45(4) 3_666
S1 C189 1.744(17) .
S2 C190 1.85(2) .
S3 S3 1.93(3) 3_666
S3 F7 1.33(2) 3_666
S3 F8 1.30(3) 3_666
S3 F9 1.37(3) 3_666
S3 C191 1.822(18) .
S3 C191 0.12(4) 3_666
F1 C189 1.325(16) .
F2 C189 1.370(18) .
F3 C189 1.359(15) .
F4 C190 1.361(17) .
F5 C190 1.305(15) .
F6 C190 1.340(16) .
F7 O7 0.71(4) 3_666
F7 S3 1.33(2) 3_666
F7 C191 1.364(19) .
F8 O9 0.75(3) 3_666
F8 S3 1.30(3) 3_666
F8 C191 1.353(19) .
F9 O8 0.69(4) 3_666
F9 S3 1.37(3) 3_666
F9 C191 1.390(19) .
C1 C2 1.450(11) .
C3 C4 1.397(11) .
C3 C8 1.424(12) .
C4 H4 0.9500 .
C4 C5 1.377(14) .
C5 H5 0.9500 .
C5 C6 1.395(14) .
C6 H6 0.9500 .
C6 C7 1.405(12) .
C7 H7 0.9500 .
C7 C8 1.376(12) .
C9 C10 1.389(12) .
C9 C14 1.400(11) .
C10 H10 0.9500 .
C10 C11 1.391(13) .
C11 H11 0.9500 .
C11 C12 1.378(14) .
C12 H12 0.9500 .
C12 C13 1.382(15) .
C13 H13 0.9500 .
C13 C14 1.390(13) .
C15 C16 1.445(10) .
C17 C18 1.412(12) .
C17 C22 1.408(11) .
C18 H18 0.9500 .
C18 C19 1.390(11) .
C19 H19 0.9500 .
C19 C20 1.421(12) .
C20 H20 0.9500 .
C20 C21 1.381(12) .
C21 H21 0.9500 .
C21 C22 1.402(10) .
C23 C24 1.387(12) .
C23 C28 1.413(11) .
C24 H24 0.9500 .
C24 C25 1.398(12) .
C25 H25 0.9500 .
C25 C26 1.403(14) .
C26 H26 0.9500 .
C26 C27 1.370(13) .
C27 H27 0.9500 .
C27 C28 1.399(10) .
C29 C30 1.408(11) .
C31 C32 1.389(13) .
C31 C36 1.417(12) .
C32 H32 0.9500 .
C32 C33 1.399(12) .
C33 H33 0.9500 .
C33 C34 1.392(15) .
C34 H34 0.9500 .
C34 C35 1.375(14) .
C35 H35 0.9500 .
C35 C36 1.405(10) .
C37 C38 1.378(12) .
C37 C42 1.421(11) .
C38 H38 0.9500 .
C38 C39 1.368(12) .
C39 H39 0.9500 .
C39 C40 1.394(13) .
C40 H40 0.9500 .
C40 C41 1.377(13) .
C41 H41 0.9500 .
C41 C42 1.407(11) .
C43 C44 1.432(11) .
C45 C46 1.396(10) .
C45 C50 1.406(11) .
C46 H46 0.9500 .
C46 C47 1.364(12) .
C47 H47 0.9500 .
C47 C48 1.390(14) .
C48 H48 0.9500 .
C48 C49 1.359(12) .
C49 H49 0.9500 .
C49 C50 1.380(11) .
C51 C52 1.368(12) .
C51 C56 1.427(16) .
C52 H52 0.9500 .
C52 C53 1.374(19) .
C53 H53 0.9500 .
C53 C54 1.38(2) .
C54 H54 0.9500 .
C54 C55 1.372(15) .
C55 H55 0.9500 .
C55 C56 1.367(15) .
C57 H57 0.9500 .
C57 C58 1.359(12) .
C58 H58 0.9500 .
C58 C59 1.370(12) .
C59 C60 1.390(11) .
C59 C62 1.512(12) .
C60 H60 0.9500 .
C60 C61 1.376(12) .
C61 H61 0.9500 .
C62 H62A 0.9900 .
C62 H62B 0.9900 .
C62 C63 1.521(11) .
C63 C64 1.369(11) .
C63 C68 1.391(11) .
C64 H64 0.9500 .
C64 C65 1.389(11) .
C65 H65 0.9500 .
C65 C66 1.379(10) .
C66 C67 1.406(10) .
C66 C69 1.478(10) .
C67 H67 0.9500 .
C67 C68 1.377(11) .
C68 H68 0.9500 .
C69 C70 1.395(10) .
C69 C74 1.393(11) .
C70 H70 0.9500 .
C70 C71 1.379(11) .
C71 H71 0.9500 .
C71 C72 1.368(12) .
C72 C73 1.385(12) .
C72 C75 1.538(11) .
C73 H73 0.9500 .
C73 C74 1.375(12) .
C74 H74 0.9500 .
C75 H75A 0.9900 .
C75 H75B 0.9900 .
C75 C78 1.490(11) .
C76 H76 0.9500 .
C76 C77 1.369(10) .
C77 H77 0.9500 .
C77 C78 1.374(11) .
C78 C79 1.380(12) .
C79 H79 0.9500 .
C79 C80 1.380(12) .
C80 H80 0.9500 .
C81 H81 0.9500 .
C81 C82 1.363(13) .
C82 H82 0.9500 .
C82 C83 1.373(13) .
C83 C84 1.422(14) .
C83 C86 1.495(13) .
C84 H84 0.9500 .
C84 C85 1.389(12) .
C85 H85 0.9500 .
C86 H86A 0.9900 .
C86 H86B 0.9900 .
C86 C87 1.542(14) .
C87 C88 1.376(16) .
C87 C92 1.386(15) .
C88 H88 0.9500 .
C88 C89 1.343(14) .
C89 H89 0.9500 .
C89 C90 1.395(12) .
C90 C91 1.341(13) .
C90 C93 1.489(11) .
C91 H91 0.9500 .
C91 C92 1.378(13) .
C92 H92 0.9500 .
C93 C94 1.399(10) .
C93 C98 1.387(12) .
C94 H94 0.9500 .
C94 C95 1.384(11) .
C95 H95 0.9500 .
C95 C96 1.392(11) .
C96 C97 1.393(11) .
C96 C99 1.507(12) .
C97 H97 0.9500 .
C97 C98 1.375(13) .
C98 H98 0.9500 .
C99 H99A 0.9900 .
C99 H99B 0.9900 .
C99 C102 1.491(12) .
C100 H100 0.9500 .
C100 C101 1.362(12) .
C101 H101 0.9500 .
C101 C102 1.367(11) .
C102 C103 1.410(11) .
C103 H103 0.9500 .
C103 C104 1.358(11) .
C104 H104 0.9500 .
C105 H105 0.9500 .
C105 C106 1.374(11) .
C106 H106 0.9500 .
C106 C107 1.377(10) .
C107 C108 1.374(10) .
C107 C110 1.510(11) .
C108 H108 0.9500 .
C108 C109 1.365(11) .
C109 H109 0.9500 .
C110 H11A 0.9900 .
C110 H11B 0.9900 .
C110 C111 1.524(11) .
C111 C112 1.386(12) .
C111 C116 1.380(12) .
C112 H112 0.9500 .
C112 C113 1.381(12) .
C113 H113 0.9500 .
C113 C114 1.389(11) .
C114 C115 1.385(10) .
C114 C117 1.469(11) .
C115 H115 0.9500 .
C115 C116 1.386(11) .
C116 H116 0.9500 .
C117 C118 1.380(11) .
C117 C122 1.384(10) .
C118 H118 0.9500 .
C118 C119 1.378(13) .
C119 H119 0.9500 .
C119 C120 1.381(11) .
C120 C121 1.330(11) .
C120 C123 1.543(11) .
C121 H121 0.9500 .
C121 C122 1.386(11) .
C122 H122 0.9500 .
C123 H12A 0.9900 .
C123 H12B 0.9900 .
C123 C126 1.502(12) .
C124 H124 0.9500 .
C124 C125 1.396(12) .
C125 H125 0.9500 .
C125 C126 1.380(12) .
C126 C127 1.397(12) .
C127 H127 0.9500 .
C127 C128 1.389(13) .
C128 H128 0.9500 .
C129 C130 1.422(16) .
C129 C133 1.469(16) .
C129 C134 1.490(15) .
C130 C131 1.466(19) .
C130 C135 1.501(19) .
C131 C132 1.41(2) .
C131 C136 1.53(2) .
C132 C133 1.412(19) .
C132 C137 1.48(2) .
C133 C138 1.47(2) .
C134 H13A 0.9800 .
C134 H13B 0.9800 .
C134 H13C 0.9800 .
C135 H13D 0.9800 .
C135 H13E 0.9800 .
C135 H13F 0.9800 .
C136 H13G 0.9800 .
C136 H13H 0.9800 .
C136 H13I 0.9800 .
C137 H13J 0.9800 .
C137 H13K 0.9800 .
C137 H13L 0.9800 .
C138 H13M 0.9800 .
C138 H13N 0.9800 .
C138 H13O 0.9800 .
C139 C140 1.453(15) .
C139 C143 1.414(15) .
C139 C144 1.451(16) .
C140 C141 1.462(14) .
C140 C145 1.489(13) .
C141 C142 1.436(12) .
C141 C146 1.431(14) .
C142 C143 1.412(14) .
C142 C147 1.466(14) .
C143 C148 1.509(15) .
C144 H14A 0.9800 .
C144 H14B 0.9800 .
C144 H14C 0.9800 .
C145 H14D 0.9800 .
C145 H14E 0.9800 .
C145 H14F 0.9800 .
C146 H14G 0.9800 .
C146 H14H 0.9800 .
C146 H14I 0.9800 .
C147 H14J 0.9800 .
C147 H14K 0.9800 .
C147 H14L 0.9800 .
C148 H14M 0.9800 .
C148 H14N 0.9800 .
C148 H14O 0.9800 .
C149 C150 1.411(14) .
C149 C153 1.435(13) .
C149 C154 1.484(14) .
C150 C151 1.418(15) .
C150 C155 1.507(15) .
C151 C152 1.440(15) .
C151 C156 1.472(16) .
C152 C153 1.423(14) .
C152 C157 1.491(15) .
C153 C158 1.458(14) .
C154 H15A 0.9800 .
C154 H15B 0.9800 .
C154 H15C 0.9800 .
C155 H15D 0.9800 .
C155 H15E 0.9800 .
C155 H15F 0.9800 .
C156 H15G 0.9800 .
C156 H15H 0.9800 .
C156 H15I 0.9800 .
C157 H15J 0.9800 .
C157 H15K 0.9800 .
C157 H15L 0.9800 .
C158 H15M 0.9800 .
C158 H15N 0.9800 .
C158 H15O 0.9800 .
C159 C160 1.486(19) .
C159 C163 1.47(2) .
C159 C164 1.49(2) .
C160 C161 1.426(14) .
C160 C165 1.456(17) .
C161 C162 1.382(15) .
C161 C166 1.44(2) .
C162 C163 1.365(16) .
C162 C167 1.55(2) .
C163 C168 1.43(2) .
C164 H16A 0.9800 .
C164 H16B 0.9800 .
C164 H16C 0.9800 .
C165 H16D 0.9800 .
C165 H16E 0.9800 .
C165 H16F 0.9800 .
C166 H16G 0.9800 .
C166 H16H 0.9800 .
C166 H16I 0.9800 .
C167 H16J 0.9800 .
C167 H16K 0.9800 .
C167 H16L 0.9800 .
C168 H16M 0.9800 .
C168 H16N 0.9800 .
C168 H16O 0.9800 .
C169 C170 1.407(14) .
C169 C173 1.447(14) .
C169 C174 1.499(13) .
C170 C171 1.390(14) .
C170 C175 1.488(15) .
C171 C172 1.427(14) .
C171 C176 1.515(14) .
C172 C173 1.445(13) .
C172 C177 1.482(13) .
C173 C178 1.464(15) .
C174 H17A 0.9800 .
C174 H17B 0.9800 .
C174 H17C 0.9800 .
C175 H17D 0.9800 .
C175 H17E 0.9800 .
C175 H17F 0.9800 .
C176 H17G 0.9800 .
C176 H17H 0.9800 .
C176 H17I 0.9800 .
C177 H17J 0.9800 .
C177 H17K 0.9800 .
C177 H17L 0.9800 .
C178 H17M 0.9800 .
C178 H17N 0.9800 .
C178 H17O 0.9800 .
C179 C180 1.416(15) .
C179 C183 1.428(19) .
C179 C184 1.530(14) .
C180 C181 1.475(13) .
C180 C185 1.479(18) .
C181 C182 1.46(2) .
C181 C186 1.45(2) .
C182 C183 1.40(2) .
C182 C187 1.481(16) .
C183 C188 1.53(2) .
C184 H18A 0.9800 .
C184 H18B 0.9800 .
C184 H18C 0.9800 .
C185 H18D 0.9800 .
C185 H18E 0.9800 .
C185 H18F 0.9800 .
C186 H18G 0.9800 .
C186 H18H 0.9800 .
C186 H18I 0.9800 .
C187 H18J 0.9800 .
C187 H18K 0.9800 .
C187 H18L 0.9800 .
C188 H18M 0.9800 .
C188 H18N 0.9800 .
C188 H18O 0.9800 .
C191 O7 1.48(4) 3_666
C191 O8 1.47(4) 3_666
C191 O9 1.45(4) 3_666
C191 S3 0.12(4) 3_666
C191 C191 1.71(5) 3_666
S4 O10 1.443(16) .
S4 O11 1.478(13) .
S4 O12 1.48(3) .
S4 C192 1.89(2) .
C192 F10 1.22(2) .
C192 F11 1.35(3) .
C192 F12 1.26(2) .
S4' O10' 1.399(18) .
S4' O11' 1.51(2) .
S4' O12' 1.41(2) .
S4' C292 1.74(2) .
C292 F10' 1.42(4) .
C292 F11' 1.14(2) .
C292 F12' 1.09(3) .

loop_
_geom_torsion_atom_site_label_1
_geom_torsion_atom_site_label_2
_geom_torsion_atom_site_label_3
_geom_torsion_atom_site_label_4
_geom_torsion
_geom_torsion_site_symmetry_1
_geom_torsion_site_symmetry_4
Ir1 N1 C1 N4 -170.9(5) . .
Ir1 N1 C1 C2 11.2(8) . .
Ir1 N1 C14 C9 169.4(6) . .
Ir1 N1 C14 C13 -14.4(16) . .
Ir1 N2 C2 N3 177.5(5) . .
Ir1 N2 C2 C1 -7.5(8) . .
Ir1 N2 C3 C4 6.5(16) . .
Ir1 N2 C3 C8 -176.5(6) . .
Ir1 N22 C124 C125 -176.7(7) . .
Ir1 N22 C128 C127 175.3(6) . .
Ir1 C129 C130 C131 61.4(7) . .
Ir1 C129 C130 C135 -126.4(11) . .
Ir1 C129 C133 C132 -60.7(7) . .
Ir1 C129 C133 C138 118.6(11) . .
Ir1 C130 C131 C132 60.9(9) . .
Ir1 C130 C131 C136 -118.4(12) . .
Ir1 C131 C132 C133 62.9(8) . .
Ir1 C131 C132 C137 -126.6(13) . .
Ir1 C132 C133 C129 60.3(7) . .
Ir1 C132 C133 C138 -119.0(13) . .
Ir2 N5 C15 N8 175.7(5) . .
Ir2 N5 C15 C16 -6.9(8) . .
Ir2 N5 C28 C23 -175.4(6) . .
Ir2 N5 C28 C27 4.2(16) . .
Ir2 N6 C16 N7 -169.0(5) . .
Ir2 N6 C16 C15 13.1(8) . .
Ir2 N6 C17 C18 -19.2(13) . .
Ir2 N6 C17 C22 165.6(6) . .
Ir2 N17 C57 C58 -176.7(6) . .
Ir2 N17 C61 C60 177.3(5) . .
Ir2 C139 C140 C141 61.6(5) . .
Ir2 C139 C140 C145 -127.4(9) . .
Ir2 C139 C143 C142 -60.6(6) . .
Ir2 C139 C143 C148 129.3(8) . .
Ir2 C140 C141 C142 60.9(5) . .
Ir2 C140 C141 C146 -120.4(8) . .
Ir2 C141 C142 C143 62.1(5) . .
Ir2 C141 C142 C147 -117.3(8) . .
Ir2 C142 C143 C139 61.0(6) . .
Ir2 C142 C143 C148 -129.6(9) . .
Ir3 N9 C29 N12 179.7(5) . .
Ir3 N9 C29 C30 -11.0(7) . .
Ir3 N9 C42 C37 179.2(7) . .
Ir3 N9 C42 C41 3.3(14) . .
Ir3 N10 C30 N11 -178.0(5) . .
Ir3 N10 C30 C29 12.2(8) . .
Ir3 N10 C31 C32 -7.4(15) . .
Ir3 N10 C31 C36 176.8(6) . .
Ir3 N18 C76 C77 168.7(6) . .
Ir3 N18 C80 C79 -169.8(8) . .
Ir3 C149 C150 C151 60.2(6) . .
Ir3 C149 C150 C155 -120.0(9) . .
Ir3 C149 C153 C152 -61.2(6) . .
Ir3 C149 C153 C158 122.3(9) . .
Ir3 C150 C151 C152 63.5(6) . .
Ir3 C150 C151 C156 -123.4(10) . .
Ir3 C151 C152 C153 60.1(6) . .
Ir3 C151 C152 C157 -120.0(9) . .
Ir3 C152 C153 C149 60.5(6) . .
Ir3 C152 C153 C158 -122.9(9) . .
Ir4 N11 C30 N10 178.2(5) . .
Ir4 N11 C30 C29 -11.8(8) . .
Ir4 N11 C36 C31 -176.6(7) . .
Ir4 N11 C36 C35 5.3(15) . .
Ir4 N12 C29 N9 -177.2(5) . .
Ir4 N12 C29 C30 13.6(8) . .
Ir4 N12 C37 C38 -10.2(15) . .
Ir4 N12 C37 C42 176.4(7) . .
Ir4 N19 C81 C82 -160.9(7) . .
Ir4 N19 C85 C84 159.9(7) . .
Ir4 C159 C160 C161 62.7(6) . .
Ir4 C159 C160 C165 -120.2(11) . .
Ir4 C159 C163 C162 -61.2(9) . .
Ir4 C159 C163 C168 117.7(14) . .
Ir4 C160 C161 C162 59.5(7) . .
Ir4 C160 C161 C166 -121.6(12) . .
Ir4 C161 C162 C163 61.6(10) . .
Ir4 C161 C162 C167 -124.0(15) . .
Ir4 C162 C163 C159 60.2(8) . .
Ir4 C162 C163 C168 -118.5(17) . .
Ir5 N13 C43 N16 -176.7(6) . .
Ir5 N13 C43 C44 12.6(9) . .
Ir5 N13 C56 C51 174.6(8) . .
Ir5 N13 C56 C55 -10.5(17) . .
Ir5 N14 C44 N15 178.4(5) . .
Ir5 N14 C44 C43 -9.8(8) . .
Ir5 N14 C45 C46 5.5(14) . .
Ir5 N14 C45 C50 -176.1(7) . .
Ir5 N20 C100 C101 -167.1(6) . .
Ir5 N20 C104 C103 166.9(6) . .
Ir5 C169 C170 C171 58.9(6) . .
Ir5 C169 C170 C175 -120.1(9) . .
Ir5 C169 C173 C172 -61.5(5) . .
Ir5 C169 C173 C178 119.5(9) . .
Ir5 C170 C171 C172 62.5(6) . .
Ir5 C170 C171 C176 -125.8(9) . .
Ir5 C171 C172 C173 60.8(5) . .
Ir5 C171 C172 C177 -118.5(8) . .
Ir5 C172 C173 C169 61.6(5) . .
Ir5 C172 C173 C178 -119.5(9) . .
Ir6 N15 C44 N14 -174.6(5) . .
Ir6 N15 C44 C43 13.6(9) . .
Ir6 N15 C50 C45 169.7(7) . .
Ir6 N15 C50 C49 -13.4(14) . .
Ir6 N16 C43 N13 177.2(6) . .
Ir6 N16 C43 C44 -12.1(9) . .
Ir6 N16 C51 C52 7.8(18) . .
Ir6 N16 C51 C56 -175.9(8) . .
Ir6 N21 C105 C106 -170.6(7) . .
Ir6 N21 C109 C108 170.6(7) . .
Ir6 C179 C180 C181 59.3(8) . .
Ir6 C179 C180 C185 -118.4(12) . .
Ir6 C179 C183 C182 -60.5(10) . .
Ir6 C179 C183 C188 121.3(17) . .
Ir6 C180 C181 C182 62.3(9) . .
Ir6 C180 C181 C186 -126.0(13) . .
Ir6 C181 C182 C183 61.0(10) . .
Ir6 C181 C182 C187 -125.4(14) . .
Ir6 C182 C183 C179 59.9(10) . .
Ir6 C182 C183 C188 -121.9(18) . .
Ag1 N3 C2 N2 -170.5(5) . .
Ag1 N3 C2 C1 15.5(12) . .
Ag1 N3 C8 C3 171.9(5) . .
Ag1 N3 C8 C7 -9.6(11) . .
Ag1 N7 C16 N6 -167.0(5) . .
Ag1 N7 C16 C15 10.5(12) . .
Ag1 N7 C22 C17 168.0(5) . .
Ag1 N7 C22 C21 -8.0(10) . .
Ag2 N4 C1 N1 -176.4(5) . .
Ag2 N4 C1 C2 1.1(12) . .
Ag2 N4 C9 C10 -4.5(11) . .
Ag2 N4 C9 C14 176.5(5) . .
Ag2 N8 C15 N5 -176.6(5) . .
Ag2 N8 C15 C16 6.7(14) . .
Ag2 N8 C23 C24 -5.3(14) . .
Ag2 N8 C23 C28 178.0(6) . .
N1 C1 C2 N2 -2.4(10) . .
N1 C1 C2 N3 171.7(7) . .
N2 C3 C4 C5 177.0(9) . .
N2 C3 C8 N3 0.5(9) . .
N2 C3 C8 C7 -178.1(8) . .
N4 C1 C2 N2 -179.9(7) . .
N4 C1 C2 N3 -5.8(14) . .
N4 C9 C10 C11 179.2(8) . .
N4 C9 C14 N1 -0.4(9) . .
N4 C9 C14 C13 -177.1(8) . .
N5 C15 C16 N6 -4.2(10) . .
N5 C15 C16 N7 178.4(7) . .
N6 C17 C18 C19 -177.6(8) . .
N6 C17 C22 N7 1.3(8) . .
N6 C17 C22 C21 177.7(6) . .
N8 C15 C16 N6 172.6(8) . .
N8 C15 C16 N7 -4.9(14) . .
N8 C23 C24 C25 -177.8(11) . .
N8 C23 C28 N5 -0.8(10) . .
N8 C23 C28 C27 179.6(8) . .
N9 C29 C30 N10 -0.8(10) . .
N9 C29 C30 N11 -170.5(6) . .
N10 C31 C32 C33 -175.3(8) . .
N10 C31 C36 N11 -0.3(8) . .
N10 C31 C36 C35 178.0(7) . .
N12 C29 C30 N10 168.2(7) . .
N12 C29 C30 N11 -1.5(10) . .
N12 C37 C38 C39 -173.8(8) . .
N12 C37 C42 N9 -0.1(8) . .
N12 C37 C42 C41 176.4(6) . .
N13 C43 C44 N14 -2.1(11) . .
N13 C43 C44 N15 169.5(7) . .
N14 C45 C46 C47 177.4(7) . .
N14 C45 C50 N15 -0.7(8) . .
N14 C45 C50 C49 -178.0(6) . .
N16 C43 C44 N14 -172.8(7) . .
N16 C43 C44 N15 -1.1(12) . .
N16 C51 C52 C53 174.3(10) . .
N16 C51 C56 N13 0.6(9) . .
N16 C51 C56 C55 -174.9(8) . .
N17 C57 C58 C59 -1.1(13) . .
N18 C76 C77 C78 1.2(12) . .
N19 C81 C82 C83 -0.6(13) . .
N20 C100 C101 C102 0.6(13) . .
N21 C105 C106 C107 1.3(13) . .
N22 C124 C125 C126 0.9(15) . .
O1 S1 C189 F1 -57.3(13) . .
O1 S1 C189 F2 63.0(14) . .
O1 S1 C189 F3 -178.5(13) . .
O2 S1 C189 F1 80.3(12) . .
O2 S1 C189 F2 -159.5(12) . .
O2 S1 C189 F3 -41.0(15) . .
O3 S1 C189 F1 -168.6(11) . .
O3 S1 C189 F2 -48.3(12) . .
O3 S1 C189 F3 70.2(14) . .
O4 S2 C190 F4 69.9(18) . .
O4 S2 C190 F5 -166.3(16) . .
O4 S2 C190 F6 -56.1(15) . .
O5 S2 C190 F4 -178.1(17) . .
O5 S2 C190 F5 -54.4(17) . .
O5 S2 C190 F6 55.8(14) . .
O6 S2 C190 F4 -67.8(17) . .
O6 S2 C190 F5 55.9(18) . .
O6 S2 C190 F6 166.2(12) . .
O7 S3 C191 O7 -179.1(18) . 3_666
O7 S3 C191 O8 63(2) . 3_666
O7 S3 C191 O9 -42(3) . 3_666
O7 S3 C191 S3 -143(64) . 3_666
O7 S3 C191 F7 166(2) . .
O7 S3 C191 F8 -74(3) . .
O7 S3 C191 F9 47(3) . .
O7 S3 C191 C191 -143(64) . 3_666
O7 F7 C191 O8 -109(4) 3_666 3_666
O7 F7 C191 O9 19(6) 3_666 3_666
O7 F7 C191 S3 -13(19) 3_666 3_666
O7 F7 C191 S3 155(4) 3_666 .
O7 F7 C191 F8 33(5) 3_666 .
O7 F7 C191 F9 -81(5) 3_666 .
O7 F7 C191 C191 154(5) 3_666 3_666
O8 S3 C191 O7 -62(3) . 3_666
O8 S3 C191 O8 -179.5(12) . 3_666
O8 S3 C191 O9 75(2) . 3_666
O8 S3 C191 S3 -26(64) . 3_666
O8 S3 C191 F7 -77(2) . .
O8 S3 C191 F8 43(2) . .
O8 S3 C191 F9 164(2) . .
O8 S3 C191 C191 -26(64) . 3_666
O8 F9 C191 O7 -107(4) 3_666 3_666
O8 F9 C191 O9 142(5) 3_666 3_666
O8 F9 C191 S3 37(5) 3_666 .
O8 F9 C191 S3 -141(17) 3_666 3_666
O8 F9 C191 F7 -78(5) 3_666 .
O8 F9 C191 F8 163(4) 3_666 .
O8 F9 C191 C191 36(5) 3_666 3_666
O9 S3 C191 O7 42(3) . 3_666
O9 S3 C191 O8 -76.0(18) . 3_666
O9 S3 C191 O9 178.8(16) . 3_666
O9 S3 C191 S3 78(64) . 3_666
O9 S3 C191 F7 27(2) . .
O9 S3 C191 F8 146(2) . .
O9 S3 C191 F9 -92(2) . .
O9 S3 C191 C191 78(65) . 3_666
O9 F8 C191 O7 -147(5) 3_666 3_666
O9 F8 C191 O8 -34(5) 3_666 3_666
O9 F8 C191 S3 -112(19) 3_666 3_666
O9 F8 C191 S3 84(5) 3_666 .
O9 F8 C191 F7 -162(4) 3_666 .
O9 F8 C191 F9 -44(5) 3_666 .
O9 F8 C191 C191 85(5) 3_666 3_666
S3 S3 C191 O7 -36(63) 3_666 3_666
S3 S3 C191 O8 -154(65) 3_666 3_666
S3 S3 C191 O9 101(65) 3_666 3_666
S3 S3 C191 F7 -51(64) 3_666 .
S3 S3 C191 F8 68(64) 3_666 .
S3 S3 C191 F9 -170(100) 3_666 .
S3 S3 C191 C191 0.0(14) 3_666 3_666
S3 F7 C191 O7 13(19) 3_666 3_666
S3 F7 C191 O8 -96(20) 3_666 3_666
S3 F7 C191 O9 32(17) 3_666 3_666
S3 F7 C191 S3 168(20) 3_666 .
S3 F7 C191 F8 46(18) 3_666 .
S3 F7 C191 F9 -69(19) 3_666 .
S3 F7 C191 C191 167(22) 3_666 3_666
S3 F8 C191 O7 -35(18) 3_666 3_666
S3 F8 C191 O8 78(18) 3_666 3_666
S3 F8 C191 O9 112(19) 3_666 3_666
S3 F8 C191 S3 -164(20) 3_666 .
S3 F8 C191 F7 -50(18) 3_666 .
S3 F8 C191 F9 68(18) 3_666 .
S3 F8 C191 C191 -163(21) 3_666 3_666
S3 F9 C191 O7 33(15) 3_666 3_666
S3 F9 C191 O8 141(17) 3_666 3_666
S3 F9 C191 O9 -77(16) 3_666 3_666
S3 F9 C191 S3 177(100) 3_666 .
S3 F9 C191 F7 62(15) 3_666 .
S3 F9 C191 F8 -56(15) 3_666 .
S3 F9 C191 C191 177(100) 3_666 3_666
F7 O7 S3 O8 -75(4) 3_666 .
F7 O7 S3 O9 164(4) 3_666 .
F7 O7 S3 S3 30(5) 3_666 3_666
F7 O7 S3 F8 146(4) 3_666 3_666
F7 O7 S3 F9 -104(4) 3_666 3_666
F7 O7 S3 C191 31(5) 3_666 .
F7 O7 S3 C191 18(28) 3_666 3_666
F7 S3 C191 O7 -164(3) 3_666 3_666
F7 S3 C191 O8 78.1(19) 3_666 3_666
F7 S3 C191 O9 -27(2) 3_666 3_666
F7 S3 C191 S3 -128(64) 3_666 3_666
F7 S3 C191 F7 -179.0(17) 3_666 .
F7 S3 C191 F8 -60(2) 3_666 .
F7 S3 C191 F9 62(2) 3_666 .
F7 S3 C191 C191 -128(65) 3_666 3_666
F8 O9 S3 O7 -35(5) 3_666 .
F8 O9 S3 O8 -161(4) 3_666 .
F8 O9 S3 S3 107(4) 3_666 3_666
F8 O9 S3 F7 -21(6) 3_666 3_666
F8 O9 S3 F9 -143(5) 3_666 3_666
F8 O9 S3 C191 121(19) 3_666 3_666
F8 O9 S3 C191 107(4) 3_666 .
F8 S3 C191 O7 74(3) 3_666 3_666
F8 S3 C191 O8 -44(2) 3_666 3_666
F8 S3 C191 O9 -149(2) 3_666 3_666
F8 S3 C191 S3 110(64) 3_666 3_666
F8 S3 C191 F7 59(2) 3_666 .
F8 S3 C191 F8 178.7(16) 3_666 .
F8 S3 C191 F9 -60(2) 3_666 .
F8 S3 C191 C191 110(65) 3_666 3_666
F9 O8 S3 O7 -86(5) 3_666 .
F9 O8 S3 O9 43(5) 3_666 .
F9 O8 S3 S3 146(4) 3_666 3_666
F9 O8 S3 F7 -116(4) 3_666 3_666
F9 O8 S3 F8 30(5) 3_666 3_666
F9 O8 S3 C191 146(4) 3_666 .
F9 O8 S3 C191 140(17) 3_666 3_666
F9 S3 C191 O7 -46(3) 3_666 3_666
F9 S3 C191 O8 -164(2) 3_666 3_666
F9 S3 C191 O9 91(2) 3_666 3_666
F9 S3 C191 S3 -10(64) 3_666 3_666
F9 S3 C191 F7 -61(2) 3_666 .
F9 S3 C191 F8 59(2) 3_666 .
F9 S3 C191 F9 -179.8(15) 3_666 .
F9 S3 C191 C191 -10(65) 3_666 3_666
C1 N1 C14 C9 -0.9(9) . .
C1 N1 C14 C13 175.3(10) . .
C1 N4 C9 C10 -179.5(8) . .
C1 N4 C9 C14 1.5(8) . .
C2 N2 C3 C4 -177.6(10) . .
C2 N2 C3 C8 -0.7(9) . .
C2 N3 C8 C3 -0.1(8) . .
C2 N3 C8 C7 178.4(9) . .
C3 N2 C2 N3 0.6(9) . .
C3 N2 C2 C1 175.6(7) . .
C3 C4 C5 C6 0.4(15) . .
C4 C3 C8 N3 178.0(7) . .
C4 C3 C8 C7 -0.7(13) . .
C4 C5 C6 C7 -0.6(16) . .
C5 C6 C7 C8 0.2(14) . .
C6 C7 C8 N3 -177.9(8) . .
C6 C7 C8 C3 0.4(13) . .
C8 N3 C2 N2 -0.3(8) . .
C8 N3 C2 C1 -174.4(7) . .
C8 C3 C4 C5 0.3(13) . .
C9 N4 C1 N1 -2.2(8) . .
C9 N4 C1 C2 175.3(8) . .
C9 C10 C11 C12 -1.1(14) . .
C10 C9 C14 N1 -179.5(7) . .
C10 C9 C14 C13 3.8(13) . .
C10 C11 C12 C13 2.3(16) . .
C11 C12 C13 C14 -0.5(16) . .
C12 C13 C14 N1 -178.3(9) . .
C12 C13 C14 C9 -2.5(15) . .
C14 N1 C1 N4 2.0(9) . .
C14 N1 C1 C2 -176.0(7) . .
C14 C9 C10 C11 -1.9(12) . .
C15 N5 C28 C23 1.6(9) . .
C15 N5 C28 C27 -178.9(10) . .
C15 N8 C23 C24 176.2(11) . .
C15 N8 C23 C28 -0.4(10) . .
C16 N6 C17 C18 173.6(8) . .
C16 N6 C17 C22 -1.6(8) . .
C16 N7 C22 C17 -0.4(8) . .
C16 N7 C22 C21 -176.5(7) . .
C17 N6 C16 N7 1.5(8) . .
C17 N6 C16 C15 -176.4(6) . .
C17 C18 C19 C20 2.7(12) . .
C18 C17 C22 N7 -174.4(7) . .
C18 C17 C22 C21 2.0(11) . .
C18 C19 C20 C21 -1.4(12) . .
C19 C20 C21 C22 0.2(11) . .
C20 C21 C22 N7 175.1(7) . .
C20 C21 C22 C17 -0.5(10) . .
C22 N7 C16 N6 -0.6(8) . .
C22 N7 C16 C15 176.9(7) . .
C22 C17 C18 C19 -3.0(11) . .
C23 N8 C15 N5 1.5(9) . .
C23 N8 C15 C16 -175.2(9) . .
C23 C24 C25 C26 -0.3(19) . .
C24 C23 C28 N5 -177.8(9) . .
C24 C23 C28 C27 2.6(15) . .
C24 C25 C26 C27 1(2) . .
C25 C26 C27 C28 -0.1(18) . .
C26 C27 C28 N5 178.7(10) . .
C26 C27 C28 C23 -1.7(15) . .
C28 N5 C15 N8 -2.0(9) . .
C28 N5 C15 C16 175.4(7) . .
C28 C23 C24 C25 -1.5(17) . .
C29 N9 C42 C37 0.6(7) . .
C29 N9 C42 C41 -175.3(8) . .
C29 N12 C37 C38 172.8(8) . .
C29 N12 C37 C42 -0.5(7) . .
C30 N10 C31 C32 176.1(8) . .
C30 N10 C31 C36 0.2(8) . .
C30 N11 C36 C31 0.3(8) . .
C30 N11 C36 C35 -177.8(8) . .
C31 N10 C30 N11 -0.1(8) . .
C31 N10 C30 C29 -169.9(6) . .
C31 C32 C33 C34 -2.2(12) . .
C32 C31 C36 N11 -176.7(7) . .
C32 C31 C36 C35 1.6(11) . .
C32 C33 C34 C35 2.7(13) . .
C33 C34 C35 C36 -1.0(13) . .
C34 C35 C36 N11 176.8(8) . .
C34 C35 C36 C31 -1.1(11) . .
C36 N11 C30 N10 -0.1(8) . .
C36 N11 C30 C29 169.9(6) . .
C36 C31 C32 C33 0.1(11) . .
C37 N12 C29 N9 1.1(8) . .
C37 N12 C29 C30 -168.1(6) . .
C37 C38 C39 C40 0.6(13) . .
C38 C37 C42 N9 -174.2(7) . .
C38 C37 C42 C41 2.2(11) . .
C38 C39 C40 C41 -0.9(14) . .
C39 C40 C41 C42 1.7(13) . .
C40 C41 C42 N9 173.3(7) . .
C40 C41 C42 C37 -2.3(11) . .
C42 N9 C29 N12 -1.1(8) . .
C42 N9 C29 C30 168.2(6) . .
C42 C37 C38 C39 -1.3(12) . .
C43 N13 C56 C51 -0.8(9) . .
C43 N13 C56 C55 174.2(9) . .
C43 N16 C51 C52 -176.6(10) . .
C43 N16 C51 C56 -0.2(9) . .
C44 N14 C45 C46 -178.2(8) . .
C44 N14 C45 C50 0.2(7) . .
C44 N15 C50 C45 0.9(7) . .
C44 N15 C50 C49 177.7(8) . .
C45 N14 C44 N15 0.5(9) . .
C45 N14 C44 C43 172.3(7) . .
C45 C46 C47 C48 0.5(12) . .
C46 C45 C50 N15 177.9(6) . .
C46 C45 C50 C49 0.6(10) . .
C46 C47 C48 C49 0.0(13) . .
C47 C48 C49 C50 -0.2(12) . .
C48 C49 C50 N15 -176.6(7) . .
C48 C49 C50 C45 -0.1(11) . .
C50 N15 C44 N14 -0.9(9) . .
C50 N15 C44 C43 -172.6(7) . .
C50 C45 C46 C47 -0.8(11) . .
C51 N16 C43 N13 -0.3(10) . .
C51 N16 C43 C44 170.4(7) . .
C51 C52 C53 C54 0.3(17) . .
C52 C51 C56 N13 177.4(8) . .
C52 C51 C56 C55 1.9(13) . .
C52 C53 C54 C55 0.9(19) . .
C53 C54 C55 C56 -0.6(16) . .
C54 C55 C56 N13 -175.1(9) . .
C54 C55 C56 C51 -0.7(13) . .
C56 N13 C43 N16 0.7(10) . .
C56 N13 C43 C44 -169.9(7) . .
C56 C51 C52 C53 -1.6(14) . .
C57 N17 C61 C60 -2.6(10) . .
C57 C58 C59 C60 -1.6(12) . .
C57 C58 C59 C62 173.5(8) . .
C58 C59 C60 C61 2.1(11) . .
C58 C59 C62 C63 -91.2(9) . .
C59 C60 C61 N17 0.0(11) . .
C59 C62 C63 C64 -125.8(8) . .
C59 C62 C63 C68 54.9(10) . .
C60 C59 C62 C63 83.7(9) . .
C61 N17 C57 C58 3.2(11) . .
C62 C59 C60 C61 -173.0(7) . .
C62 C63 C64 C65 -178.8(8) . .
C62 C63 C68 C67 -179.6(8) . .
C63 C64 C65 C66 -2.4(13) . .
C64 C63 C68 C67 1.1(12) . .
C64 C65 C66 C67 2.5(12) . .
C64 C65 C66 C69 -179.7(7) . .
C65 C66 C67 C68 -0.9(11) . .
C65 C66 C69 C70 -37.4(11) . .
C65 C66 C69 C74 145.4(8) . .
C66 C67 C68 C63 -0.9(13) . .
C66 C69 C70 C71 -175.1(7) . .
C66 C69 C74 C73 174.7(8) . .
C67 C66 C69 C70 140.4(8) . .
C67 C66 C69 C74 -36.8(11) . .
C68 C63 C64 C65 0.5(12) . .
C69 C66 C67 C68 -178.8(7) . .
C69 C70 C71 C72 0.0(13) . .
C70 C69 C74 C73 -2.6(13) . .
C70 C71 C72 C73 -1.8(13) . .
C70 C71 C72 C75 175.6(8) . .
C71 C72 C73 C74 1.3(13) . .
C71 C72 C75 C78 -89.8(10) . .
C72 C73 C74 C69 0.9(14) . .
C72 C75 C78 C77 -144.7(8) . .
C72 C75 C78 C79 38.0(12) . .
C73 C72 C75 C78 87.6(10) . .
C74 C69 C70 C71 2.2(12) . .
C75 C72 C73 C74 -176.1(8) . .
C75 C78 C79 C80 174.6(9) . .
C76 N18 C80 C79 2.3(13) . .
C76 C77 C78 C75 -175.6(8) . .
C76 C77 C78 C79 1.9(12) . .
C77 C78 C79 C80 -2.9(14) . .
C78 C79 C80 N18 0.9(16) . .
C80 N18 C76 C77 -3.3(11) . .
C81 N19 C85 C84 -5.8(12) . .
C81 C82 C83 C84 -2.7(13) . .
C81 C82 C83 C86 175.1(8) . .
C82 C83 C84 C85 1.8(13) . .
C82 C83 C86 C87 104.9(11) . .
C83 C84 C85 N19 2.5(13) . .
C83 C86 C87 C88 -71.8(14) . .
C83 C86 C87 C92 108.1(11) . .
C84 C83 C86 C87 -77.3(13) . .
C85 N19 C81 C82 5.0(12) . .
C86 C83 C84 C85 -176.0(8) . .
C86 C87 C88 C89 178.1(9) . .
C86 C87 C92 C91 -178.0(9) . .
C87 C88 C89 C90 -0.1(15) . .
C88 C87 C92 C91 1.9(15) . .
C88 C89 C90 C91 1.8(13) . .
C88 C89 C90 C93 -177.4(8) . .
C89 C90 C91 C92 -1.7(14) . .
C89 C90 C93 C94 -175.3(7) . .
C89 C90 C93 C98 4.8(11) . .
C90 C91 C92 C87 -0.1(15) . .
C90 C93 C94 C95 -179.3(7) . .
C90 C93 C98 C97 -179.5(7) . .
C91 C90 C93 C94 5.5(11) . .
C91 C90 C93 C98 -174.5(8) . .
C92 C87 C88 C89 -1.8(15) . .
C93 C90 C91 C92 177.6(8) . .
C93 C94 C95 C96 -1.4(12) . .
C94 C93 C98 C97 0.6(11) . .
C94 C95 C96 C97 0.7(12) . .
C94 C95 C96 C99 -177.7(7) . .
C95 C96 C97 C98 0.5(12) . .
C95 C96 C99 C102 -70.4(10) . .
C96 C97 C98 C93 -1.2(13) . .
C96 C99 C102 C101 105.4(9) . .
C96 C99 C102 C103 -75.6(10) . .
C97 C96 C99 C102 111.2(9) . .
C98 C93 C94 C95 0.7(11) . .
C99 C96 C97 C98 179.0(7) . .
C99 C102 C103 C104 -175.5(8) . .
C100 N20 C104 C103 -2.6(12) . .
C100 C101 C102 C99 175.4(8) . .
C100 C101 C102 C103 -3.6(12) . .
C101 C102 C103 C104 3.6(12) . .
C102 C103 C104 N20 -0.5(13) . .
C104 N20 C100 C101 2.6(12) . .
C105 N21 C109 C108 -1.0(14) . .
C105 C106 C107 C108 -3.8(12) . .
C105 C106 C107 C110 173.0(8) . .
C106 C107 C108 C109 4.0(12) . .
C106 C107 C110 C111 31.4(12) . .
C107 C108 C109 N21 -1.8(14) . .
C107 C110 C111 C112 -78.2(10) . .
C107 C110 C111 C116 100.4(9) . .
C108 C107 C110 C111 -151.9(8) . .
C109 N21 C105 C106 1.2(13) . .
C110 C107 C108 C109 -172.9(8) . .
C110 C111 C112 C113 175.1(8) . .
C110 C111 C116 C115 -175.7(8) . .
C111 C112 C113 C114 0.3(13) . .
C112 C111 C116 C115 3.0(12) . .
C112 C113 C114 C115 3.4(12) . .
C112 C113 C114 C117 -174.7(8) . .
C113 C114 C115 C116 -4.0(12) . .
C113 C114 C117 C118 140.8(8) . .
C113 C114 C117 C122 -37.7(11) . .
C114 C115 C116 C111 0.9(13) . .
C114 C117 C118 C119 -179.7(9) . .
C114 C117 C122 C121 179.8(7) . .
C115 C114 C117 C118 -37.3(11) . .
C115 C114 C117 C122 144.2(8) . .
C116 C111 C112 C113 -3.5(13) . .
C117 C114 C115 C116 174.2(7) . .
C117 C118 C119 C120 0.4(16) . .
C118 C117 C122 C121 1.2(12) . .
C118 C119 C120 C121 0.1(15) . .
C118 C119 C120 C123 179.2(9) . .
C119 C120 C121 C122 0.1(13) . .
C119 C120 C123 C126 39.1(12) . .
C120 C121 C122 C117 -0.8(13) . .
C120 C123 C126 C125 -101.3(9) . .
C120 C123 C126 C127 76.1(10) . .
C121 C120 C123 C126 -141.8(8) . .
C122 C117 C118 C119 -1.1(14) . .
C123 C120 C121 C122 -179.1(8) . .
C123 C126 C127 C128 -176.2(7) . .
C124 N22 C128 C127 -3.8(12) . .
C124 C125 C126 C123 174.8(8) . .
C124 C125 C126 C127 -2.7(13) . .
C125 C126 C127 C128 1.4(11) . .
C126 C127 C128 N22 1.9(12) . .
C128 N22 C124 C125 2.4(13) . .
C129 C130 C131 Ir1 -62.1(6) . .
C129 C130 C131 C132 -1.2(13) . .
C129 C130 C131 C136 179.5(11) . .
C130 C129 C133 Ir1 61.7(7) . .
C130 C129 C133 C132 1.0(11) . .
C130 C129 C133 C138 -179.7(11) . .
C130 C131 C132 Ir1 -61.1(8) . .
C130 C131 C132 C133 1.9(14) . .
C130 C131 C132 C137 172.4(11) . .
C131 C132 C133 Ir1 -62.0(9) . .
C131 C132 C133 C129 -1.7(13) . .
C131 C132 C133 C138 179.0(12) . .
C133 C129 C130 Ir1 -61.3(7) . .
C133 C129 C130 C131 0.1(11) . .
C133 C129 C130 C135 172.4(10) . .
C134 C129 C130 Ir1 119.6(9) . .
C134 C129 C130 C131 -179.0(9) . .
C134 C129 C130 C135 -6.7(16) . .
C134 C129 C133 Ir1 -119.3(9) . .
C134 C129 C133 C132 -180.0(9) . .
C134 C129 C133 C138 -0.6(16) . .
C135 C130 C131 Ir1 126.1(12) . .
C135 C130 C131 C132 -173.0(11) . .
C135 C130 C131 C136 7.7(18) . .
C136 C131 C132 Ir1 118.1(15) . .
C136 C131 C132 C133 -179.0(13) . .
C136 C131 C132 C137 -8(2) . .
C137 C132 C133 Ir1 128.9(16) . .
C137 C132 C133 C129 -170.8(13) . .
C137 C132 C133 C138 10(2) . .
C139 C140 C141 Ir2 -61.9(5) . .
C139 C140 C141 C142 -0.9(8) . .
C139 C140 C141 C146 177.8(8) . .
C140 C139 C143 Ir2 61.2(5) . .
C140 C139 C143 C142 0.6(9) . .
C140 C139 C143 C148 -169.5(7) . .
C140 C141 C142 Ir2 -60.8(5) . .
C140 C141 C142 C143 1.3(8) . .
C140 C141 C142 C147 -178.1(8) . .
C141 C142 C143 Ir2 -62.2(5) . .
C141 C142 C143 C139 -1.2(9) . .
C141 C142 C143 C148 168.2(8) . .
C143 C139 C140 Ir2 -61.4(5) . .
C143 C139 C140 C141 0.2(8) . .
C143 C139 C140 C145 171.2(8) . .
C144 C139 C140 Ir2 120.2(9) . .
C144 C139 C140 C141 -178.2(8) . .
C144 C139 C140 C145 -7.2(13) . .
C144 C139 C143 Ir2 -120.5(9) . .
C144 C139 C143 C142 178.9(9) . .
C144 C139 C143 C148 8.7(14) . .
C145 C140 C141 Ir2 127.2(9) . .
C145 C140 C141 C142 -171.9(8) . .
C145 C140 C141 C146 6.8(13) . .
C146 C141 C142 Ir2 120.5(8) . .
C146 C141 C142 C143 -177.4(8) . .
C146 C141 C142 C147 3.2(13) . .
C147 C142 C143 Ir2 117.2(8) . .
C147 C142 C143 C139 178.2(8) . .
C147 C142 C143 C148 -12.4(13) . .
C149 C150 C151 Ir3 -60.5(6) . .
C149 C150 C151 C152 3.0(10) . .
C149 C150 C151 C156 176.1(9) . .
C150 C149 C153 Ir3 61.7(5) . .
C150 C149 C153 C152 0.6(9) . .
C150 C149 C153 C158 -176.0(9) . .
C150 C151 C152 Ir3 -62.7(6) . .
C150 C151 C152 C153 -2.5(10) . .
C150 C151 C152 C157 177.3(9) . .
C151 C152 C153 Ir3 -59.2(6) . .
C151 C152 C153 C149 1.2(9) . .
C151 C152 C153 C158 177.9(9) . .
C153 C149 C150 Ir3 -62.4(5) . .
C153 C149 C150 C151 -2.2(9) . .
C153 C149 C150 C155 177.5(8) . .
C154 C149 C150 Ir3 120.5(10) . .
C154 C149 C150 C151 -179.3(9) . .
C154 C149 C150 C155 0.5(14) . .
C154 C149 C153 Ir3 -121.0(9) . .
C154 C149 C153 C152 177.8(8) . .
C154 C149 C153 C158 1.2(14) . .
C155 C150 C151 Ir3 119.7(9) . .
C155 C150 C151 C152 -176.8(9) . .
C155 C150 C151 C156 -3.7(15) . .
C156 C151 C152 Ir3 124.6(11) . .
C156 C151 C152 C153 -175.3(9) . .
C156 C151 C152 C157 4.6(16) . .
C157 C152 C153 Ir3 120.9(10) . .
C157 C152 C153 C149 -178.6(9) . .
C157 C152 C153 C158 -2.0(15) . .
C159 C160 C161 Ir4 -60.7(6) . .
C159 C160 C161 C162 -1.2(11) . .
C159 C160 C161 C166 177.7(12) . .
C160 C159 C163 Ir4 62.1(7) . .
C160 C159 C163 C162 0.9(13) . .
C160 C159 C163 C168 179.8(12) . .
C160 C161 C162 Ir4 -59.6(7) . .
C160 C161 C162 C163 2.0(14) . .
C160 C161 C162 C167 176.4(13) . .
C161 C162 C163 Ir4 -62.0(9) . .
C161 C162 C163 C159 -1.8(15) . .
C161 C162 C163 C168 179.5(15) . .
C163 C159 C160 Ir4 -62.5(7) . .
C163 C159 C160 C161 0.2(11) . .
C163 C159 C160 C165 177.3(11) . .
C164 C159 C160 Ir4 118.2(12) . .
C164 C159 C160 C161 -179.1(11) . .
C164 C159 C160 C165 -2.0(18) . .
C164 C159 C163 Ir4 -118.6(14) . .
C164 C159 C163 C162 -179.9(13) . .
C164 C159 C163 C168 -1(2) . .
C165 C160 C161 Ir4 121.7(9) . .
C165 C160 C161 C162 -178.8(9) . .
C165 C160 C161 C166 0.1(17) . .
C166 C161 C162 Ir4 121.3(11) . .
C166 C161 C162 C163 -177.1(12) . .
C166 C161 C162 C167 -3(2) . .
C167 C162 C163 Ir4 122.7(12) . .
C167 C162 C163 C159 -177.1(11) . .
C167 C162 C163 C168 4(2) . .
C169 C170 C171 Ir5 -59.3(6) . .
C169 C170 C171 C172 3.1(10) . .
C169 C170 C171 C176 174.8(9) . .
C170 C169 C173 Ir5 62.3(6) . .
C170 C169 C173 C172 0.8(9) . .
C170 C169 C173 C178 -178.2(9) . .
C170 C171 C172 Ir5 -63.4(6) . .
C170 C171 C172 C173 -2.6(9) . .
C170 C171 C172 C177 178.1(8) . .
C171 C172 C173 Ir5 -60.5(5) . .
C171 C172 C173 C169 1.1(9) . .
C171 C172 C173 C178 -180.0(9) . .
C173 C169 C170 Ir5 -61.3(6) . .
C173 C169 C170 C171 -2.4(10) . .
C173 C169 C170 C175 178.6(9) . .
C174 C169 C170 Ir5 124.3(9) . .
C174 C169 C170 C171 -176.8(8) . .
C174 C169 C170 C175 4.2(15) . .
C174 C169 C173 Ir5 -123.2(9) . .
C174 C169 C173 C172 175.3(8) . .
C174 C169 C173 C178 -3.7(14) . .
C175 C170 C171 Ir5 119.6(10) . .
C175 C170 C171 C172 -177.9(9) . .
C175 C170 C171 C176 -6.2(15) . .
C176 C171 C172 Ir5 124.7(9) . .
C176 C171 C172 C173 -174.5(8) . .
C176 C171 C172 C177 6.2(14) . .
C177 C172 C173 Ir5 118.8(9) . .
C177 C172 C173 C169 -179.6(8) . .
C177 C172 C173 C178 -0.6(14) . .
C179 C180 C181 Ir6 -59.8(9) . .
C179 C180 C181 C182 2.5(13) . .
C179 C180 C181 C186 174.3(12) . .
C180 C179 C183 Ir6 62.6(9) . .
C180 C179 C183 C182 2.1(17) . .
C180 C179 C183 C188 -176.1(15) . .
C180 C181 C182 Ir6 -62.3(8) . .
C180 C181 C182 C183 -1.3(14) . .
C180 C181 C182 C187 172.4(13) . .
C181 C182 C183 Ir6 -60.4(9) . .
C181 C182 C183 C179 -0.5(17) . .
C181 C182 C183 C188 177.7(15) . .
C183 C179 C180 Ir6 -62.1(10) . .
C183 C179 C180 C181 -2.8(15) . .
C183 C179 C180 C185 179.5(12) . .
C184 C179 C180 Ir6 119.9(14) . .
C184 C179 C180 C181 179.2(13) . .
C184 C179 C180 C185 1(2) . .
C184 C179 C183 Ir6 -119.4(15) . .
C184 C179 C183 C182 -179.9(14) . .
C184 C179 C183 C188 2(2) . .
C185 C180 C181 Ir6 118.1(11) . .
C185 C180 C181 C182 -179.6(11) . .
C185 C180 C181 C186 -7.8(19) . .
C186 C181 C182 Ir6 125.7(12) . .
C186 C181 C182 C183 -173.3(13) . .
C186 C181 C182 C187 0(2) . .
C187 C182 C183 Ir6 126.1(16) . .
C187 C182 C183 C179 -174.0(14) . .
C187 C182 C183 C188 4(3) . .
C191 O7 S3 O8 -93(28) 3_666 .
C191 O7 S3 O9 146(28) 3_666 .
C191 O7 S3 S3 12(27) 3_666 3_666
C191 O7 S3 F7 -18(28) 3_666 3_666
C191 O7 S3 F8 128(27) 3_666 3_666
C191 O7 S3 F9 -122(28) 3_666 3_666
C191 O7 S3 C191 13(28) 3_666 .
C191 O8 S3 O7 134(16) 3_666 .
C191 O8 S3 O9 -97(16) 3_666 .
C191 O8 S3 S3 6(16) 3_666 3_666
C191 O8 S3 F7 104(16) 3_666 3_666
C191 O8 S3 F8 -110(16) 3_666 3_666
C191 O8 S3 F9 -140(17) 3_666 3_666
C191 O8 S3 C191 7(16) 3_666 .
C191 O9 S3 O7 -157(19) 3_666 .
C191 O9 S3 O8 78(19) 3_666 .
C191 O9 S3 S3 -14(18) 3_666 3_666
C191 O9 S3 F7 -142(20) 3_666 3_666
C191 O9 S3 F8 -121(19) 3_666 3_666
C191 O9 S3 F9 96(19) 3_666 3_666
C191 O9 S3 C191 -15(19) 3_666 .
C191 S3 C191 O7 -36(63) 3_666 3_666
C191 S3 C191 O8 -154(66) 3_666 3_666
C191 S3 C191 O9 101(65) 3_666 3_666
C191 S3 C191 S3 0.0(5) 3_666 3_666
C191 S3 C191 F7 -51(64) 3_666 .
C191 S3 C191 F8 68(64) 3_666 .
C191 S3 C191 F9 -170(100) 3_666 .
O10 S4 C192 F10 -55(2) . .
O10 S4 C192 F11 62.3(18) . .
O10 S4 C192 F12 179.3(19) . .
O11 S4 C192 F10 67(2) . .
O11 S4 C192 F11 -176.2(16) . .
O11 S4 C192 F12 -59(2) . .
O12 S4 C192 F10 -172(2) . .
O12 S4 C192 F11 -55.4(19) . .
O12 S4 C192 F12 62(2) . .
O10' S4' C292 F10' -161.5(18) . .
O10' S4' C292 F11' -63(3) . .
O10' S4' C292 F12' 78(3) . .
O11' S4' C292 F10' -43.1(19) . .
O11' S4' C292 F11' 56(3) . .
O11' S4' C292 F12' -164(3) . .
O12' S4' C292 F10' 79(2) . .
O12' S4' C292 F11' 178(3) . .
O12' S4' C292 F12' -42(3) . .
